data_4133375
loop_
_publ_author_name
'Xuan, Weimin'
'Pow, Robert'
'Watfa, Nancy'
'Zheng, Qi'
'Surman, Andrew J.'
'Long, De-Liang'
'Cronin, Leroy'

_publ_section_title
;
 Stereoselective Assembly of Gigantic Chiral Molybdenum Blue Wheels Using
 Lanthanide Ions and Amino Acids.
;
_journal_issue 3
_journal_name_full 'Journal of the American Chemical Society'
_journal_page_first 1242
_journal_page_last 1250
_journal_paper_doi 10.1021/jacs.8b09750
_journal_volume 141
_journal_year 2019
_chemical_absolute_configuration none
_chemical_formula_sum 'C36 H508 Ce4 Mo132 N18 O629'
_chemical_formula_weight 24485.13
_space_group_crystal_system monoclinic
_space_group_IT_number 3
_space_group_name_Hall 'P 2y'
_space_group_name_H-M_alt 'P 1 2 1'
_atom_sites_solution_hydrogens geom
_atom_sites_solution_primary direct
_atom_sites_solution_secondary difmap
_audit_creation_method SHELXL-2014/7
_cell_angle_alpha 90
_cell_angle_beta 90.80(3)
_cell_angle_gamma 90
_cell_formula_units_Z 2
_cell_length_a 39.730(8)
_cell_length_b 20.462(4)
_cell_length_c 40.363(8)
_cell_measurement_reflns_used 75232
_cell_measurement_temperature 100(2)
_cell_measurement_theta_max 24.95
_cell_measurement_theta_min 1.09
_cell_volume 32810(11)
_computing_cell_refinement
;
DIALS 2theta refinement, DIALS 1.6.2-g7df89bd4-release
;
_computing_data_collection CrysAlisPro
_computing_data_reduction
;
aimless (Evans, P. R. and Murshudov, G. N., 2013)
ccp4 (Winn, M. D. et al., 2011)
DIALS 1.6.2-g7df89bd4-release
pointless (Evans, P., 2006)
XIA2 0.5.328-gd3a94be2-dials-1.6-hotfix-5d8177 (Winter, G., 2010)
;
_computing_molecular_graphics Diamond3
_computing_publication_material WinGX
_computing_structure_refinement 'SHELXL-2014/7 (Sheldrick, 2014)'
_computing_structure_solution 'SHELXS-2014/7 (Sheldrick, 2014)'
_diffrn_ambient_temperature 100(2)
_diffrn_measured_fraction_theta_full 0.999
_diffrn_measured_fraction_theta_max 0.999
_diffrn_measurement_device_type 'Fluid Film Devices'
_diffrn_measurement_method 'shutterless scans'
_diffrn_radiation_type Synchrotron
_diffrn_radiation_wavelength 0.6889
_diffrn_reflns_av_R_equivalents 0.0662
_diffrn_reflns_av_unetI/netI 0.0707
_diffrn_reflns_Laue_measured_fraction_full 0.999
_diffrn_reflns_Laue_measured_fraction_max 0.999
_diffrn_reflns_limit_h_max 50
_diffrn_reflns_limit_h_min -50
_diffrn_reflns_limit_k_max 25
_diffrn_reflns_limit_k_min -26
_diffrn_reflns_limit_l_max 51
_diffrn_reflns_limit_l_min -51
_diffrn_reflns_number 455608
_diffrn_reflns_point_group_measured_fraction_full 0.987
_diffrn_reflns_point_group_measured_fraction_max 0.986
_diffrn_reflns_theta_full 24.415
_diffrn_reflns_theta_max 26.000
_diffrn_reflns_theta_min 0.497
_diffrn_source 'Diamond Light Source Beamline I19-1'
_exptl_absorpt_coefficient_mu 2.816
_exptl_absorpt_correction_T_max 1.0000
_exptl_absorpt_correction_T_min 0.9734
_exptl_absorpt_correction_type empirical
_exptl_absorpt_process_details
;
CCP4 7.0.040: AIMLESS, version 0.5.32 : 29/03/17
Scaling & analysis of unmerged intensities, absorption 
correction using spherical harmonics
;
_exptl_crystal_colour 'deep blue'
_exptl_crystal_density_diffrn 2.478
_exptl_crystal_density_method none
_exptl_crystal_description block
_exptl_crystal_F_000 23316
_exptl_crystal_size_max 0.100
_exptl_crystal_size_mid 0.100
_exptl_crystal_size_min 0.050
_refine_diff_density_max 2.187
_refine_diff_density_min -1.510
_refine_diff_density_rms 0.335
_refine_ls_abs_structure_details
;
 Flack x determined using 51355 quotients [(I+)-(I-)]/[(I+)+(I-)]
 (Parsons, Flack and Wagner, Acta Cryst. B69 (2013) 249-259).
;
_refine_ls_abs_structure_Flack 0.029(5)
_refine_ls_extinction_method none
_refine_ls_goodness_of_fit_ref 1.025
_refine_ls_hydrogen_treatment constr
_refine_ls_matrix_type full
_refine_ls_number_parameters 6860
_refine_ls_number_reflns 139706
_refine_ls_number_restraints 4
_refine_ls_restrained_S_all 1.025
_refine_ls_R_factor_all 0.0723
_refine_ls_R_factor_gt 0.0670
_refine_ls_shift/su_max 0.002
_refine_ls_shift/su_mean 0.000
_refine_ls_structure_factor_coef Fsqd
_refine_ls_weighting_details 'w=1/[\s^2^(Fo^2^)+(0.1537P)^2^+52.8427P] where P=(Fo^2^+2Fc^2^)/3'
_refine_ls_weighting_scheme calc
_refine_ls_wR_factor_gt 0.2026
_refine_ls_wR_factor_ref 0.2086
_reflns_Friedel_coverage 0.920
_reflns_Friedel_fraction_full 0.975
_reflns_Friedel_fraction_max 0.973
_reflns_number_gt 125240
_reflns_number_total 139706
_reflns_threshold_expression 'I > 2\s(I)'
_cod_data_source_file 3-rp366b2.cif
_cod_data_source_block rp366b2
_cod_depositor_comments
;
The following automatic conversions were performed:

data item '_atom_sites_solution_primary' value 'direct method' was
changed to 'direct'.

data item '_atom_sites_solution_secondary' value 'diffmap' was
changed to 'difmap'.

Automatic conversion script
Id: cif_fix_values 6909 2019-04-08 15:41:33Z antanas 
;
_cod_original_cell_volume 32811(11)
_cod_original_sg_symbol_H-M 'P 2'
_cod_database_code 4133375
_shelx_shelxl_version_number 2014/7
_shelx_space_group_comment
;
The symmetry employed for this shelxl refinement is uniquely defined
by the following loop, which should always be used as a source of
symmetry information in preference to the above space-group names.
They are only intended as comments.
;
_shelx_estimated_absorpt_t_min 0.766
_shelx_estimated_absorpt_t_max 0.872

loop_
_space_group_symop_operation_xyz
'x, y, z'
'-x, y, -z'

loop_
_atom_site_label
_atom_site_type_symbol
_atom_site_fract_x
_atom_site_fract_y
_atom_site_fract_z
_atom_site_U_iso_or_equiv
_atom_site_adp_type
_atom_site_occupancy
_atom_site_site_symmetry_order
_atom_site_calc_flag
_atom_site_refinement_flags_posn
_atom_site_refinement_flags_adp
_atom_site_refinement_flags_occupancy
_atom_site_disorder_assembly
_atom_site_disorder_group
Mo1 Mo 0.15434(3) 0.04470(7) 0.12715(3) 0.0387(3) Uani 1 1 d . . . . .
Mo2 Mo 0.74777(3) 0.52616(6) 0.71432(3) 0.0344(3) Uani 1 1 d . . . . .
Mo3 Mo 0.68127(3) 0.67937(6) 0.28479(3) 0.0333(2) Uani 1 1 d . . . . .
Mo4 Mo 0.65805(3) 0.50733(7) 0.54921(3) 0.0369(3) Uani 1 1 d . . . . .
Mo5 Mo 0.74052(3) 0.69781(6) 0.21678(3) 0.0332(2) Uani 1 1 d . . . . .
Mo6 Mo 0.28554(3) -0.04593(6) -0.13768(3) 0.0352(3) Uani 1 1 d . . . . .
Mo7 Mo 0.14799(3) 0.19994(7) 0.03169(3) 0.0377(3) Uani 1 1 d . . . . .
Mo8 Mo 0.20087(3) 0.02606(6) -0.14123(3) 0.0354(3) Uani 1 1 d . . . . .
Mo9 Mo 0.63071(3) 0.66567(7) 0.45690(3) 0.0400(3) Uani 1 1 d . . . . .
Mo10 Mo 0.71008(3) 0.42899(6) 0.33902(3) 0.0386(3) Uani 1 1 d . . . . .
Mo11 Mo 0.67980(3) -0.04995(6) 0.21236(3) 0.0341(2) Uani 1 1 d . . . . .
Mo12 Mo 0.76169(3) 0.44324(6) 0.64680(3) 0.0337(2) Uani 1 1 d . . . . .
Mo13 Mo 0.18894(3) 0.20734(6) 0.21026(3) 0.0350(3) Uani 1 1 d . . . . .
Mo14 Mo 0.51102(3) 0.17651(7) 0.36468(3) 0.0378(3) Uani 1 1 d . . . . .
Mo15 Mo 0.76732(3) 0.60928(7) 0.63985(3) 0.0416(3) Uani 1 1 d . . . . .
Mo16 Mo 0.41842(3) 0.17683(7) 0.36649(3) 0.0373(3) Uani 1 1 d . . . . .
Mo17 Mo 0.53627(3) 0.09972(6) 0.28958(3) 0.0391(3) Uani 1 1 d . . . . .
Mo18 Mo 0.19454(3) 0.18679(6) -0.14781(3) 0.0342(3) Uani 1 1 d . . . . .
Mo19 Mo 0.27006(4) 0.44580(6) 0.02104(3) 0.0412(3) Uani 1 1 d . . . . .
Mo20 Mo 0.29310(4) -0.18246(7) -0.00653(3) 0.0431(3) Uani 1 1 d . . . . .
Mo21 Mo 0.73319(4) 0.76400(7) 0.56489(3) 0.0416(3) Uani 1 1 d . . . . .
Mo22 Mo 0.87817(3) 0.77424(7) 0.75818(3) 0.0419(3) Uani 1 1 d . . . . .
Mo23 Mo 0.38811(3) 0.10006(7) 0.29784(3) 0.0405(3) Uani 1 1 d . . . . .
Mo24 Mo 0.74051(3) 0.43586(7) 0.56696(3) 0.0360(3) Uani 1 1 d . . . . .
Mo25 Mo 0.80833(3) 0.78258(6) 0.23720(3) 0.0344(3) Uani 1 1 d . . . . .
Mo26 Mo 0.57968(4) 0.37534(8) 0.17509(4) 0.0490(3) Uani 1 1 d . . . . .
Mo27 Mo 0.88123(3) 0.45554(6) 0.21759(3) 0.0360(3) Uani 1 1 d . . . . .
Mo28 Mo 0.81471(3) 0.61755(6) 0.23871(3) 0.0381(3) Uani 1 1 d . . . . .
Mo29 Mo 0.60347(3) 0.17869(6) 0.33312(3) 0.0358(3) Uani 1 1 d . . . . .
Mo30 Mo 0.32202(3) 0.02267(6) 0.33869(3) 0.0370(3) Uani 1 1 d . . . . .
Mo31 Mo 0.81244(3) 0.68633(7) 0.77577(3) 0.0375(3) Uani 1 1 d . . . . .
Mo32 Mo 0.82504(3) 0.54833(7) 0.16275(3) 0.0367(3) Uani 1 1 d . . . . .
Mo33 Mo 0.18917(3) 0.04531(6) 0.21202(3) 0.0358(3) Uani 1 1 d . . . . .
Mo34 Mo 0.60245(3) 0.27228(7) 0.24928(3) 0.0379(3) Uani 1 1 d . . . . .
Mo35 Mo 0.15696(3) 0.19122(6) -0.05886(3) 0.0365(3) Uani 1 1 d . . . . .
Mo36 Mo 0.24665(3) 0.03820(6) 0.28516(3) 0.0350(3) Uani 1 1 d . . . . .
Mo37 Mo 1.04743(3) 0.39017(7) 0.73353(3) 0.0402(3) Uani 1 1 d . . . . .
Mo38 Mo 0.78623(3) 0.28482(7) 0.53322(3) 0.0383(3) Uani 1 1 d . . . . .
Mo39 Mo 0.69116(3) 0.68277(7) 0.63400(3) 0.0382(3) Uani 1 1 d . . . . .
Mo40 Mo 0.74623(3) 0.53690(6) 0.21074(3) 0.0351(3) Uani 1 1 d . . . . .
Mo41 Mo 0.20030(3) -0.04296(6) 0.07639(3) 0.0370(3) Uani 1 1 d . . . . .
Mo42 Mo 0.41968(3) 0.01334(7) 0.36574(3) 0.0389(3) Uani 1 1 d . . . . .
Mo43 Mo 0.54075(3) 0.26478(6) 0.30395(3) 0.0363(3) Uani 1 1 d . . . . .
Mo44 Mo 0.16061(3) 0.20768(7) 0.12300(3) 0.0375(3) Uani 1 1 d . . . . .
Mo45 Mo 0.21714(3) 0.29527(6) -0.00379(3) 0.0375(3) Uani 1 1 d . . . . .
Mo46 Mo 0.64890(3) 0.66933(7) 0.55216(3) 0.0397(3) Uani 1 1 d . . . . .
Mo47 Mo 0.62959(3) -0.12260(7) 0.15838(3) 0.0382(3) Uani 1 1 d . . . . .
Mo48 Mo 0.67338(3) 0.11534(6) 0.20727(3) 0.0388(3) Uani 1 1 d . . . . .
Mo50 Mo 0.14479(3) 0.03593(7) 0.03144(3) 0.0380(3) Uani 1 1 d . . . . .
Mo51 Mo 0.74791(3) 0.68672(6) 0.70904(3) 0.0373(3) Uani 1 1 d . . . . .
Mo52 Mo 0.56309(3) -0.20859(7) 0.20501(3) 0.0406(3) Uani 1 1 d . . . . .
Mo53 Mo 0.71115(3) 0.41408(7) 0.42092(3) 0.0402(3) Uani 1 1 d . . . . .
Mo54 Mo 0.26450(3) 0.12098(6) 0.21466(3) 0.0373(3) Uani 1 1 d . . . . .
Mo55 Mo 0.64014(3) 0.50127(7) 0.45856(3) 0.0383(3) Uani 1 1 d . . . . .
Mo56 Mo 0.77079(3) 0.43488(7) 0.28200(3) 0.0386(3) Uani 1 1 d . . . . .
Mo57 Mo 0.89999(3) 0.53092(7) 0.82177(3) 0.0399(3) Uani 1 1 d . . . . .
Mo58 Mo 0.82726(3) 0.76774(7) 0.69134(3) 0.0417(3) Uani 1 1 d . . . . .
Mo59 Mo 0.64164(3) 0.66827(7) 0.36661(3) 0.0381(3) Uani 1 1 d . . . . .
Mo60 Mo 0.27836(4) -0.10386(7) 0.07478(3) 0.0405(3) Uani 1 1 d . . . . .
Mo61 Mo 0.96663(3) 0.31577(7) 0.70569(3) 0.0410(3) Uani 1 1 d . . . . .
Mo62 Mo 0.21146(3) 0.12345(7) 0.07152(3) 0.0405(3) Uani 1 1 d . . . . .
Mo63 Mo 0.33503(3) 0.27037(7) 0.26043(3) 0.0374(3) Uani 1 1 d . . . . .
Mo64 Mo 0.70229(3) 0.76494(7) 0.41512(3) 0.0403(3) Uani 1 1 d . . . . .
Mo65 Mo 0.31650(3) -0.05772(7) 0.25201(3) 0.0417(3) Uani 1 1 d . . . . .
Mo66 Mo 0.77241(3) 0.27606(7) 0.44681(3) 0.0409(3) Uani 1 1 d . . . . .
Mo67 Mo 0.89098(3) 0.78979(7) 0.22841(3) 0.0399(3) Uani 1 1 d . . . . .
Mo68 Mo 0.70340(3) 0.59165(7) 0.49464(3) 0.0405(3) Uani 1 1 d . . . . .
Mo69 Mo 1.03715(4) 0.62445(7) 0.79340(3) 0.0418(3) Uani 1 1 d . . . . .
Mo70 Mo 0.45714(3) 0.27252(7) 0.29997(3) 0.0416(3) Uani 1 1 d . . . . .
Mo71 Mo 0.89797(3) 0.69382(8) 0.82558(3) 0.0426(3) Uani 1 1 d . . . . .
Mo72 Mo 0.71559(3) 0.59329(7) 0.34881(3) 0.0402(3) Uani 1 1 d . . . . .
Mo73 Mo 0.91497(3) 0.55029(7) 0.14146(3) 0.0401(3) Uani 1 1 d . . . . .
Mo74 Mo 0.68603(4) 0.75694(6) 0.49611(3) 0.0394(3) Uani 1 1 d . . . . .
Mo75 Mo 0.23443(3) 0.11003(6) -0.07809(3) 0.0413(3) Uani 1 1 d . . . . .
Mo76 Mo 0.23787(3) -0.04291(7) 0.15057(3) 0.0413(3) Uani 1 1 d . . . . .
Mo78 Mo 0.28558(4) 0.44234(7) 0.10766(3) 0.0407(3) Uani 1 1 d . . . . .
Mo79 Mo 0.88864(4) 0.60935(7) 0.74931(3) 0.0419(3) Uani 1 1 d . . . . .
Mo80 Mo 0.38162(3) -0.06417(7) 0.30511(3) 0.0410(3) Uani 1 1 d . . . . .
Mo81 Mo 0.64401(3) 0.38211(7) 0.11738(3) 0.0404(3) Uani 1 1 d . . . . .
Mo82 Mo 0.84553(4) 0.84161(9) 0.30576(4) 0.0381(4) Uani 0.87 1 d . . P A 1
Mo83 Mo 0.46365(4) -0.07991(7) 0.29403(4) 0.0475(3) Uani 1 1 d . . . . .
Mo84 Mo 0.99148(4) 0.94347(7) 0.72282(4) 0.0507(3) Uani 1 1 d . . . . .
Mo85 Mo 0.92003(4) 0.93714(8) 0.28156(4) 0.0522(4) Uani 1 1 d . . . . .
Mo86 Mo 0.86237(4) 0.87792(8) 0.62192(4) 0.0515(4) Uani 1 1 d . . . . .
Mo87 Mo 0.32242(4) 0.35612(9) 0.17947(4) 0.0372(4) Uani 0.8 1 d . . P B 1
Mo88 Mo 0.39653(6) -0.14340(11) 0.23420(5) 0.0480(5) Uani 0.8 1 d . . P C 1
Mo89 Mo 0.81201(5) 0.86851(9) 0.55208(4) 0.0580(4) Uani 1 1 d . . . . .
Mo90 Mo 0.75303(5) 0.85059(10) 0.48182(4) 0.0662(5) Uani 1 1 d . . . . .
Mo92 Mo 0.25111(3) 0.19954(6) 0.28985(3) 0.0334(2) Uani 1 1 d . . . . .
Mo93 Mo 0.83349(3) 0.45313(6) 0.69035(3) 0.0339(2) Uani 1 1 d . . . . .
Mo94 Mo 0.75063(3) 0.02916(6) 0.21815(3) 0.0334(2) Uani 1 1 d . . . . .
Mo95 Mo 0.67866(3) 0.19153(6) 0.28055(3) 0.0331(2) Uani 1 1 d . . . . .
Mo96 Mo 0.26067(3) 0.28522(6) 0.22148(3) 0.0335(2) Uani 1 1 d . . . . .
Mo97 Mo 0.96441(3) 0.45079(7) 0.77187(3) 0.0378(3) Uani 1 1 d . . . . .
Mo98 Mo 0.82709(3) 0.71175(7) 0.16674(3) 0.0378(3) Uani 1 1 d . . . . .
Mo99 Mo 0.28647(3) 0.35991(6) -0.05843(3) 0.0378(3) Uani 1 1 d . . . . .
M1 Mo 0.78177(5) 0.35913(11) 0.36655(5) 0.0396(4) Uani 0.7 1 d . . P D 1
M1' Mo 0.77532(11) 0.3351(2) 0.35924(11) 0.0368(10) Uani 0.3 1 d . . P D 2
M3' Mo 0.51408(11) 0.3354(2) 0.23303(12) 0.0361(10) Uani 0.3 1 d . . P E 2
M3 Mo 0.51593(6) 0.36069(13) 0.24122(6) 0.0516(6) Uani 0.7 1 d . . P E 1
M4 Mo 0.51010(10) 0.0627(3) 0.03646(10) 0.0776(12) Uani 0.5 1 d . . P F 1
M4' Mo 0.50885(11) -0.0140(3) 0.03817(11) 0.0838(13) Uani 0.5 1 d . . P G 2
M5' Mo 1.03951(10) 0.4819(3) 0.49698(10) 0.0759(12) Uani 0.5 1 d . . P H 2
M5 Mo 1.03922(10) 0.5554(3) 0.49723(10) 0.0730(11) Uani 0.5 1 d . . P I 1
M6 Mo 1.02032(12) 0.5603(3) 0.56518(9) 0.0745(11) Uani 0.5 1 d . . P H 2
M6' Mo 1.01075(13) 0.4918(4) 0.56801(12) 0.1037(19) Uani 0.5 1 d . . P I 1
M7 Mo 1.02446(11) 0.6730(3) 0.50698(10) 0.0797(12) Uani 0.5 1 d . . P H 2
M7' Mo 0.94715(14) 0.7497(3) 0.51564(13) 0.0975(17) Uani 0.5 1 d . . P I 1
M8' Mo 0.52396(12) 0.2550(3) 0.04726(12) 0.0964(17) Uani 0.5 1 d . . P J 1
M8 Mo 0.49773(13) 0.1749(3) 0.02686(11) 0.0905(14) Uani 0.5 1 d . . P G 2
M9 Mo 0.43727(10) 0.0648(3) 0.03016(11) 0.0758(11) Uani 0.5 1 d . . P G 2
M9' Mo 0.43407(13) -0.0032(5) 0.01942(14) 0.123(3) Uani 0.5 1 d . . P F 1
M10' Mo 0.42287(19) 0.2454(4) 0.0168(2) 0.127(2) Uani 0.5 1 d . . P G 2
M10 Mo 0.45255(12) 0.1756(4) 0.04341(13) 0.1028(18) Uani 0.5 1 d . . P G 1
M11 Mo 1.03925(13) 0.6701(3) 0.55404(11) 0.0923(15) Uani 0.5 1 d D . P I 1
M11' Mo 1.0026(2) 0.7404(4) 0.57815(15) 0.125(2) Uani 0.5 1 d D . P H 2
M30 Mo 0.82310(3) 0.37271(7) 0.60579(3) 0.0363(3) Uani 1 1 d . . . . .
M31 Mo 0.32051(4) -0.19552(6) -0.08976(3) 0.0396(3) Uani 1 1 d . . . . .
M32 Mo 0.22530(3) -0.04931(6) -0.00131(3) 0.0380(3) Uani 1 1 d . . . . .
M33 Mo 0.74744(3) 0.19047(6) 0.21836(3) 0.0331(2) Uani 1 1 d . . . . .
M34 Mo 0.22127(3) 0.27413(6) -0.08543(3) 0.0350(3) Uani 1 1 d . . . . .
M35 Mo 0.59901(3) 0.01689(6) 0.32640(3) 0.0361(3) Uani 1 1 d . . . . .
M36 Mo 0.82004(3) 0.52599(6) 0.77229(3) 0.0356(3) Uani 1 1 d . . . . .
M37 Mo 0.96053(3) 0.45878(7) 0.19177(3) 0.0381(3) Uani 1 1 d . . . . .
M38 Mo 0.32861(3) 0.18463(6) 0.33996(3) 0.0351(3) Uani 1 1 d . . . . .
M39 Mo 0.68968(3) 0.51931(7) 0.63542(3) 0.0363(3) Uani 1 1 d . . . . .
M40 Mo 0.91822(3) 0.71308(7) 0.15100(3) 0.0408(3) Uani 1 1 d . . . . .
M41 Mo 0.98712(3) 0.54184(7) 0.85347(3) 0.0409(3) Uani 1 1 d . . . . .
M42 Mo 0.51179(3) 0.01172(7) 0.35713(3) 0.0395(3) Uani 1 1 d . . . . .
M43 Mo 0.68398(3) 0.51889(6) 0.27686(3) 0.0354(3) Uani 1 1 d . . . . .
M44 Mo 0.16370(3) 0.02769(6) -0.05726(3) 0.0365(3) Uani 1 1 d . . . . .
M45 Mo 0.64382(3) 0.50445(7) 0.36750(3) 0.0377(3) Uani 1 1 d . . . . .
M46 Mo 0.60284(3) -0.05462(6) 0.24370(3) 0.0346(3) Uani 1 1 d . . . . .
M47 Mo 0.98807(3) 0.70596(7) 0.84796(3) 0.0424(3) Uani 1 1 d . . . . .
M48 Mo 0.67978(3) 0.02967(6) 0.28327(3) 0.0341(3) Uani 1 1 d . . . . .
M49 Mo 0.24138(3) 0.28849(6) 0.14141(3) 0.0347(3) Uani 1 1 d . . . . .
M50 Mo 0.76084(3) 0.76167(6) 0.30429(3) 0.0357(3) Uani 1 1 d . . . . .
M51 Mo 0.28104(3) 0.27254(6) -0.14299(3) 0.0356(3) Uani 1 1 d . . . . .
M52 Mo 0.91331(4) 0.85590(7) 0.69763(3) 0.0442(3) Uani 1 1 d . . . . .
M53 Mo 0.95996(4) 0.79693(7) 0.77421(3) 0.0442(3) Uani 1 1 d . . . . .
M54 Mo 0.88682(3) 0.30409(7) 0.66502(3) 0.0367(3) Uani 1 1 d . . . . .
M55 Mo 0.48021(4) -0.22363(7) 0.23469(4) 0.0462(3) Uani 1 1 d . . . . .
M82 Mo 0.8411(3) 0.8664(5) 0.3004(3) 0.045(3) Uani 0.13 1 d . . P A 2
M87 Mo 0.31796(19) 0.3813(4) 0.18576(18) 0.0419(17) Uani 0.2 1 d . . P B 2
M88 Mo 0.3937(2) -0.1634(4) 0.2409(2) 0.051(2) Uani 0.2 1 d . . P C 2
Ce1 Ce 0.85592(2) 0.32417(5) 0.29264(2) 0.04165(19) Uani 1 1 d . . . . .
Ce2 Ce 0.41263(2) 0.39274(5) 0.23065(2) 0.0450(2) Uani 1 1 d . . . . .
Ce3 Ce 0.31672(2) -0.17133(5) 0.16718(2) 0.0424(2) Uani 1 1 d . . . . .
Ce4 Ce 0.78245(3) 0.87993(5) 0.38547(2) 0.0467(2) Uani 1 1 d . . . . .
Ce5 Ce 0.21949(5) -0.15333(10) -0.08278(4) 0.0479(4) Uani 0.5 1 d . . P . .
O1 O 0.2805(2) 0.1199(5) 0.2611(2) 0.035(2) Uani 1 1 d . . . . .
O2 O 0.7185(2) 0.1131(5) 0.1891(2) 0.034(2) Uani 1 1 d . . . . .
O3 O 0.1993(3) 0.1220(5) 0.1200(2) 0.037(2) Uani 1 1 d . . . . .
O4 O 0.7011(2) 0.1807(5) 0.2370(2) 0.035(2) Uani 1 1 d . . . . .
O5 O 0.3073(2) 0.3205(5) 0.2239(2) 0.036(2) Uani 1 1 d . . . . .
O6 O 0.7609(2) 0.1075(5) 0.2390(2) 0.035(2) Uani 1 1 d . . . . .
O7 O 0.2313(2) 0.2077(5) 0.2421(2) 0.038(2) Uani 1 1 d . . . . .
O8 O 0.2284(3) 0.1191(5) 0.2993(2) 0.038(2) Uani 1 1 d . . . . .
O9 O 0.4978(2) 0.0977(5) 0.3195(2) 0.039(2) Uani 1 1 d . . . . .
O10 O 0.6297(3) 0.5859(5) 0.5497(3) 0.043(2) Uani 1 1 d . . . . .
O12 O 0.1900(3) 0.1215(5) 0.0285(2) 0.040(2) Uani 1 1 d . . . . .
O13 O 0.7799(2) 0.6087(5) 0.6864(2) 0.037(2) Uani 1 1 d . . . . .
O14 O 0.2790(2) -0.0234(5) -0.1874(2) 0.033(2) Uani 1 1 d . . . . .
O15 O 0.2163(2) 0.1815(5) -0.1882(2) 0.032(2) Uani 1 1 d . . . . .
O16 O 0.6784(3) 0.5884(5) 0.4520(3) 0.039(2) Uani 1 1 d . . . . .
O17 O 0.7034(2) 0.6864(5) 0.2438(2) 0.033(2) Uani 1 1 d . . . . .
O19 O 0.7323(2) 0.5199(5) 0.6652(2) 0.036(2) Uani 1 1 d . . . . .
O20 O 0.2790(3) 0.0313(5) 0.3207(2) 0.038(2) Uani 1 1 d . . . . .
O21 O 0.2009(3) 0.1120(5) -0.0424(2) 0.039(2) Uani 1 1 d . . . . .
O22 O 0.8394(3) 0.6096(6) 0.7402(3) 0.041(2) Uani 1 1 d . . . . .
O23 O 0.2323(3) 0.2450(5) -0.1323(2) 0.035(2) Uani 1 1 d . . . . .
O24 O 0.2835(2) 0.1877(5) 0.3226(2) 0.034(2) Uani 1 1 d . . . . .
O25 O 0.6992(2) 0.1101(5) 0.2948(2) 0.035(2) Uani 1 1 d . . . . .
O26 O 0.7402(2) 0.3792(5) 0.6640(2) 0.036(2) Uani 1 1 d . . . . .
O27 O 0.2605(3) 0.4365(5) 0.0659(2) 0.040(2) Uani 1 1 d . . . . .
O28 O 0.8089(2) 0.4111(5) 0.6508(2) 0.034(2) Uani 1 1 d . . . . .
O29 O 0.6601(2) 0.5983(5) 0.2732(2) 0.032(2) Uani 1 1 d . . . . .
O30 O 0.6522(2) -0.0268(5) 0.2530(2) 0.034(2) Uani 1 1 d . . . . .
O31 O 0.2010(2) 0.2627(5) 0.1231(2) 0.037(2) Uani 1 1 d . . . . .
O32 O 0.3704(3) 0.3182(5) 0.2545(3) 0.044(3) Uani 1 1 d . . . . .
O33 O 0.2300(2) 0.0597(5) 0.2400(2) 0.038(2) Uani 1 1 d . . . . .
O34 O 0.5492(3) 0.0299(5) 0.3257(2) 0.038(2) Uani 1 1 d . . . . .
O35 O 0.1664(3) 0.0377(5) 0.0780(3) 0.042(2) Uani 1 1 d . . . . .
O36 O 0.2232(2) 0.1254(5) 0.1885(2) 0.036(2) Uani 1 1 d . . . . .
O37 O 0.1724(2) 0.1296(5) 0.2272(2) 0.037(2) Uani 1 1 d . . . . .
O38 O 0.4987(2) 0.2367(5) 0.3275(3) 0.038(2) Uani 1 1 d . . . . .
O39 O 0.4288(3) 0.0970(5) 0.3252(2) 0.037(2) Uani 1 1 d . . . . .
O40 O 0.7935(2) 0.5615(5) 0.1999(2) 0.034(2) Uani 1 1 d . . . . .
O41 O 0.7199(3) 0.5991(5) 0.2994(2) 0.037(2) Uani 1 1 d . . . . .
O42 O 0.7918(3) 0.7082(5) 0.2045(2) 0.038(2) Uani 1 1 d . . . . .
O43 O 0.2825(2) 0.2546(5) 0.2647(2) 0.033(2) Uani 1 1 d . . . . .
O44 O 0.5288(3) 0.1790(5) 0.2726(2) 0.038(2) Uani 1 1 d . . . . .
O45 O 0.7755(3) 0.6799(5) 0.7480(2) 0.040(2) Uani 1 1 d . . . . .
O46 O 0.6997(3) -0.1141(5) 0.2311(3) 0.039(2) Uani 1 1 d . . . . .
O47 O 0.7257(2) 0.6040(5) 0.7206(2) 0.039(2) Uani 1 1 d . . . . .
O48 O 0.1710(3) 0.1884(5) 0.0755(2) 0.038(2) Uani 1 1 d . . . . .
O49 O 0.8451(2) 0.5257(5) 0.6716(2) 0.037(2) Uani 1 1 d . . . . .
O50 O 0.7032(2) 0.0254(5) 0.2387(2) 0.035(2) Uani 1 1 d . . . . .
O51 O 0.6475(2) 0.7293(5) 0.2798(3) 0.038(2) Uani 1 1 d . . . . .
O52 O 0.2238(2) 0.2628(5) 0.1886(2) 0.036(2) Uani 1 1 d . . . . .
O53 O 0.6668(3) 0.5183(5) 0.5951(2) 0.038(2) Uani 1 1 d . . . . .
O54 O 0.4109(3) 0.0928(5) 0.3869(2) 0.041(2) Uani 1 1 d . . . . .
O55 O 0.3611(3) -0.1016(6) 0.2632(3) 0.046(3) Uani 1 1 d . . . . .
O56 O 0.1421(3) 0.1075(5) -0.0708(2) 0.041(2) Uani 1 1 d . . . . .
O57 O 0.9407(3) 0.5420(6) 0.8462(3) 0.044(3) Uani 1 1 d . . . . .
O58 O 0.7259(3) 0.6017(5) 0.6115(3) 0.041(2) Uani 1 1 d . . . . .
O59 O 0.2823(3) 0.4190(5) -0.0262(3) 0.043(2) Uani 1 1 d . . . . .
O60 O 0.6523(3) 0.1102(5) 0.2507(2) 0.037(2) Uani 1 1 d . . . . .
O61 O 0.1714(3) -0.0327(5) -0.1451(3) 0.041(2) Uani 1 1 d . . . . .
O62 O 0.9402(3) 0.6937(6) 0.8453(3) 0.049(3) Uani 1 1 d . . . . .
O63 O 0.3420(3) 0.2028(6) 0.2380(2) 0.045(3) Uani 1 1 d . . . . .
O64 O 0.6849(3) 0.4521(5) 0.3794(2) 0.037(2) Uani 1 1 d . . . . .
O65 O 0.3388(3) 0.1034(5) 0.3002(2) 0.037(2) Uani 1 1 d . . . . .
O66 O 1.0105(2) 0.3549(6) 0.7114(3) 0.042(2) Uani 1 1 d . . . . .
O67 O 0.6825(2) 0.5890(5) 0.3838(2) 0.039(2) Uani 1 1 d . . . . .
O68 O 0.7205(3) 0.4721(5) 0.7288(2) 0.039(2) Uani 1 1 d . . . . .
O69 O 0.2362(2) 0.1108(5) -0.1257(2) 0.034(2) Uani 1 1 d . . . . .
O70 O 0.7824(3) 0.7486(5) 0.6923(2) 0.037(2) Uani 1 1 d . . . . .
O71 O 0.7646(3) 0.2391(5) 0.2477(2) 0.039(2) Uani 1 1 d . . . . .
O72 O 0.6587(3) 0.0404(5) 0.1909(2) 0.036(2) Uani 1 1 d . . . . .
O73 O 0.2823(2) 0.1978(5) 0.2022(2) 0.036(2) Uani 1 1 d . . . . .
O74 O 0.6523(3) 0.1707(6) 0.1846(3) 0.048(3) Uani 1 1 d . . . . .
O75 O 0.2149(3) -0.0120(5) 0.2980(2) 0.037(2) Uani 1 1 d . . . . .
O76 O 0.8455(3) 0.6246(5) 0.2019(2) 0.039(2) Uani 1 1 d . . . . .
O77 O 0.6775(3) 0.5088(5) 0.3273(2) 0.037(2) Uani 1 1 d . . . . .
O78 O 0.8014(2) 0.8084(5) 0.2847(2) 0.035(2) Uani 1 1 d . . . . .
O79 O 0.2989(3) 0.2023(6) -0.1293(3) 0.045(3) Uani 1 1 d . . . . .
O80 O 0.8688(3) 0.5420(5) 0.7830(2) 0.038(2) Uani 1 1 d . . . . .
O81 O 0.3748(3) 0.0169(6) 0.3383(3) 0.042(2) Uani 1 1 d . . . . .
O82 O 0.1917(3) 0.1921(6) -0.0968(3) 0.042(2) Uani 1 1 d . . . . .
O83 O 0.3769(3) 0.1618(6) 0.3389(2) 0.041(2) Uani 1 1 d . . . . .
O84 O 0.8629(3) 0.6951(6) 0.7866(2) 0.042(2) Uani 1 1 d . . . . .
O85 O 0.7672(2) 0.6164(5) 0.2478(2) 0.035(2) Uani 1 1 d . . . . .
O86 O 0.7601(3) 0.5093(6) 0.5596(3) 0.043(3) Uani 1 1 d . . . . .
O87 O 0.6560(3) 0.6720(6) 0.5014(3) 0.043(2) Uani 1 1 d . . . . .
O88 O 0.7336(2) 0.6197(5) 0.1921(2) 0.034(2) Uani 1 1 d . . . . .
O89 O 0.6753(3) 0.6002(5) 0.6519(2) 0.039(2) Uani 1 1 d . . . . .
O90 O 0.1656(2) 0.2057(5) 0.1695(2) 0.038(2) Uani 1 1 d . . . . .
O91 O 0.2393(3) 0.3462(5) 0.2399(2) 0.040(2) Uani 1 1 d . . . . .
O92 O 0.3402(3) 0.2409(5) 0.3032(2) 0.039(2) Uani 1 1 d . . . . .
O93 O 0.6975(2) 0.4498(5) 0.5488(2) 0.037(2) Uani 1 1 d . . . . .
O94 O 0.6273(3) 0.6617(5) 0.4114(2) 0.037(2) Uani 1 1 d . . . . .
O95 O 0.7818(2) 0.4725(5) 0.6903(2) 0.033(2) Uani 1 1 d . . . . .
O96 O 0.7210(3) 0.4640(5) 0.2938(3) 0.039(2) Uani 1 1 d . . . . .
O97 O 0.1296(3) 0.2407(6) -0.0770(2) 0.044(3) Uani 1 1 d . . . . .
O98 O 0.6684(3) 0.7275(5) 0.4521(2) 0.037(2) Uani 1 1 d . . . . .
O99 O 0.2519(3) 0.1885(5) -0.0699(2) 0.036(2) Uani 1 1 d . . . . .
O100 O 0.7212(3) 0.6698(5) 0.4899(2) 0.040(2) Uani 1 1 d . . . . .
O101 O 0.7781(2) 0.5329(5) 0.7485(2) 0.036(2) Uani 1 1 d . . . . .
O102 O 0.2704(3) 0.3270(6) 0.1792(2) 0.042(2) Uani 1 1 d . . . . .
O103 O 0.2422(3) -0.0243(5) -0.1297(2) 0.036(2) Uani 1 1 d . . . . .
O104 O 0.1154(3) 0.2493(6) 0.0417(3) 0.049(3) Uani 1 1 d . . . . .
O105 O 0.5891(3) 0.2061(6) 0.2281(3) 0.048(3) Uani 1 1 d . . . . .
O106 O 0.3714(3) -0.1219(5) 0.3334(3) 0.041(2) Uani 1 1 d . . . . .
O107 O 0.7334(3) 0.6730(6) 0.6617(2) 0.042(2) Uani 1 1 d . . . . .
O108 O 0.7910(3) 0.8442(5) 0.2149(2) 0.041(2) Uani 1 1 d . . . . .
O109 O 0.2243(2) 0.2539(5) 0.3068(2) 0.037(2) Uani 1 1 d . . . . .
O110 O 0.9284(2) 0.4161(5) 0.2237(2) 0.037(2) Uani 1 1 d . . . . .
O111 O 0.8975(2) 0.6877(6) 0.7318(2) 0.037(2) Uani 1 1 d . . . . .
O112 O 0.1631(3) 0.0493(6) 0.1723(2) 0.041(2) Uani 1 1 d . . . . .
O113 O 0.9909(3) 0.6241(6) 0.8722(3) 0.045(3) Uani 1 1 d . . . . .
O114 O 0.9220(3) 0.6353(6) 0.1244(2) 0.040(2) Uani 1 1 d . . . . .
O115 O 0.2173(3) 0.0311(5) -0.1847(2) 0.037(2) Uani 1 1 d . . . . .
O116 O 0.8365(2) 0.4753(5) 0.7339(2) 0.035(2) Uani 1 1 d . . . . .
O117 O 0.7600(3) 0.3796(6) 0.5399(3) 0.042(2) Uani 1 1 d . . . . .
O118 O 0.1382(3) -0.0252(5) -0.0766(2) 0.039(2) Uani 1 1 d . . . . .
O119 O 0.2315(3) 0.0457(5) 0.0719(2) 0.034(2) Uani 1 1 d . . . . .
O120 O 0.1677(3) -0.0041(5) 0.2373(3) 0.044(3) Uani 1 1 d . . . . .
O121 O 0.6775(3) -0.0855(6) 0.1663(3) 0.042(2) Uani 1 1 d . . . . .
O122 O 0.9189(3) 0.6126(6) 0.7864(2) 0.042(2) Uani 1 1 d . . . . .
O123 O 0.7374(3) 0.5418(5) 0.4903(2) 0.042(2) Uani 1 1 d . . . . .
O124 O 0.7061(3) 0.2444(6) 0.2977(3) 0.042(2) Uani 1 1 d . . . . .
O125 O 0.2970(2) -0.1012(5) -0.1063(3) 0.037(2) Uani 1 1 d . . . . .
O126 O 0.6463(2) 0.2487(5) 0.2584(2) 0.037(2) Uani 1 1 d . . . . .
O127 O 0.3216(3) 0.1027(5) 0.3623(2) 0.036(2) Uani 1 1 d . . . . .
O128 O 0.2477(3) 0.0210(5) 0.0024(3) 0.043(2) Uani 1 1 d . . . . .
O129 O 0.6628(3) 0.6701(6) 0.5958(2) 0.041(2) Uani 1 1 d . . . . .
O130 O 0.8086(2) 0.6052(5) 0.7958(2) 0.038(2) Uani 1 1 d . . . . .
O131 O 0.8684(2) 0.4031(5) 0.6834(2) 0.035(2) Uani 1 1 d . . . . .
O132 O 0.5980(3) 0.7123(6) 0.4674(3) 0.048(3) Uani 1 1 d . . . . .
O133 O 0.3601(3) 0.3864(7) 0.1945(3) 0.053(3) Uani 1 1 d . . . . .
O134 O 0.6094(3) 0.2297(5) 0.3654(2) 0.042(2) Uani 1 1 d . . . . .
O135 O 0.1291(3) 0.2613(6) 0.1166(3) 0.043(2) Uani 1 1 d . . . . .
O136 O 0.3087(3) 0.3000(6) -0.0407(3) 0.047(3) Uani 1 1 d . . . . .
O137 O 0.4260(3) -0.0408(5) 0.3253(3) 0.043(3) Uani 1 1 d . . . . .
O138 O 0.1345(3) 0.1289(6) 0.1232(3) 0.043(2) Uani 1 1 d . . . . .
O139 O 0.1864(3) -0.0192(5) 0.0297(2) 0.039(2) Uani 1 1 d . . . . .
O140 O 0.4655(3) 0.1724(5) 0.3750(3) 0.040(2) Uani 1 1 d . . . . .
O141 O 0.7181(3) 0.7406(5) 0.6066(2) 0.038(2) Uani 1 1 d . . . . .
O142 O 0.8122(3) 0.6324(6) 0.1473(2) 0.042(2) Uani 1 1 d . . . . .
O143 O 0.2590(3) 0.3460(5) 0.1140(2) 0.041(2) Uani 1 1 d . . . . .
O144 O 0.6047(3) 0.0962(5) 0.3519(2) 0.038(2) Uani 1 1 d . . . . .
O145 O 0.5270(3) 0.2243(6) 0.3944(3) 0.048(3) Uani 1 1 d . . . . .
O146 O 0.2986(3) 0.3530(5) 0.0299(3) 0.044(3) Uani 1 1 d . . . . .
O147 O 0.5521(3) 0.3214(6) 0.3323(3) 0.042(2) Uani 1 1 d . . . . .
O148 O 0.5220(3) 0.0919(5) 0.3808(2) 0.040(2) Uani 1 1 d . . . . .
O149 O 0.9706(3) 0.7365(6) 0.7464(3) 0.048(3) Uani 1 1 d . . . . .
O150 O 0.2900(3) -0.1829(5) -0.0545(2) 0.040(2) Uani 1 1 d . . . . .
O151 O 0.6821(3) 0.3941(5) 0.0860(3) 0.041(2) Uani 1 1 d . . . . .
O152 O 0.9176(3) 0.3148(5) 0.7000(3) 0.039(2) Uani 1 1 d . . . . .
O153 O 0.7367(3) 0.4912(5) 0.1769(3) 0.044(3) Uani 1 1 d . . . . .
O154 O 0.6322(3) 0.5045(5) 0.4113(2) 0.039(2) Uani 1 1 d . . . . .
O155 O 0.8077(3) 0.7684(6) 0.1436(3) 0.048(3) Uani 1 1 d . . . . .
O156 O 0.1835(2) 0.2657(5) 0.0224(3) 0.039(2) Uani 1 1 d . . . . .
O157 O 0.1247(3) 0.1168(6) 0.0379(2) 0.040(2) Uani 1 1 d . . . . .
O158 O 0.8448(2) 0.7618(5) 0.2050(2) 0.037(2) Uani 1 1 d . . . . .
O159 O 0.6675(2) 0.4671(5) 0.6588(2) 0.038(2) Uani 1 1 d . . . . .
O160 O 0.8540(3) 0.2685(6) 0.6857(3) 0.043(2) Uani 1 1 d . . . . .
O161 O 0.4566(3) 0.2074(7) 0.2723(3) 0.050(3) Uani 1 1 d . . . . .
O162 O 0.5516(2) 0.1804(5) 0.3329(2) 0.037(2) Uani 1 1 d . . . . .
O163 O 0.1663(3) 0.2617(6) 0.2325(2) 0.042(2) Uani 1 1 d . . . . .
O164 O 0.3163(3) -0.0326(6) 0.3686(3) 0.047(3) Uani 1 1 d . . . . .
O165 O 0.2389(3) 0.3244(5) -0.0476(2) 0.043(3) Uani 1 1 d . . . . .
O166 O 0.7359(3) 0.3587(5) 0.2582(3) 0.043(2) Uani 1 1 d . . . . .
O167 O 1.0827(3) 0.6264(6) 0.8118(3) 0.041(2) Uani 1 1 d . . . . .
O168 O 0.8604(3) 0.8317(6) 0.7816(3) 0.047(3) Uani 1 1 d . . . . .
O169 O 0.2637(3) 0.2187(5) 0.1352(2) 0.040(2) Uani 1 1 d . . . . .
O170 O 0.1976(2) 0.0431(5) -0.0924(2) 0.037(2) Uani 1 1 d . . . . .
O171 O 0.7627(2) 0.7508(5) 0.2517(2) 0.033(2) Uani 1 1 d . . . . .
O172 O 0.3498(3) -0.1174(6) -0.0629(2) 0.042(2) Uani 1 1 d . . . . .
O173 O 0.3184(3) 0.3712(5) 0.0813(3) 0.040(2) Uani 1 1 d . . . . .
O174 O 0.7311(3) 0.3809(5) 0.3767(2) 0.040(2) Uani 1 1 d . . . . .
O175 O 0.6439(2) 0.0284(5) 0.3122(2) 0.034(2) Uani 1 1 d . . . . .
O176 O 0.8729(3) 0.8046(6) 0.7128(3) 0.043(2) Uani 1 1 d . . . . .
O177 O 0.6657(2) 0.5211(6) 0.5012(3) 0.042(2) Uani 1 1 d . . . . .
O178 O 0.5848(2) 0.1023(5) 0.2915(2) 0.035(2) Uani 1 1 d . . . . .
O179 O 0.7252(2) 0.7540(5) 0.1888(2) 0.038(2) Uani 1 1 d . . . . .
O180 O 0.8306(2) 0.5597(5) 0.2635(2) 0.036(2) Uani 1 1 d . . . . .
O181 O 0.7278(3) 0.2530(5) 0.1863(2) 0.038(2) Uani 1 1 d . . . . .
O182 O 0.5280(3) -0.2093(5) 0.2357(3) 0.041(2) Uani 1 1 d . . . . .
O183 O 0.7613(3) 0.2840(5) 0.4926(2) 0.039(2) Uani 1 1 d . . . . .
O184 O 0.8686(3) 0.5550(6) 0.1427(2) 0.040(2) Uani 1 1 d . . . . .
O185 O 0.5918(3) 0.0175(5) 0.2258(2) 0.041(2) Uani 1 1 d . . . . .
O186 O 0.6557(3) -0.2092(6) 0.1866(3) 0.050(3) Uani 1 1 d . . . . .
O187 O 0.6761(3) 0.6543(5) 0.3318(2) 0.037(2) Uani 1 1 d . . . . .
O188 O 0.6823(3) 0.3724(5) 0.3246(2) 0.039(2) Uani 1 1 d . . . . .
O189 O 0.5288(3) -0.1423(6) 0.1756(3) 0.044(3) Uani 1 1 d . . . . .
O190 O 0.9911(2) 0.4834(5) 0.8140(3) 0.039(2) Uani 1 1 d . . . . .
O191 O 0.7325(3) 0.3499(7) 0.4421(3) 0.054(3) Uani 1 1 d . . . . .
O192 O 0.7248(3) 0.7994(5) 0.5185(3) 0.047(3) Uani 1 1 d . . . . .
O193 O 0.8510(2) 0.8221(5) 0.2535(2) 0.035(2) Uani 1 1 d . . . . .
O194 O 0.1983(3) -0.0301(5) -0.0377(2) 0.036(2) Uani 1 1 d . . . . .
O195 O 0.7997(3) 0.7371(6) 0.8059(2) 0.045(3) Uani 1 1 d . . . . .
O196 O 0.9821(3) 0.7700(6) 0.8110(3) 0.048(3) Uani 1 1 d . . . . .
O197 O 0.8624(3) 0.7674(6) 0.3152(3) 0.047(3) Uani 1 1 d . . . . .
O198 O 0.2587(3) 0.0257(7) 0.1400(3) 0.052(3) Uani 1 1 d . . . . .
O199 O 0.9920(3) 0.4932(7) 0.8864(3) 0.053(3) Uani 1 1 d . . . . .
O200 O 0.9905(3) 0.6215(6) 0.8080(2) 0.040(2) Uani 1 1 d . . . . .
O201 O 0.8012(2) 0.3748(6) 0.2761(3) 0.042(2) Uani 1 1 d . . . . .
O202 O 0.1437(2) 0.1905(5) -0.0152(2) 0.038(2) Uani 1 1 d . . . . .
O203 O 0.8767(3) 0.7454(6) 0.8502(3) 0.051(3) Uani 1 1 d . . . . .
O204 O 1.0369(3) 0.5418(6) 0.8398(2) 0.044(3) Uani 1 1 d . . . . .
O205 O 0.7155(3) 0.7356(6) 0.7203(3) 0.046(3) Uani 1 1 d . . . . .
O206 O 0.5014(3) 0.3092(6) 0.2826(3) 0.048(3) Uani 1 1 d . . . . .
O207 O 0.1139(3) -0.0168(6) 0.0402(3) 0.049(3) Uani 1 1 d . . . . .
O208 O 0.6269(3) 0.4507(6) 0.5473(3) 0.049(3) Uani 1 1 d . . . . .
O209 O 0.8328(3) 0.7445(5) 0.7418(2) 0.038(2) Uani 1 1 d . . . . .
O210 O 0.7819(3) 0.6903(5) 0.3122(3) 0.043(3) Uani 1 1 d . . . . .
O211 O 1.0127(3) 0.4185(6) 0.7711(2) 0.042(2) Uani 1 1 d . . . . .
O212 O 0.9141(2) 0.4877(6) 0.1795(2) 0.040(2) Uani 1 1 d . . . . .
O213 O 0.1615(3) 0.2374(5) -0.1559(2) 0.039(2) Uani 1 1 d . . . . .
O214 O 0.9155(3) 0.7503(6) 0.7899(3) 0.044(3) Uani 1 1 d . . . . .
O215 O 0.6865(3) 0.7306(5) 0.5439(2) 0.039(2) Uani 1 1 d . . . . .
O216 O 0.9194(3) 0.3784(5) 0.6398(2) 0.038(2) Uani 1 1 d . . . . .
O217 O 0.7069(2) 0.5316(5) 0.2371(2) 0.035(2) Uani 1 1 d . . . . .
O218 O 0.8147(3) 0.3243(6) 0.5694(2) 0.045(3) Uani 1 1 d . . . . .
O219 O 0.6533(3) 0.4652(5) 0.2647(3) 0.041(2) Uani 1 1 d . . . . .
O220 O 0.3921(3) 0.0245(5) 0.2767(3) 0.041(2) Uani 1 1 d . . . . .
O221 O 0.7539(3) 0.6950(6) 0.5549(3) 0.056(3) Uani 1 1 d . . . . .
O222 O 0.3006(3) 0.0879(6) 0.0340(3) 0.049(3) Uani 1 1 d . . . . .
O223 O 0.1938(3) -0.0154(5) 0.1238(2) 0.035(2) Uani 1 1 d . . . . .
O224 O 0.7662(3) -0.0263(5) 0.2444(2) 0.040(2) Uani 1 1 d . . . . .
O225 O 0.2474(2) 0.2362(5) 0.0029(2) 0.038(2) Uani 1 1 d . . . . .
O226 O 0.8419(3) 0.4406(6) 0.5901(3) 0.043(2) Uani 1 1 d . . . . .
O227 O 0.8773(3) 0.4784(6) 0.8444(3) 0.045(3) Uani 1 1 d . . . . .
O228 O 0.6142(3) 0.7166(5) 0.5509(3) 0.044(3) Uani 1 1 d . . . . .
O229 O 0.9624(3) 0.3994(5) 0.1630(2) 0.041(2) Uani 1 1 d . . . . .
O230 O 0.4662(3) 0.0146(6) 0.3714(2) 0.042(2) Uani 1 1 d . . . . .
O231 O 0.6337(3) -0.0859(5) 0.2062(2) 0.039(2) Uani 1 1 d . . . . .
O232 O 0.8119(3) 0.4666(6) 0.8008(3) 0.053(3) Uani 1 1 d . . . . .
O233 O 0.3279(3) 0.2357(6) 0.3729(3) 0.045(3) Uani 1 1 d . . . . .
O234 O 0.9816(3) 0.8673(6) 0.7607(3) 0.048(3) Uani 1 1 d . . . . .
O235 O 0.2690(3) -0.0968(7) 0.1645(3) 0.062(3) Uani 1 1 d . . . . .
O236 O 0.9542(3) 0.3937(6) 0.7414(3) 0.044(3) Uani 1 1 d . . . . .
O237 O 0.7673(3) 0.4739(5) 0.2410(3) 0.042(2) Uani 1 1 d . . . . .
O238 O 0.2547(3) -0.1381(5) -0.1566(3) 0.041(2) Uani 1 1 d . . . . .
O239 O 0.4068(3) -0.0428(6) 0.3938(3) 0.044(3) Uani 1 1 d . . . . .
O240 O 0.7158(3) 0.7364(5) 0.3027(2) 0.039(2) Uani 1 1 d . . . . .
O241 O 0.2654(3) 0.3069(5) -0.0977(2) 0.039(2) Uani 1 1 d . . . . .
O242 O 0.6774(3) 0.4408(5) 0.4485(3) 0.042(2) Uani 1 1 d . . . . .
O243 O 0.2340(2) -0.0803(5) 0.0463(2) 0.035(2) Uani 1 1 d . . . . .
O244 O 0.6228(3) 0.5839(6) 0.3562(3) 0.043(2) Uani 1 1 d . . . . .
O245 O 0.3348(3) 0.0045(7) 0.2320(3) 0.056(3) Uani 1 1 d . . . . .
O246 O 0.8025(3) 0.5030(6) 0.1359(3) 0.043(3) Uani 1 1 d . . . . .
O247 O 0.5561(2) 0.3062(5) 0.2626(2) 0.037(2) Uani 1 1 d . . . . .
O248 O 1.0364(3) 0.6748(6) 0.7607(2) 0.044(3) Uani 1 1 d . . . . .
O249 O 0.5882(2) 0.2371(5) 0.2964(3) 0.037(2) Uani 1 1 d . . . . .
O250 O 0.9135(3) 0.7689(6) 0.1907(3) 0.044(3) Uani 1 1 d . . . . .
O251 O 0.4820(3) -0.1429(6) 0.2716(3) 0.052(3) Uani 1 1 d . . . . .
O252 O 0.6945(3) 0.5936(5) 0.5414(2) 0.043(2) Uani 1 1 d . . . . .
O253 O 0.9588(3) 0.3607(6) 0.8071(3) 0.053(3) Uani 1 1 d . . . . .
O254 O 0.7914(3) 0.4950(6) 0.3044(3) 0.047(3) Uani 1 1 d . . . . .
O255 O 0.1955(3) 0.2489(5) -0.0456(2) 0.039(2) Uani 1 1 d . . . . .
O256 O 0.4293(3) 0.2426(6) 0.3317(3) 0.043(3) Uani 1 1 d . . . . .
O257 O 0.7933(3) 0.2841(6) 0.6275(3) 0.042(2) Uani 1 1 d . . . . .
O258 O 0.2759(3) -0.0229(5) 0.2606(3) 0.041(2) Uani 1 1 d . . . . .
O259 O 0.8420(3) 0.2654(7) 0.2389(3) 0.058(3) Uani 1 1 d . . . . .
O260 O 0.5512(3) -0.2726(6) 0.1798(3) 0.052(3) Uani 1 1 d . . . . .
O261 O 0.2179(3) -0.0173(6) 0.1889(2) 0.040(2) Uani 1 1 d . . . . .
O262 O 0.2384(3) -0.0819(5) 0.1037(2) 0.039(2) Uani 1 1 d . . . . .
O263 O 1.0505(3) 0.4643(6) 0.7140(3) 0.049(3) Uani 1 1 d . . . . .
O264 O 0.1444(2) 0.0367(5) -0.0147(2) 0.038(2) Uani 1 1 d . . . . .
O265 O 0.9946(3) 0.7568(7) 0.8796(3) 0.055(3) Uani 1 1 d . . . . .
O266 O 0.9603(2) 0.4115(5) 0.6750(3) 0.041(2) Uani 1 1 d . . . . .
O267 O 0.6738(3) 0.7350(6) 0.3823(2) 0.041(2) Uani 1 1 d . . . . .
O268 O 0.2619(3) -0.2380(6) 0.0013(3) 0.053(3) Uani 1 1 d . . . . .
O269 O 0.4966(3) -0.0496(5) 0.3229(3) 0.044(3) Uani 1 1 d . . . . .
O270 O 0.6120(3) -0.0553(6) 0.1412(3) 0.047(3) Uani 1 1 d . . . . .
O271 O 0.4586(3) -0.1596(6) 0.3352(4) 0.058(3) Uani 1 1 d . . . . .
O272 O 0.5727(3) -0.1116(5) 0.2275(3) 0.040(2) Uani 1 1 d . . . . .
O273 O 0.3201(3) 0.3637(6) 0.2922(3) 0.046(3) Uani 1 1 d . . . . .
O274 O 0.8834(2) 0.6121(6) 0.8405(2) 0.041(2) Uani 1 1 d . . . . .
O275 O 0.7067(3) -0.0232(5) 0.3014(2) 0.039(2) Uani 1 1 d . . . . .
O276 O 0.5947(3) -0.2413(6) 0.2287(3) 0.052(3) Uani 1 1 d . . . . .
O277 O 0.6029(3) -0.0403(6) 0.3569(3) 0.046(3) Uani 1 1 d . . . . .
O278 O 0.7743(2) 0.4064(5) 0.6039(2) 0.035(2) Uani 1 1 d . . . . .
O279 O 0.3056(3) 0.4919(6) 0.0245(3) 0.049(3) Uani 1 1 d . . . . .
O280 O 0.2429(3) 0.1766(5) 0.0682(3) 0.040(2) Uani 1 1 d . . . . .
O281 O 0.7369(3) 0.8594(5) 0.2877(3) 0.043(2) Uani 1 1 d . . . . .
O282 O 0.6125(3) 0.7140(6) 0.3475(3) 0.045(3) Uani 1 1 d . . . . .
O283 O 0.7548(3) 0.3903(5) 0.3251(3) 0.040(2) Uani 1 1 d . . . . .
O284 O 0.6150(3) 0.3568(5) 0.2867(3) 0.048(3) Uani 1 1 d . . . . .
O285 O 0.1915(4) -0.1403(6) -0.0025(3) 0.057(3) Uani 1 1 d . . . . .
O286 O 0.4617(3) -0.0162(6) 0.2665(3) 0.050(3) Uani 1 1 d . . . . .
O287 O 0.8208(3) 0.8750(6) 0.5980(3) 0.052(3) Uani 1 1 d . . . . .
O288 O 0.8977(4) 0.9755(7) 0.2508(4) 0.069(4) Uani 1 1 d . . . . .
O289 O 0.8141(3) 0.3608(6) 0.7154(3) 0.046(3) Uani 1 1 d . . . . .
O290 O 0.6108(3) 0.4472(6) 0.4730(3) 0.048(3) Uani 1 1 d . . . . .
O291 O 0.5307(3) -0.0394(7) 0.3840(3) 0.055(3) Uani 1 1 d . . . . .
O292 O 0.7850(2) 0.5340(5) 0.6286(2) 0.036(2) Uani 1 1 d . . . . .
O293 O 0.2888(3) 0.0645(5) 0.1954(2) 0.036(2) Uani 1 1 d . . . . .
O294 O 0.9175(3) 0.3473(6) 0.2809(3) 0.050(3) Uani 1 1 d . . . . .
O295 O 0.1742(2) 0.1044(5) -0.1487(2) 0.038(2) Uani 1 1 d . . . . .
O296 O 0.8452(3) 0.4825(5) 0.1919(2) 0.040(2) Uani 1 1 d . . . . .
O297 O 1.0393(2) 0.5473(5) 0.7758(3) 0.039(2) Uani 1 1 d . . . . .
O298 O 0.1204(3) -0.0048(7) 0.1245(3) 0.056(3) Uani 1 1 d . . . . .
O299 O 0.7250(2) 0.4652(5) 0.6140(2) 0.037(2) Uani 1 1 d . . . . .
O300 O 0.3343(3) -0.0324(5) 0.3002(2) 0.038(2) Uani 1 1 d . . . . .
O301 O 0.9285(3) 0.7691(6) 0.1219(3) 0.051(3) Uani 1 1 d . . . . .
O302 O 0.7436(3) 0.6494(6) 0.3632(2) 0.042(3) Uani 1 1 d . . . . .
O303 O 0.8586(2) 0.3334(5) 0.6262(3) 0.040(2) Uani 1 1 d . . . . .
O304 O 0.7449(4) 0.2174(7) 0.4353(3) 0.065(4) Uani 1 1 d . . . . .
O305 O 0.6180(3) 0.4491(6) 0.3512(3) 0.049(3) Uani 1 1 d . . . . .
O306 O 0.3218(3) -0.0871(6) -0.0168(3) 0.049(3) Uani 1 1 d . . . . .
O307 O 0.5255(3) 0.0469(5) 0.2589(3) 0.041(2) Uani 1 1 d . . . . .
O308 O 0.6456(2) 0.1787(5) 0.3144(2) 0.034(2) Uani 1 1 d . . . . .
O309 O 0.4163(3) -0.1128(5) 0.2810(3) 0.042(2) Uani 1 1 d . . . . .
O310 O 0.7369(3) 0.5173(5) 0.3543(2) 0.040(2) Uani 1 1 d . . . . .
O311 O 0.7585(3) 0.2631(5) 0.3451(3) 0.047(3) Uani 1 1 d . . . . .
O312 O 0.8205(3) 0.3552(6) 0.5067(3) 0.048(3) Uani 1 1 d . . . . .
O313 O 0.6243(4) 0.3493(7) 0.6635(4) 0.065(4) Uani 1 1 d . . . . .
O314 O 0.2489(3) 0.3668(5) -0.1552(3) 0.045(3) Uani 1 1 d . . . . .
O315 O 0.9187(3) 0.8261(6) 0.7454(3) 0.046(3) Uani 1 1 d . . . . .
O316 O 0.9333(3) 0.7947(6) 0.6792(3) 0.053(3) Uani 1 1 d . . . . .
O317 O 0.9246(2) 0.4703(5) 0.7927(2) 0.035(2) Uani 1 1 d . . . . .
O318 O 0.8109(3) 0.8640(6) 0.7174(3) 0.055(3) Uani 1 1 d . . . . .
O319 O 0.8213(4) 0.9370(6) 0.2849(3) 0.056(3) Uani 1 1 d . . . . .
O320 O 0.2013(4) -0.1337(6) 0.1587(3) 0.058(3) Uani 1 1 d . . . . .
O321 O 0.2951(3) -0.1415(6) 0.0369(3) 0.050(3) Uani 1 1 d . . . . .
O322 O 0.3193(3) 0.1616(6) 0.9569(4) 0.056(3) Uani 1 1 d . . . . .
O323 O 0.2510(3) 0.4354(5) -0.0871(3) 0.047(3) Uani 1 1 d . . . . .
O324 O 0.7707(4) 0.8586(8) 0.7693(3) 0.071(4) Uani 1 1 d . . . . .
O325 O 0.9273(3) 0.9968(6) 0.3108(4) 0.064(4) Uani 1 1 d . . . . .
O326 O 0.2056(4) 0.3784(7) 0.1536(3) 0.058(3) Uani 1 1 d . . . . .
O327 O 1.0096(3) 0.5784(6) 0.7015(3) 0.051(3) Uani 1 1 d . . . . .
O328 O 0.8423(3) 0.6950(7) 0.6789(3) 0.054(3) Uani 1 1 d . . . . .
O329 O 0.8807(3) 0.3671(7) 0.7598(3) 0.060(3) Uani 1 1 d . . . . .
O330 O 0.3462(3) -0.2559(6) -0.0747(3) 0.049(3) Uani 1 1 d . . . . .
O331 O 0.6813(3) 0.3798(7) 0.2133(3) 0.056(3) Uani 1 1 d . . . . .
O332 O 0.7657(3) 0.8052(6) 0.3413(3) 0.046(3) Uani 1 1 d . . . . .
O333 O 0.7354(5) 0.8578(8) 0.6495(3) 0.076(4) Uani 1 1 d . . . . .
O334 O 0.2396(4) 0.5006(6) 0.0090(3) 0.054(3) Uani 1 1 d . . . . .
O335 O 0.3059(3) 0.0257(5) -0.1273(3) 0.046(3) Uani 1 1 d . . . . .
O336 O 0.7136(3) 0.8014(6) 0.4618(2) 0.046(3) Uani 1 1 d . . . . .
O337 O 0.7296(3) 0.7010(6) 0.4202(3) 0.051(3) Uani 1 1 d . . . . .
O338 O 0.8699(3) 0.7111(6) 0.1495(3) 0.041(2) Uani 1 1 d . . . . .
O339 O 0.5920(3) -0.0367(5) 0.2873(2) 0.039(2) Uani 1 1 d . . . . .
O340 O 1.0348(3) 0.6936(5) 0.8323(2) 0.039(2) Uani 1 1 d . . . . .
O341 O 0.8905(3) 0.5224(6) 0.2411(2) 0.045(3) Uani 1 1 d . . . . .
O342 O 0.6254(3) -0.1452(6) 0.2698(3) 0.056(3) Uani 1 1 d . . . . .
O343 O 0.7682(4) 0.9688(7) 0.6286(3) 0.062(3) Uani 1 1 d . . . . .
O344 O 0.7147(3) 0.3436(6) 0.5879(3) 0.046(3) Uani 1 1 d . . . . .
O345 O 0.8255(2) 0.6906(5) 0.2587(2) 0.036(2) Uani 1 1 d . . . . .
O346 O 0.6620(3) 0.8470(6) 0.4186(3) 0.053(3) Uani 1 1 d . . . . .
O347 O 0.3067(3) -0.1165(7) 0.2221(3) 0.053(3) Uani 1 1 d . . . . .
O348 O 0.2550(3) -0.1076(6) -0.0165(2) 0.049(3) Uani 1 1 d . . . . .
O349 O 0.6548(3) 0.8126(6) 0.5017(3) 0.048(3) Uani 1 1 d . . . . .
O350 O 0.6144(3) 0.5812(6) 0.4649(3) 0.044(3) Uani 1 1 d . . . . .
O351 O 0.3142(3) 0.4067(6) 0.1432(2) 0.049(3) Uani 1 1 d . . . . .
O352 O 0.3347(3) 0.2830(6) 0.1628(3) 0.051(3) Uani 1 1 d . . . . .
O353 O 0.2956(3) 0.4444(6) 0.2025(3) 0.051(3) Uani 1 1 d . . . . .
O354 O 0.3001(3) -0.1393(6) 0.1071(2) 0.049(3) Uani 1 1 d . . . . .
O355 O 0.7385(3) 0.4803(6) 0.4242(3) 0.049(3) Uani 1 1 d . . . . .
O356 O 0.8635(3) 0.3982(5) 0.2451(3) 0.044(3) Uani 1 1 d . . . . .
O357 O 0.2953(3) -0.0286(6) 0.0732(3) 0.048(3) Uani 1 1 d . . . . .
O358 O 0.8894(3) 0.8903(6) 0.6627(3) 0.050(3) Uani 1 1 d . . . . .
O359 O 0.2492(3) -0.2048(6) 0.0745(3) 0.053(3) Uani 1 1 d . . . . .
O360 O 0.6717(3) 0.3321(6) 0.4091(3) 0.052(3) Uani 1 1 d . . . . .
O361 O 0.6701(3) 0.7362(6) 0.6581(3) 0.047(3) Uani 1 1 d . . . . .
O362 O 0.3300(3) -0.2254(6) -0.0023(3) 0.052(3) Uani 1 1 d . . . . .
O363 O 0.8136(3) 0.2241(6) 0.5255(3) 0.049(3) Uani 1 1 d . . . . .
O364 O 0.8748(3) 0.3705(5) 0.1794(3) 0.046(3) Uani 1 1 d . . . . .
O365 O 0.3969(3) 0.1563(6) 0.2687(3) 0.043(3) Uani 1 1 d . . . . .
O366 O 0.6980(3) 0.8505(6) 0.5783(3) 0.055(3) Uani 1 1 d . . . . .
O367 O 0.8947(3) 0.7179(6) 0.2503(3) 0.044(3) Uani 1 1 d . . . . .
O368 O 0.9706(3) 0.5218(6) 0.7500(3) 0.045(3) Uani 1 1 d . . . . .
O369 O 0.6860(3) 0.3289(6) 0.1436(3) 0.048(3) Uani 1 1 d . . . . .
O370 O 0.4783(3) -0.2812(7) 0.2664(3) 0.059(3) Uani 1 1 d . . . . .
O371 O 0.7266(3) 0.8252(6) 0.3961(3) 0.045(3) Uani 1 1 d . . . . .
O372 O 0.8272(3) 0.8654(6) 0.3424(3) 0.050(3) Uani 1 1 d . . . . .
O373 O 0.7838(3) 0.3074(6) 0.4021(3) 0.049(3) Uani 1 1 d . . . . .
O374 O 0.9326(3) 0.6576(6) 0.6704(3) 0.058(3) Uani 1 1 d . . . . .
O375 O 0.7917(3) 0.6653(6) 0.6211(3) 0.049(3) Uani 1 1 d . . . . .
O376 O 0.4324(3) -0.1996(6) 0.2324(4) 0.058(3) Uani 1 1 d . . . . .
O377 O 0.2946(3) -0.2334(6) -0.1176(2) 0.046(3) Uani 1 1 d . . . . .
O378 O 0.1767(3) 0.3658(6) -0.0230(4) 0.061(3) Uani 1 1 d . . . . .
O379 O 1.0025(3) 0.8465(6) 0.7004(3) 0.053(3) Uani 1 1 d . . . . .
O380 O 1.0412(3) 0.2931(6) 0.7648(3) 0.051(3) Uani 1 1 d . . . . .
O381 O 0.1721(3) -0.1044(5) 0.0787(2) 0.043(3) Uani 1 1 d . . . . .
O382 O 0.7702(4) 0.8717(8) 0.4438(3) 0.078(4) Uani 1 1 d . . . . .
O383 O 0.9459(3) 0.9151(5) 0.7054(3) 0.047(3) Uani 1 1 d . . . . .
O384 O 0.9994(3) 0.9851(6) 0.6869(4) 0.057(3) Uani 1 1 d . . . . .
O385 O 0.8093(3) 0.2342(6) 0.4526(3) 0.055(3) Uani 1 1 d . . . . .
O386 O 0.5927(3) -0.1683(6) 0.1704(3) 0.046(3) Uani 1 1 d . . . . .
O387 O 0.8832(3) 0.8936(7) 0.3042(3) 0.056(3) Uani 1 1 d . . . . .
O388 O 0.9036(3) 0.5552(6) 0.7216(3) 0.048(3) Uani 1 1 d . . . . .
O389 O 0.9752(2) 0.2717(7) 0.6705(3) 0.049(3) Uani 1 1 d . . . . .
O390 O 0.3115(3) 0.5056(6) 0.0976(3) 0.050(3) Uani 1 1 d . . . . .
O391 O 0.8776(4) 0.8808(7) 0.1963(3) 0.064(4) Uani 1 1 d . . . . .
O392 O 0.8160(3) 0.3401(7) 0.3418(3) 0.051(3) Uani 1 1 d . . . . .
O393 O 0.5679(5) 0.3016(10) 0.1611(4) 0.093(6) Uani 1 1 d . . . . .
O394 O 0.7564(3) 0.2490(7) 0.5594(3) 0.051(3) Uani 1 1 d . . . . .
O395 O 0.2337(3) 0.3650(5) 0.0151(2) 0.042(2) Uani 1 1 d . . . . .
O396 O 0.1274(4) 0.3946(11) 0.8878(4) 0.107(6) Uani 1 1 d . . . . .
O397 O 0.2552(3) 0.4790(6) 0.1304(3) 0.055(3) Uani 1 1 d . . . . .
O398 O 0.1917(3) 0.4215(10) 0.0864(4) 0.081(5) Uani 1 1 d . . . . .
O399 O 0.5605(3) 0.4256(8) 0.1473(3) 0.073(4) Uani 1 1 d . . . . .
O400 O 0.4602(3) 0.3544(8) 0.0440(4) 0.082(4) Uani 1 1 d . . . K 5
O401 O 0.7701(4) 0.9470(8) 0.3320(4) 0.070(4) Uani 1 1 d . . . . .
O402 O 0.1936(3) 0.3320(5) -0.0986(2) 0.038(2) Uani 1 1 d . . . . .
O403 O 0.4099(5) -0.0757(9) 0.2143(4) 0.079(5) Uani 1 1 d . . . . .
O404 O 0.9224(3) 0.5032(6) 0.1079(3) 0.051(3) Uani 1 1 d . . . . .
O405 O 0.9167(3) 0.8446(6) 0.2505(3) 0.048(3) Uani 1 1 d . . . . .
O406 O 0.9055(3) 0.2411(6) 0.6442(3) 0.044(3) Uani 1 1 d . . . . .
O407 O 0.9441(3) 0.8629(6) 0.3145(3) 0.057(3) Uani 1 1 d . . . . .
O408 O 0.7790(4) 0.7571(10) 0.4774(4) 0.081(5) Uani 1 1 d . . . . .
O409 O 0.6721(4) 0.8526(6) 0.3220(3) 0.057(3) Uani 1 1 d . . . . .
O410 O 0.7933(4) 0.7601(7) 0.4015(3) 0.060(3) Uani 1 1 d . . . . .
O412 O 0.9690(3) 0.2605(6) 0.7371(3) 0.049(3) Uani 1 1 d . . . . .
O413 O 0.4037(3) 0.2243(6) 0.3966(3) 0.051(3) Uani 1 1 d . . . . .
O414 O 0.6185(4) 0.4375(8) 0.0980(4) 0.074(4) Uani 1 1 d . . . . .
O415 O 0.6729(4) 0.4639(8) 0.1397(4) 0.080(4) Uani 1 1 d . . . . .
O416 O 0.8331(4) 0.9569(9) 0.6475(5) 0.087(5) Uani 1 1 d . . . . .
O417 O 0.6043(3) 0.3349(6) 0.2189(3) 0.052(3) Uani 1 1 d . . . . .
O418 O 0.6287(5) 0.3092(8) 0.1024(4) 0.089(5) Uani 1 1 d . . . . .
O419 O 0.8424(4) 0.9219(8) 0.5370(3) 0.069(4) Uani 1 1 d . . . . .
O420 O 0.2032(4) 0.4791(11) -0.0499(4) 0.089(5) Uani 1 1 d . . . . .
O421 O 0.7975(3) 0.3717(6) 0.4570(3) 0.052(3) Uani 1 1 d . . . . .
O422 O 0.8609(3) 0.4411(7) 0.3127(4) 0.065(4) Uani 1 1 d . . . . .
O423 O 0.2659(3) 0.0592(5) -0.0653(3) 0.043(3) Uani 1 1 d . . . . .
O424 O 0.8825(3) 0.9358(7) 0.7275(3) 0.058(3) Uani 1 1 d . . . . .
O425 O 0.1956(3) 0.3539(7) 0.8017(3) 0.054(3) Uani 1 1 d . . . . .
O426 O 0.7537(4) 0.1038(9) 0.6208(5) 0.086(5) Uani 1 1 d . . . . .
O428 O 0.4866(3) 0.3576(6) 0.0155(3) 0.057(3) Uani 1 1 d . . . L 4
O429 O 0.2977(4) -0.1374(7) 0.2883(4) 0.069(4) Uani 1 1 d . . . . .
O430 O 0.7226(5) 0.9260(7) 0.4865(4) 0.081(5) Uani 1 1 d . . . . .
O432 O 0.7944(4) 0.4340(8) 0.3822(3) 0.075(4) Uani 1 1 d . . . . .
O433 O 0.3770(4) -0.2301(8) 0.2687(4) 0.069(4) Uani 1 1 d . . . . .
O434 O 0.9750(4) 1.0030(6) 0.7490(4) 0.066(4) Uani 1 1 d . . . . .
O436 O 0.3228(4) 0.9451(8) 0.6263(3) 0.072(4) Uani 1 1 d . . . . .
O437 O 0.4689(4) 0.3563(6) 0.3381(3) 0.058(3) Uani 1 1 d . . . . .
O438 O 0.8830(5) 0.9396(10) 0.6020(4) 0.089(5) Uani 1 1 d . . . . .
O440 O 0.3402(5) -0.0592(9) 0.1622(4) 0.094(5) Uani 1 1 d . . . . .
O441 O 0.7646(3) 0.8214(8) 0.5713(3) 0.065(4) Uani 1 1 d . . . . .
O443 O 0.6243(3) 0.3800(7) 0.1594(3) 0.053(3) Uani 1 1 d . . . . .
O444 O 1.0364(3) 0.9354(6) 0.7389(3) 0.051(3) Uani 1 1 d . . . . .
O445 O 0.4341(3) 0.3348(6) 0.2807(3) 0.055(3) Uani 1 1 d . . . . .
O446 O 0.6909(4) 0.3282(9) 0.5043(5) 0.084(5) Uani 1 1 d . . . . .
O447 O 0.5098(4) 0.2634(8) 0.2153(4) 0.072(4) Uani 1 1 d . . . . .
O448 O 0.8334(4) 0.8192(7) 0.6570(3) 0.066(4) Uani 1 1 d . . . . .
O449 O 0.4219(5) 0.2730(8) 0.2141(4) 0.079(5) Uani 1 1 d . . . . .
O454 O 0.7807(4) 0.8759(10) 0.5129(3) 0.084(5) Uani 1 1 d . . . . .
O456 O 0.3710(5) 0.4547(9) 0.2643(6) 0.112(7) Uani 1 1 d . . . . .
O458 O 0.3019(5) 0.2233(9) 0.6242(4) 0.093(5) Uani 1 1 d . . . . .
O459 O 0.7425(4) 0.9692(9) 0.3975(5) 0.083(5) Uani 1 1 d . . . . .
O460 O 0.4786(3) -0.2701(7) 0.1994(3) 0.057(3) Uani 1 1 d . . . . .
O462 O 0.5427(3) 0.3813(7) 0.2068(3) 0.065(4) Uani 1 1 d . . . . .
O463 O 0.9354(4) 0.8727(7) 0.8115(3) 0.062(4) Uani 1 1 d . . . . .
O464 O 0.8290(5) 0.7943(11) 0.5451(5) 0.105(6) Uani 1 1 d . . . . .
O466 O 0.6451(3) -0.1661(6) 0.1219(3) 0.045(3) Uani 1 1 d . . . . .
O469 O 0.4755(3) 0.3742(8) 0.2265(4) 0.068(4) Uani 1 1 d . . . . .
O470 O 1.0078(4) 0.8596(6) 0.5226(5) 0.091(6) Uani 1 1 d . . . M 1
O475 O 0.9242(5) 0.3680(11) 0.8670(5) 0.098(6) Uani 1 1 d . . . . .
O476 O 0.1234(5) -0.1363(10) -0.0193(5) 0.096(6) Uani 1 1 d . . . . .
O477 O 1.0424(5) 0.8529(8) 0.5450(4) 0.111(6) Uani 1 1 d . . . N 2
O478 O 0.872(2) 0.809(3) 0.5594(13) 0.33(4) Uani 1 1 d . . . O 2
O481 O 1.0001(5) 0.2614(10) 0.8186(7) 0.123(9) Uani 1 1 d . . . . .
O482 O 0.5966(4) 0.4662(8) 0.2036(5) 0.075(4) Uani 1 1 d . . . . .
O483 O 0.5232(6) 0.4312(7) 0.2680(5) 0.102(7) Uani 1 1 d . . . . .
O484 O 0.3670(3) -0.1736(9) 0.2062(3) 0.075(4) Uani 1 1 d . . . . .
O485 O 0.1397(6) 0.3497(9) 0.1738(5) 0.095(6) Uani 1 1 d . . . . .
O490 O 0.2587(5) 0.6485(7) 0.8831(5) 0.113(6) Uani 1 1 d . . . . .
O491 O 0.8818(4) 0.8074(9) 0.6080(4) 0.086(5) Uani 1 1 d . . . . .
O493 O 0.1442(5) 0.5201(16) 0.9285(8) 0.146(10) Uani 1 1 d . . . . .
O494 O 0.4817(3) -0.1307(7) 0.2053(4) 0.062(4) Uani 1 1 d . . . . .
O497 O 0.8874(4) 0.2158(8) 0.2899(5) 0.085(5) Uani 1 1 d . . . . .
O498 O 0.1600(5) 0.9737(15) 0.7809(7) 0.129(9) Uani 1 1 d . . . . .
O499 O 0.3686(5) -0.1703(17) 0.1324(5) 0.131(11) Uani 1 1 d . . . . .
O500 O 0.8850(4) 0.3186(15) 0.3473(4) 0.117(9) Uani 1 1 d . . . . .
O504 O 0.6011(4) 0.3444(9) 0.4049(4) 0.081(5) Uani 1 1 d . . . . .
O505 O 0.8189(4) 0.2270(9) 0.3075(5) 0.090(5) Uani 1 1 d . . . . .
O507 O 0.7789(4) 0.9562(8) 0.5651(3) 0.073(4) Uani 1 1 d . . . . .
O508 O 0.1583(6) 0.1248(10) 0.7694(5) 0.104(6) Uani 1 1 d . . . . .
O509 O 0.1023(4) 0.1283(11) 0.8100(5) 0.100(6) Uani 1 1 d . . . . .
O510 O 0.2796(6) -0.2400(10) 0.2042(5) 0.119(7) Uani 1 1 d . . . . .
O515 O 0.8136(5) 0.9841(8) 0.3926(5) 0.093(6) Uani 1 1 d . . . . .
O516 O 0.4286(4) 0.3816(11) 0.1696(4) 0.094(6) Uani 1 1 d . . . . .
O518 O 0.4061(8) 0.5026(8) 0.2037(7) 0.179(9) Uani 1 1 d . . . . .
O519 O 0.4420(6) 0.4773(11) 0.2670(7) 0.137(8) Uani 1 1 d . . . . .
O522 O 0.3486(5) 0.5420(9) 0.8102(4) 0.083(5) Uani 1 1 d . . . . .
O524 O 0.5914(7) 0.8615(12) 0.5503(6) 0.125(8) Uani 1 1 d . . . . .
O526 O 0.9088(5) 0.9831(10) 0.7833(7) 0.125(8) Uani 1 1 d . . . . .
O527 O 0.7646(5) 0.0807(9) 0.3245(5) 0.109(6) Uani 1 1 d . . . . .
O529 O 0.4457(4) 0.8321(10) 0.6941(5) 0.092(6) Uani 1 1 d . . . . .
O530 O 0.0424(7) 0.8923(13) 0.8140(6) 0.083(7) Uiso 0.7 1 d . . P . .
O531 O 0.4440(6) 0.6645(17) 0.0152(9) 0.183(13) Uani 1 1 d . . . . .
O533 O 0.9838(14) 0.575(3) 0.5177(14) 0.043(12) Uiso 0.2 1 d . . P I 1
O534 O 0.9762(7) 0.7366(14) 0.6277(7) 0.073(7) Uiso 0.6 1 d . . P . .
O536 O 0.7124(7) 0.9691(14) 0.5496(7) 0.089(7) Uiso 0.7 1 d . . P . .
O539 O 0.2950(5) 0.5446(10) 0.9029(5) 0.086(5) Uiso 1 1 d . . . . .
O542 O 0.3015(9) 0.7063(19) 0.0652(9) 0.085(9) Uiso 0.5 1 d . . P . .
O547 O 0.079(3) 0.158(5) 0.181(3) 0.10(3) Uiso 0.2 1 d . . P . .
O549 O 0.6348(6) 0.8265(11) 0.5985(6) 0.080(5) Uiso 0.8 1 d . . P . .
O551 O 0.5828(6) 0.4596(11) 0.6653(6) 0.081(5) Uiso 0.8 1 d . . P . .
O552 O 0.6455(5) 0.3547(11) 0.5968(5) 0.096(5) Uiso 1 1 d . . . . .
O555 O 0.5772(9) 0.7265(19) 0.6837(9) 0.083(9) Uiso 0.5 1 d . . P . .
O558 O 0.0834(6) 0.4412(13) 0.6355(6) 0.089(6) Uiso 0.8 1 d . . P . .
O559 O 0.0988(7) 0.0768(14) 0.8698(7) 0.089(7) Uiso 0.7 1 d . . P . .
O560 O 0.3594(8) 0.7578(16) 0.0709(8) 0.070(7) Uiso 0.5 1 d . . P . .
O561 O 0.4173(8) 0.8335(16) 0.9412(8) 0.087(8) Uiso 0.6 1 d . . P . .
O562 O 0.5000 0.824(5) 0.5000 0.09(2) Uiso 0.3 2 d S . P . .
O564 O 0.8493(7) 0.7723(14) 0.4637(7) 0.091(7) Uiso 0.7 1 d . . P . .
O565 O 0.6566(8) 0.9510(16) 0.4635(8) 0.087(8) Uiso 0.6 1 d . . P . .
O566 O 0.7096(6) 0.0937(13) 0.5652(6) 0.084(7) Uiso 0.7 1 d . . P . .
O567 O 0.5452(10) 0.110(2) 0.7806(10) 0.094(10) Uiso 0.5 1 d . . P . .
O570 O 0.8401(4) 0.8689(9) 0.4148(4) 0.078(4) Uiso 1 1 d . . . . .
O574 O 0.2626(9) -0.2313(18) 0.1404(9) 0.080(9) Uiso 0.5 1 d . . P . .
O575 O 0.3395(11) -0.295(2) 0.1813(11) 0.081(11) Uiso 0.4 1 d . . P . .
O576 O 1.0852(7) 0.2639(13) 0.8153(7) 0.085(7) Uiso 0.7 1 d . . P P 1
O577 O 0.0251(9) 0.2652(18) 0.8790(9) 0.083(9) Uiso 0.5 1 d . . P . .
O578 O 0.1199(8) 0.8723(17) 0.8699(8) 0.026(7) Uiso 0.25 1 d . . P . .
O579 O 0.1414(9) -0.1955(18) -0.0852(9) 0.082(9) Uiso 0.5 1 d . . P . .
O580 O 0.6440(7) 0.0413(14) 0.4190(7) 0.078(7) Uiso 0.6 1 d . . P . .
O601 O 0.3663(7) 0.2349(14) 0.9926(7) 0.073(7) Uiso 0.6 1 d . . P . .
O602 O 0.1946(7) 0.7611(14) 0.1153(7) 0.074(7) Uiso 0.6 1 d . . P . .
O603 O 0.1941(7) 0.7593(13) 0.0391(7) 0.070(6) Uiso 0.6 1 d . . P . .
O604 O 0.1417(8) 0.3172(16) 0.5903(8) 0.085(8) Uiso 0.6 1 d . . P . .
O605 O 0.3797(6) -0.0528(13) 0.0980(6) 0.069(6) Uiso 0.6 1 d . . P . .
O606 O 0.8675(6) 0.3833(12) 0.9291(6) 0.060(5) Uiso 0.6 1 d . . P . .
O607 O 0.9221(7) 0.4568(14) 0.9162(7) 0.077(7) Uiso 0.6 1 d . . P . .
O608 O 0.8453(6) 0.6973(12) 0.3700(6) 0.063(6) Uiso 0.6 1 d . . P . .
O609 O 0.0196(9) 0.8898(18) 0.9709(9) 0.097(9) Uiso 0.6 1 d . . P . .
O610 O 0.7837(6) 0.1178(12) 0.3900(6) 0.075(6) Uiso 0.7 1 d . . P . .
O611 O 0.0665(8) 0.3496(15) 0.9151(8) 0.100(8) Uiso 0.7 1 d . . P . .
O612 O 0.4692(8) 0.3729(15) 0.0119(7) 0.091(8) Uiso 0.7 1 d . . P Q 3
O613 O 0.0740(9) 0.9481(19) 0.9662(9) 0.104(10) Uiso 0.6 1 d . . P . .
O614 O 0.5131(9) 0.8367(17) 0.6043(9) 0.095(9) Uiso 0.6 1 d . . P R 1
O615 O 0.8747(6) 0.0333(12) 0.6791(6) 0.085(6) Uiso 0.8 1 d . . P . .
O616 O 0.5765(9) 0.0735(17) 0.4255(9) 0.080(9) Uiso 0.5 1 d . . P . .
O617 O 0.9586(15) 0.329(3) 0.5944(15) 0.079(14) Uiso 0.3 1 d . . P S 1
O618 O 0.7797(7) 0.5962(14) 0.4236(7) 0.088(7) Uiso 0.7 1 d . . P . .
O619 O 0.6466(10) 0.268(2) 0.5469(10) 0.091(10) Uiso 0.5 1 d . . P . .
O620 O 0.3890(8) 0.2068(15) 0.1661(7) 0.098(8) Uiso 0.7 1 d . . P . .
O621 O 0.6155(5) 0.4054(11) 0.8842(5) 0.076(5) Uiso 0.8 1 d . . P . .
O622 O 0.4573(15) 0.538(3) 0.9351(14) 0.079(14) Uiso 0.3 1 d . . P T 1
O624 O 0.901(2) 0.787(5) 0.548(2) 0.06(2) Uiso 0.15 1 d . . P I 1
O625 O 0.8469(10) 0.5096(19) 0.3681(10) 0.088(10) Uiso 0.5 1 d . . P . .
O626 O 0.0696(14) 0.143(3) 0.0904(14) 0.078(14) Uiso 0.3 1 d . . P . .
O627 O 0.1178(6) 0.3797(13) 0.0035(6) 0.082(6) Uiso 0.7 1 d . . P . .
O628 O 0.5935(8) 0.8453(16) 0.4038(8) 0.087(8) Uiso 0.6 1 d . . P . .
O630 O 0.6380(6) 0.5794(13) 0.7121(6) 0.081(6) Uiso 0.7 1 d . . P . .
O632 O 0.084(2) 0.659(5) 0.962(2) 0.08(2) Uiso 0.2 1 d . . P U 1
O633 O 0.5303(11) 0.863(2) 0.5913(11) 0.079(11) Uiso 0.4 1 d . . P V 2
O634 O 0.8587(8) 0.1464(15) 0.7136(8) 0.067(7) Uiso 0.5 1 d . . P W 1
O635 O 0.3703(8) 0.6669(16) 0.8199(8) 0.101(8) Uiso 0.7 1 d . . P . .
O636 O 0.6280(8) 0.5232(17) 0.8522(8) 0.091(8) Uiso 0.6 1 d . . P . .
O637 O 1.1027(9) 0.2542(18) 0.7958(9) 0.084(9) Uiso 0.5 1 d . . P X 2
O638 O 0.5324(13) 0.719(3) 0.5878(13) 0.069(12) Uiso 0.3 1 d . . P . .
O639 O 0.0725(11) 0.116(2) 0.9696(11) 0.083(11) Uiso 0.4 1 d . . P . .
O640 O 0.025(3) 0.958(6) 1.034(3) 0.08(3) Uiso 0.15 1 d . . P . .
O641 O 0.3183(10) 0.0897(19) 0.6297(10) 0.068(9) Uiso 0.4 1 d . . P . .
O642 O 0.4149(6) 0.4787(12) 0.7292(6) 0.077(6) Uiso 0.7 1 d . . P . .
O643 O 0.0438(8) 0.0789(16) 0.7782(8) 0.100(8) Uiso 0.7 1 d . . P . .
O644 O 0.646(3) 0.558(6) 0.049(3) 0.10(3) Uiso 0.2 1 d . . P Y 1
O645 O 0.9276(8) 0.3362(17) 0.5727(8) 0.092(9) Uiso 0.6 1 d . . P Z 2
O646 O 0.4490(16) 0.476(3) 0.9312(16) 0.103(17) Uiso 0.35 1 d . . P A 2
O647 O 0.655(2) 0.578(4) 0.066(2) 0.08(2) Uiso 0.2 1 d . . P B 2
O648 O 0.3946(13) 0.678(3) 0.8831(13) 0.072(13) Uiso 0.3 1 d . . P . .
O649 O 0.5879(17) 0.428(3) 0.9429(17) 0.038(14) Uiso 0.15 1 d . . P . .
O650 O 0.6315(8) 0.8797(16) 0.9614(8) 0.088(8) Uiso 0.6 1 d . . P . .
O651 O 0.6860(9) 0.5568(19) 0.8176(9) 0.044(8) Uiso 0.3 1 d . . P . .
O652 O 0.5981(11) 0.556(2) 0.6277(11) 0.081(11) Uiso 0.4 1 d . . P . .
O653 O 0.5658(15) 0.569(3) 0.5192(15) 0.080(14) Uiso 0.3 1 d . . P . .
O654 O 0.5511(10) 0.440(2) 0.3997(10) 0.090(10) Uiso 0.5 1 d . . P . .
O655 O 0.4338(10) -0.198(2) 0.1493(10) 0.090(10) Uiso 0.5 1 d . . P . .
O656 O 0.9008(9) 0.8753(18) 0.3800(9) 0.083(9) Uiso 0.5 1 d . . P . .
O657 O 0.8822(14) 0.044(3) 0.5539(14) 0.075(13) Uiso 0.3 1 d . . P . .
O658 O 0.1451(11) 0.747(2) 0.0775(11) 0.079(11) Uiso 0.4 1 d . . P . .
O659 O 0.6122(8) 0.0895(17) 0.8021(8) 0.089(8) Uiso 0.6 1 d . . P C 1
O660 O 0.6207(18) 0.142(4) 0.8106(18) 0.081(18) Uiso 0.25 1 d . . P D 2
O730 O 0.4398(8) 0.1577(16) 0.0176(8) 0.088(8) Uiso 0.6 1 d . . P G 2
O731 O 1.0033(6) 0.5340(12) 0.6037(6) 0.081(6) Uiso 0.8 1 d . . P H 2
O733 O 0.4016(18) 0.342(4) -0.0338(18) 0.082(18) Uiso 0.25 1 d . . P . .
O734 O 0.3951(7) 0.0473(14) 0.0189(7) 0.082(7) Uiso 0.7 1 d . . P G 2
O735 O 0.4589(8) -0.0231(16) 0.0357(8) 0.101(8) Uiso 0.7 1 d . . P G 2
O736 O 0.4609(12) 0.179(2) -0.0147(12) 0.087(12) Uiso 0.4 1 d . . P E 3
O737 O 1.0783(9) 0.494(2) 0.5043(9) 0.054(8) Uiso 0.35 1 d . . P F 4
O738 O 0.4915(7) -0.0134(13) 0.0162(7) 0.071(6) Uiso 0.6 1 d . . P F 1
O739 O 0.524(2) -0.147(4) 0.026(2) 0.073(19) Uiso 0.2 1 d . . P . .
O740 O 0.9536(10) 0.740(2) 0.5592(10) 0.091(10) Uiso 0.5 1 d . . P . .
O751 O 1.0188(7) 0.5845(14) 0.5099(7) 0.060(6) Uiso 0.5 1 d . . P H 2
O752 O 1.0216(10) 0.692(2) 0.5926(7) 0.037(10) Uiso 0.2 1 d D . P I 1
O753 O 0.9346(10) 0.685(2) 0.4840(10) 0.074(10) Uiso 0.4 1 d . . P . .
O754 O 0.9561(13) 0.837(3) 0.5123(13) 0.096(14) Uiso 0.4 1 d . . P . .
O755 O 1.0829(19) 0.625(4) 0.5586(18) 0.064(17) Uiso 0.2 1 d . . P I 1
O756 O 1.0149(8) 0.4802(16) 0.5124(8) 0.068(7) Uiso 0.5 1 d . . P I 1
O757 O 1.0290(9) 0.4781(18) 0.5434(9) 0.100(10) Uiso 0.6 1 d . . P G 3
O758 O 1.0349(8) 0.5243(18) 0.4541(8) 0.090(9) Uiso 0.6 1 d . . P H 2
O759 O 1.0352(11) 0.559(2) 0.4542(11) 0.040(9) Uiso 0.25 1 d . . P I 1
O761 O 0.9942(15) 0.378(3) 0.5721(15) 0.083(15) Uiso 0.3 1 d . . P . .
O763 O 1.0795(7) 0.5317(15) 0.5054(7) 0.092(8) Uiso 0.7 1 d . . P I 1
O764 O 1.0632(10) 0.575(2) 0.5736(10) 0.025(8) Uiso 0.2 1 d . . P H 2
O768 O 0.9827(9) 0.6832(19) 0.5358(9) 0.085(9) Uiso 0.5 1 d . . P I 1
O769 O 1.0038(12) 0.752(2) 0.5212(12) 0.051(11) Uiso 0.25 1 d . . P H 2
O770 O 0.8976(13) 0.732(3) 0.5042(12) 0.080(12) Uiso 0.35 1 d . . P H 2
O771 O 1.0059(10) 0.6394(19) 0.5571(10) 0.087(10) Uiso 0.5 1 d . . P H 2
O772 O 1.0414(12) 0.753(2) 0.5308(12) 0.064(11) Uiso 0.3 1 d . . P I 1
O774 O 0.4922(7) 0.0850(15) 0.0190(7) 0.064(7) Uiso 0.5 1 d . . P G 2
O775 O 0.5131(8) 0.0414(17) 0.0791(8) 0.073(8) Uiso 0.5 1 d . . P F 1
O776 O 0.5073(8) 0.0054(16) 0.0799(8) 0.052(7) Uiso 0.4 1 d . . P G 2
O777 O 0.4359(8) 0.0797(16) 0.0741(8) 0.090(8) Uiso 0.6 1 d . . P . .
O778 O 0.5316(18) 0.877(4) 0.9753(18) 0.061(16) Uiso 0.2 1 d . . P . .
O779 O 0.4475(6) 0.0533(13) -0.0249(6) 0.079(6) Uiso 0.7 1 d . . P G 2
O782 O 0.4138(14) 0.182(3) 0.0336(14) 0.078(14) Uiso 0.3 1 d . . P I 3
O783 O 0.4350(9) 0.2334(19) -0.0369(9) 0.086(9) Uiso 0.5 1 d . . P G 2
O785 O 0.4774(13) 0.252(3) 0.0098(13) 0.054(11) Uiso 0.25 1 d . . P G 2
O786 O 0.5009(14) 0.182(3) 0.0683(14) 0.072(13) Uiso 0.3 1 d . . P G 2
O787 O 0.4396(13) 0.277(3) -0.0700(13) 0.058(12) Uiso 0.25 1 d . . P J 3
O790 O 0.506(4) 0.131(7) -0.002(6) 0.08(4) Uiso 0.1 1 d . . P F 1
O791 O 0.9681(16) 0.634(3) 0.5091(15) 0.113(17) Uiso 0.4 1 d . . P H 2
O792 O 1.085(2) 0.659(4) 0.566(2) 0.15(3) Uiso 0.4 1 d . . P K 3
O793 O 0.4477(9) 0.0130(17) -0.0260(8) 0.075(8) Uiso 0.5 1 d . . P F 1
O794 O 0.3941(11) 0.012(2) 0.0168(11) 0.080(11) Uiso 0.4 1 d . . P F 1
O795 O 0.9810(14) 0.8156(16) 0.582(2) 0.09(2) Uiso 0.2 1 d D . P H 2
O798 O 1.0546(11) 0.749(2) 0.5821(10) 0.052(9) Uiso 0.3 1 d . . P H 2
O799 O 0.9621(11) 0.397(2) 0.5129(11) 0.054(10) Uiso 0.3 1 d . . P . .
O800 O 0.4751(15) 0.362(3) 0.0576(15) 0.065(14) Uiso 0.25 1 d . . P L 2
O801 O 0.4261(14) 0.241(3) 0.0580(14) 0.090(15) Uiso 0.35 1 d . . P G 1
O802 O 0.4302(13) 0.335(3) 0.0088(13) 0.068(12) Uiso 0.3 1 d . . P G 2
O803 O 0.4409(12) -0.022(2) 0.0663(12) 0.087(12) Uiso 0.4 1 d . . P F 1
O804 O 1.0061(16) 0.493(3) 0.5993(16) 0.085(16) Uiso 0.3 1 d . . P M 3
O805 O 0.5630(11) 0.579(2) 0.4052(11) 0.054(9) Uiso 0.3 1 d . . P . .
O806 O 0.5757(15) 0.437(3) 0.5301(15) 0.064(13) Uiso 0.25 1 d . . P . .
O807 O 0.2168(12) 0.684(2) 0.9268(12) 0.049(10) Uiso 0.25 1 d . . P . .
O808 O 0.1014(11) 0.501(2) 0.9809(11) 0.055(10) Uiso 0.3 1 d . . P . .
O809 O 0.1435(10) 0.6609(19) 0.9205(10) 0.046(8) Uiso 0.3 1 d . . P . .
O810 O 0.2317(16) 0.626(3) -0.0348(16) 0.075(16) Uiso 0.25 1 d . . P . .
O811 O 0.5587(15) 0.429(3) 0.4500(15) 0.065(14) Uiso 0.25 1 d . . P . .
O812 O 0.4735(12) 0.071(2) 0.4419(12) 0.060(10) Uiso 0.3 1 d . . P . .
O813 O 0.5021(19) 0.181(4) 0.4607(18) 0.085(19) Uiso 0.25 1 d . . P . .
O814 O 0.8293(12) 1.067(2) 0.2925(12) 0.060(11) Uiso 0.3 1 d . . P . .
O815 O 0.586(2) 0.939(4) 0.447(2) 0.10(2) Uiso 0.25 1 d . . P . .
O816 O 0.311(2) 0.118(4) 0.570(2) 0.10(2) Uiso 0.25 1 d . . P . .
O817 O 0.1329(11) -0.110(2) 0.1509(11) 0.060(10) Uiso 0.3 1 d . . P . .
O818 O 0.1876(14) 0.635(3) 0.1298(14) 0.060(13) Uiso 0.25 1 d . . P . .
O819 O 0.5164(11) 0.448(2) 0.3406(11) 0.055(10) Uiso 0.3 1 d . . P . .
O820 O 0.0849(18) 0.695(4) 0.9460(18) 0.081(18) Uiso 0.25 1 d . . P N 2
O821 O 0.8431(8) 0.1374(17) 0.6951(8) 0.048(7) Uiso 0.35 1 d . . P O 2
O822 O 0.9487(10) 0.255(2) 0.3536(10) 0.052(9) Uiso 0.3 1 d . . P . .
O823 O 0.1800(18) 0.523(4) 0.9630(18) 0.084(18) Uiso 0.25 1 d . . P . .
O824 O 0.4146(14) 0.606(3) 0.7160(14) 0.061(13) Uiso 0.25 1 d . . P . .
O825 O 0.1869(10) 0.561(2) 0.0802(10) 0.049(9) Uiso 0.3 1 d . . P . .
O826 O 0.0237(10) 0.3793(19) 0.6329(10) 0.047(8) Uiso 0.3 1 d . . P . .
O827 O 1.0455(12) 0.179(2) 0.7271(12) 0.048(10) Uiso 0.25 1 d . . P . .
O828 O 0.418(3) 0.589(7) 0.926(3) 0.09(4) Uiso 0.15 1 d . . P . .
O829 O 0.5920(10) 0.6991(19) 0.6256(10) 0.047(8) Uiso 0.3 1 d . . P . .
O830 O 0.9271(14) 0.594(3) 0.9168(14) 0.060(12) Uiso 0.25 1 d . . P . .
O831 O 0.2600(11) 0.052(2) 0.5466(11) 0.059(10) Uiso 0.3 1 d . . P . .
O832 O 0.7280(12) 0.630(3) 0.8004(12) 0.053(11) Uiso 0.25 1 d . . P . .
O833 O 0.0746(10) 0.285(2) 0.9752(10) 0.052(9) Uiso 0.3 1 d . . P . .
N1 N 0.8077(8) 0.4977(16) 0.4552(8) 0.123(10) Uiso 1 1 d . . . . .
H1A H 0.8139 0.5405 0.4552 0.184 Uiso 1 1 calc R U . . .
H1B H 0.7852 0.4948 0.4592 0.184 Uiso 1 1 calc R U . . .
H1C H 0.8122 0.4795 0.4352 0.184 Uiso 1 1 calc R U . . .
N2 N 0.8622(6) 0.5897(12) 0.5094(7) 0.101(8) Uani 1 1 d . . . . .
N3 N 0.8309(9) 0.6610(10) 0.5273(6) 0.126(10) Uani 1 1 d . . . . .
H3 H 0.8240 0.7002 0.5329 0.151 Uiso 1 1 calc R U . P 1
N4 N 0.9554(4) 0.5341(8) 0.6571(4) 0.054(4) Uani 1 1 d . . . . .
H4A H 0.9617 0.5267 0.6785 0.080 Uiso 1 1 calc R U . . .
H4B H 0.9488 0.5764 0.6547 0.080 Uiso 1 1 calc R U . . .
H4C H 0.9732 0.5262 0.6437 0.080 Uiso 1 1 calc R U . . .
N5 N 0.8975(4) 0.6753(9) 0.5929(4) 0.061(4) Uani 1 1 d . . . . .
H5 H 0.9006 0.7143 0.5843 0.073 Uiso 1 1 calc R U . . .
N6 N 0.8750(4) 0.5981(8) 0.6195(4) 0.055(4) Uani 1 1 d . . . . .
N7 N 1.0069(4) 0.7160(8) 0.6888(3) 0.050(3) Uani 1 1 d . . . . .
H7A H 0.9917 0.7322 0.7033 0.075 Uiso 1 1 calc R U . . .
H7B H 1.0113 0.6735 0.6939 0.075 Uiso 1 1 calc R U . . .
H7C H 0.9983 0.7185 0.6678 0.075 Uiso 1 1 calc R U . . .
N8 N 1.0965(5) 0.5793(10) 0.6907(4) 0.078(5) Uani 1 1 d . . . . .
H8 H 1.1067 0.5541 0.7054 0.093 Uiso 1 1 calc R U . . .
N9 N 1.0688(4) 0.6128(9) 0.6461(4) 0.061(4) Uani 1 1 d . . . . .
N10 N 0.4752(9) -0.0020(13) 0.1938(8) 0.156(12) Uani 1 1 d . . . . .
H10A H 0.4548 -0.0032 0.1833 0.234 Uiso 1 1 calc R U . . .
H10B H 0.4817 0.0403 0.1966 0.234 Uiso 1 1 calc R U . . .
H10C H 0.4738 -0.0219 0.2138 0.234 Uiso 1 1 calc R U . . .
N11 N 0.545(3) 0.162(6) 0.1311(7) 0.41(6) Uiso 1 1 d D . . . .
H11 H 0.5513 0.1854 0.1141 0.496 Uiso 1 1 calc R U . . .
N12 N 0.5528(7) 0.1091(11) 0.1809(6) 0.096(7) Uani 1 1 d . . . . .
N13 N 0.3124(4) 0.2224(7) 0.0323(4) 0.051(3) Uani 1 1 d . . . . .
H13A H 0.3282 0.2387 0.0185 0.077 Uiso 1 1 calc R U . . .
H13B H 0.2917 0.2265 0.0227 0.077 Uiso 1 1 calc R U . . .
H13C H 0.3167 0.1795 0.0364 0.077 Uiso 1 1 calc R U . . .
N14 N 0.3198(4) 0.1465(8) 0.1160(4) 0.052(4) Uani 1 1 d . . . . .
N15 N 0.3523(4) 0.0689(7) 0.1030(4) 0.057(4) Uani 1 1 d . . . . .
H15 H 0.3613 0.0297 0.1018 0.069 Uiso 1 1 calc R U . . .
N16 N 0.3352(4) 0.0365(8) -0.0243(4) 0.058(4) Uani 1 1 d . . . . .
H16A H 0.3235 0.0138 -0.0089 0.087 Uiso 1 1 calc R U . . .
H16B H 0.3232 0.0721 -0.0308 0.087 Uiso 1 1 calc R U . . .
H16C H 0.3552 0.0496 -0.0153 0.087 Uiso 1 1 calc R U . . .
N17 N 0.3636(4) 0.1025(8) -0.1074(4) 0.054(4) Uani 1 1 d . . . . .
N18 N 0.3937(4) 0.1802(8) -0.0885(4) 0.060(4) Uani 1 1 d . . . . .
H18 H 0.4030 0.2189 -0.0860 0.072 Uiso 1 1 calc R U . . .
C1 C 0.9366(4) 0.4215(9) 0.6546(4) 0.043(4) Uani 1 1 d . . . . .
C2 C 0.9272(4) 0.4901(8) 0.6479(4) 0.048(4) Uani 1 1 d . . . . .
H2 H 0.9084 0.5008 0.6631 0.057 Uiso 1 1 calc R U . . .
C3 C 0.9137(4) 0.5016(9) 0.6122(4) 0.047(4) Uani 1 1 d . . . . .
H3A H 0.9317 0.4916 0.5963 0.057 Uiso 1 1 calc R U . . .
H3B H 0.8947 0.4714 0.6077 0.057 Uiso 1 1 calc R U . . .
C4 C 0.9020(5) 0.5710(9) 0.6069(4) 0.051(4) Uani 1 1 d . . . . .
C5 C 0.8719(6) 0.6575(13) 0.6129(6) 0.076(6) Uani 1 1 d . . . . .
H5A H 0.8546 0.6854 0.6207 0.091 Uiso 1 1 calc R U . . .
C6 C 0.9168(5) 0.6234(10) 0.5885(5) 0.058(5) Uani 1 1 d . . . . .
H6 H 0.9366 0.6212 0.5756 0.069 Uiso 1 1 calc R U . . .
C7 C 0.8263(4) 0.4632(9) 0.4811(4) 0.048(4) Uani 1 1 d . . . . .
H7 H 0.8503 0.4619 0.4740 0.058 Uiso 1 1 calc R U . . .
C8 C 0.8131(5) 0.3898(9) 0.4805(4) 0.052(4) Uani 1 1 d . . . . .
C9 C 0.8264(7) 0.4919(11) 0.5170(6) 0.074(6) Uani 1 1 d . . . . .
H9A H 0.8046 0.4822 0.5275 0.089 Uiso 1 1 calc R U . . .
H9B H 0.8443 0.4705 0.5304 0.089 Uiso 1 1 calc R U . . .
C10 C 0.8317(7) 0.5596(11) 0.5170(5) 0.073(6) Uani 1 1 d . . . . .
C11 C 0.8114(9) 0.6085(15) 0.5290(6) 0.097(9) Uani 1 1 d . . . . .
H11A H 0.7890 0.6055 0.5366 0.116 Uiso 1 1 calc R U . . .
C12 C 0.8612(9) 0.6499(15) 0.5164(10) 0.111(11) Uani 1 1 d . . . Q 1
H12 H 0.8789 0.6808 0.5143 0.133 Uiso 1 1 calc R U . Q 1
C13 C 1.0305(4) 0.8295(9) 0.6914(4) 0.045(4) Uani 1 1 d . . . . .
C14 C 1.0366(4) 0.7523(9) 0.6910(4) 0.046(4) Uani 1 1 d . . . . .
H14 H 1.0476 0.7408 0.7127 0.055 Uiso 1 1 calc R U . . .
C15 C 1.0629(4) 0.7343(9) 0.6625(4) 0.048(4) Uani 1 1 d . . . . .
H15A H 1.0524 0.7411 0.6404 0.057 Uiso 1 1 calc R U . . .
H15B H 1.0830 0.7630 0.6643 0.057 Uiso 1 1 calc R U . . .
C16 C 1.0731(4) 0.6657(9) 0.6662(3) 0.047(4) Uani 1 1 d . . . . .
C17 C 1.0834(5) 0.5592(8) 0.6619(4) 0.057(4) Uani 1 1 d . . . . .
H17 H 1.0839 0.5158 0.6535 0.069 Uiso 1 1 calc R U . . .
C18 C 1.0918(4) 0.6427(8) 0.6938(3) 0.045(4) Uani 1 1 d . . . . .
H18A H 1.0997 0.6688 0.7117 0.054 Uiso 1 1 calc R U . . .
C20 C 0.5049(6) -0.1104(9) 0.1858(5) 0.064(5) Uani 1 1 d . . . . .
C21 C 0.5004(5) -0.0365(9) 0.1733(5) 0.055(4) Uani 1 1 d . . . . .
H21 H 0.4929 -0.0363 0.1496 0.066 Uiso 1 1 calc R U . . .
C22 C 0.5339(6) -0.0057(12) 0.1765(9) 0.111(9) Uani 1 1 d . . . . .
H22A H 0.5502 -0.0318 0.1638 0.133 Uiso 1 1 calc R U . . .
H22B H 0.5410 -0.0068 0.2001 0.133 Uiso 1 1 calc R U . . .
C23 C 0.5350(6) 0.0643(11) 0.1645(7) 0.072(6) Uani 1 1 d . . . . .
C24 C 0.5473(7) 0.1657(11) 0.1649(5) 0.078(7) Uani 1 1 d D . . . .
H24 H 0.5451 0.2060 0.1763 0.094 Uiso 1 1 calc R U . . .
C25 C 0.5252(7) 0.0922(12) 0.1372(6) 0.102(8) Uani 1 1 d . . . . .
H25 H 0.5085 0.0748 0.1226 0.123 Uiso 1 1 calc R U . . .
C26 C 0.3107(4) 0.3342(7) 0.0576(3) 0.038(3) Uani 1 1 d . . . . .
C27 C 0.3133(4) 0.2591(8) 0.0638(3) 0.039(3) Uani 1 1 d . . . . .
H27 H 0.2933 0.2456 0.0769 0.047 Uiso 1 1 calc R U . . .
C28 C 0.3447(4) 0.2425(7) 0.0842(3) 0.037(3) Uani 1 1 d . . . . .
H28A H 0.3460 0.2714 0.1039 0.044 Uiso 1 1 calc R U . . .
H28B H 0.3650 0.2502 0.0708 0.044 Uiso 1 1 calc R U . . .
C29 C 0.3440(4) 0.1712(8) 0.0954(3) 0.038(3) Uani 1 1 d . . . . .
C30 C 0.3639(5) 0.1221(9) 0.0869(4) 0.053(4) Uani 1 1 d . . . . .
H30 H 0.3825 0.1239 0.0724 0.063 Uiso 1 1 calc R U . . .
C31 C 0.3254(5) 0.0835(10) 0.1210(5) 0.057(5) Uani 1 1 d . . . . .
H31 H 0.3128 0.0547 0.1346 0.068 Uiso 1 1 calc R U . . .
C32 C 0.3413(4) -0.0049(8) -0.0525(4) 0.043(3) Uani 1 1 d . . . . .
H32 H 0.3235 0.0049 -0.0695 0.051 Uiso 1 1 calc R U . . .
C33 C 0.3386(4) -0.0748(9) -0.0440(4) 0.045(4) Uani 1 1 d . . . . .
C34 C 0.3774(4) 0.0091(8) -0.0693(4) 0.043(4) Uani 1 1 d . . . . .
H34A H 0.3956 0.0000 -0.0529 0.052 Uiso 1 1 calc R U . . .
H34B H 0.3803 -0.0208 -0.0883 0.052 Uiso 1 1 calc R U . . .
C35 C 0.3802(4) 0.0766(10) -0.0807(5) 0.054(4) Uani 1 1 d . . . . .
C36 C 0.3724(5) 0.1632(8) -0.1119(5) 0.053(4) Uani 1 1 d . . . . .
H36 H 0.3646 0.1907 -0.1294 0.063 Uiso 1 1 calc R U . . .
C37 C 0.3990(5) 0.1264(9) -0.0684(5) 0.061(5) Uani 1 1 d . . . . .
H37 H 0.4132 0.1247 -0.0493 0.074 Uiso 1 1 calc R U . . .
O700 O 1.0287(11) 0.587(2) 0.5431(11) 0.202(16) Uiso 1 1 d . . . I 1

loop_
_atom_site_aniso_label
_atom_site_aniso_U_11
_atom_site_aniso_U_22
_atom_site_aniso_U_33
_atom_site_aniso_U_23
_atom_site_aniso_U_13
_atom_site_aniso_U_12
Mo1 0.0381(6) 0.0478(7) 0.0300(5) -0.0013(5) -0.0020(5) -0.0058(5)
Mo2 0.0346(5) 0.0417(6) 0.0270(5) 0.0048(5) 0.0011(4) 0.0045(5)
Mo3 0.0365(5) 0.0354(6) 0.0277(5) 0.0015(4) -0.0074(4) 0.0048(5)
Mo4 0.0352(5) 0.0443(6) 0.0311(5) 0.0067(5) -0.0030(4) 0.0039(5)
Mo5 0.0378(5) 0.0361(6) 0.0255(5) 0.0020(4) -0.0071(4) 0.0048(5)
Mo6 0.0415(6) 0.0353(6) 0.0286(5) -0.0002(5) -0.0098(4) -0.0025(5)
Mo7 0.0371(6) 0.0450(6) 0.0310(5) -0.0006(5) -0.0045(5) 0.0014(5)
Mo8 0.0375(5) 0.0381(6) 0.0302(5) 0.0001(5) -0.0075(4) -0.0038(5)
Mo9 0.0412(6) 0.0471(7) 0.0315(5) 0.0040(5) -0.0028(5) 0.0093(5)
Mo10 0.0449(6) 0.0381(6) 0.0327(5) 0.0043(5) -0.0042(5) 0.0068(5)
Mo11 0.0360(5) 0.0352(6) 0.0308(5) -0.0029(5) -0.0079(4) 0.0029(5)
Mo12 0.0327(5) 0.0424(6) 0.0258(5) 0.0039(5) -0.0014(4) 0.0049(5)
Mo13 0.0345(5) 0.0418(6) 0.0286(5) -0.0026(5) 0.0016(4) -0.0020(5)
Mo14 0.0383(6) 0.0430(6) 0.0319(5) -0.0024(5) -0.0065(5) -0.0015(5)
Mo15 0.0453(6) 0.0421(6) 0.0377(6) 0.0037(5) 0.0098(5) 0.0064(5)
Mo16 0.0380(6) 0.0437(6) 0.0300(5) -0.0036(5) -0.0029(5) -0.0021(5)
Mo17 0.0492(6) 0.0355(6) 0.0322(5) -0.0004(5) -0.0095(5) 0.0013(5)
Mo18 0.0343(5) 0.0388(6) 0.0293(5) 0.0014(5) -0.0080(4) -0.0004(5)
Mo19 0.0579(7) 0.0339(6) 0.0317(5) -0.0014(5) -0.0046(5) 0.0003(6)
Mo20 0.0605(8) 0.0406(6) 0.0280(5) 0.0004(5) -0.0033(5) 0.0074(6)
Mo21 0.0516(7) 0.0458(7) 0.0274(5) 0.0013(5) 0.0013(5) 0.0041(6)
Mo22 0.0453(6) 0.0457(7) 0.0348(6) 0.0016(5) 0.0002(5) 0.0020(6)
Mo23 0.0480(6) 0.0413(6) 0.0322(5) -0.0010(5) 0.0000(5) -0.0024(5)
Mo24 0.0344(5) 0.0457(6) 0.0278(5) 0.0042(5) -0.0022(4) 0.0042(5)
Mo25 0.0378(5) 0.0377(6) 0.0277(5) 0.0005(5) -0.0056(4) 0.0042(5)
Mo26 0.0378(6) 0.0580(8) 0.0509(7) 0.0159(6) -0.0057(6) 0.0027(6)
Mo27 0.0352(5) 0.0399(6) 0.0327(5) -0.0021(5) -0.0070(4) 0.0021(5)
Mo28 0.0471(6) 0.0378(6) 0.0292(5) 0.0014(5) -0.0109(5) 0.0045(5)
Mo29 0.0372(5) 0.0404(6) 0.0295(5) -0.0037(5) -0.0070(4) -0.0001(5)
Mo30 0.0421(6) 0.0401(6) 0.0288(5) 0.0005(5) -0.0029(5) -0.0055(5)
Mo31 0.0415(6) 0.0455(6) 0.0256(5) 0.0002(5) 0.0019(4) 0.0053(5)
Mo32 0.0379(6) 0.0447(6) 0.0274(5) -0.0035(5) -0.0077(4) 0.0065(5)
Mo33 0.0382(6) 0.0416(6) 0.0276(5) -0.0023(5) 0.0009(4) -0.0077(5)
Mo34 0.0350(5) 0.0433(6) 0.0352(6) 0.0018(5) -0.0070(5) 0.0026(5)
Mo35 0.0368(5) 0.0421(6) 0.0302(5) 0.0006(5) -0.0064(4) 0.0015(5)
Mo36 0.0400(6) 0.0378(6) 0.0271(5) -0.0012(5) -0.0002(4) -0.0072(5)
Mo37 0.0339(5) 0.0489(7) 0.0374(6) -0.0001(5) -0.0089(5) 0.0009(5)
Mo38 0.0416(6) 0.0431(6) 0.0302(5) 0.0031(5) -0.0051(5) 0.0031(5)
Mo39 0.0413(6) 0.0450(6) 0.0284(5) 0.0045(5) 0.0013(5) 0.0109(5)
Mo40 0.0420(6) 0.0351(6) 0.0279(5) -0.0022(4) -0.0071(4) 0.0042(5)
Mo41 0.0456(6) 0.0378(6) 0.0275(5) -0.0019(5) -0.0052(5) -0.0038(5)
Mo42 0.0410(6) 0.0436(6) 0.0320(5) 0.0030(5) -0.0035(5) -0.0029(5)
Mo43 0.0337(5) 0.0370(6) 0.0381(6) -0.0017(5) -0.0058(5) -0.0006(5)
Mo44 0.0361(6) 0.0453(6) 0.0309(5) -0.0037(5) -0.0019(4) 0.0018(5)
Mo45 0.0437(6) 0.0379(6) 0.0308(5) -0.0023(5) -0.0039(5) 0.0004(5)
Mo46 0.0426(6) 0.0473(7) 0.0290(5) 0.0049(5) -0.0020(5) 0.0114(5)
Mo47 0.0402(6) 0.0412(6) 0.0329(5) -0.0050(5) -0.0076(5) -0.0011(5)
Mo48 0.0442(6) 0.0345(6) 0.0372(6) -0.0016(5) -0.0168(5) 0.0030(5)
Mo50 0.0390(6) 0.0455(6) 0.0294(5) -0.0008(5) -0.0048(5) -0.0048(5)
Mo51 0.0424(6) 0.0416(6) 0.0279(5) 0.0023(5) 0.0017(5) 0.0085(5)
Mo52 0.0402(6) 0.0383(6) 0.0431(6) -0.0032(5) -0.0081(5) 0.0019(5)
Mo53 0.0438(6) 0.0451(7) 0.0317(6) 0.0035(5) -0.0053(5) 0.0059(5)
Mo54 0.0408(6) 0.0378(6) 0.0335(5) -0.0022(5) 0.0065(5) -0.0032(5)
Mo55 0.0379(6) 0.0445(6) 0.0323(5) 0.0044(5) -0.0049(5) 0.0012(5)
Mo56 0.0441(6) 0.0391(6) 0.0326(5) 0.0034(5) -0.0033(5) 0.0048(5)
Mo57 0.0387(6) 0.0534(7) 0.0274(5) 0.0056(5) -0.0010(5) -0.0003(5)
Mo58 0.0466(6) 0.0477(7) 0.0309(5) 0.0052(5) 0.0022(5) 0.0029(6)
Mo59 0.0394(6) 0.0430(6) 0.0317(5) 0.0033(5) -0.0058(5) 0.0089(5)
Mo60 0.0500(7) 0.0438(7) 0.0275(5) -0.0018(5) -0.0049(5) 0.0035(6)
Mo61 0.0347(6) 0.0462(7) 0.0418(6) -0.0004(5) -0.0104(5) 0.0023(5)
Mo62 0.0371(6) 0.0369(6) 0.0475(7) -0.0018(5) -0.0026(5) 0.0001(5)
Mo63 0.0356(5) 0.0425(6) 0.0341(5) 0.0017(5) 0.0004(5) -0.0032(5)
Mo64 0.0463(6) 0.0444(7) 0.0301(5) -0.0017(5) -0.0010(5) 0.0036(6)
Mo65 0.0441(6) 0.0470(7) 0.0339(6) -0.0057(5) -0.0047(5) -0.0003(6)
Mo66 0.0479(6) 0.0426(6) 0.0318(5) 0.0008(5) -0.0093(5) 0.0055(5)
Mo67 0.0422(6) 0.0451(7) 0.0325(6) 0.0009(5) -0.0007(5) 0.0007(5)
Mo68 0.0389(6) 0.0386(6) 0.0439(6) 0.0019(5) -0.0002(5) 0.0044(5)
Mo69 0.0551(7) 0.0429(6) 0.0272(5) -0.0002(5) -0.0019(5) -0.0002(6)
Mo70 0.0352(6) 0.0450(7) 0.0446(6) 0.0047(6) -0.0039(5) -0.0001(5)
Mo71 0.0425(6) 0.0566(8) 0.0288(5) -0.0004(5) 0.0012(5) 0.0024(6)
Mo72 0.0423(6) 0.0392(6) 0.0388(6) 0.0007(5) -0.0096(5) 0.0052(5)
Mo73 0.0413(6) 0.0507(7) 0.0281(5) -0.0023(5) -0.0048(5) 0.0060(5)
Mo74 0.0515(7) 0.0386(6) 0.0280(5) 0.0017(5) -0.0013(5) 0.0098(5)
Mo75 0.0393(6) 0.0348(6) 0.0494(7) 0.0000(5) -0.0161(5) -0.0009(5)
Mo76 0.0435(6) 0.0513(7) 0.0290(5) -0.0066(5) -0.0044(5) 0.0025(6)
Mo78 0.0548(7) 0.0372(6) 0.0300(5) -0.0049(5) -0.0010(5) -0.0044(6)
Mo79 0.0506(7) 0.0451(7) 0.0301(5) 0.0036(5) 0.0071(5) 0.0039(6)
Mo80 0.0442(6) 0.0403(6) 0.0383(6) -0.0022(5) -0.0063(5) 0.0015(5)
Mo81 0.0399(6) 0.0431(6) 0.0380(6) 0.0022(5) -0.0088(5) 0.0009(5)
Mo82 0.0387(7) 0.0454(8) 0.0300(7) -0.0030(6) -0.0051(6) -0.0008(7)
Mo83 0.0436(7) 0.0475(7) 0.0512(7) -0.0080(6) -0.0032(6) -0.0001(6)
Mo84 0.0484(7) 0.0423(7) 0.0615(8) 0.0010(6) 0.0080(6) 0.0067(6)
Mo85 0.0503(7) 0.0438(7) 0.0629(9) -0.0060(7) 0.0076(7) -0.0025(6)
Mo86 0.0513(7) 0.0620(9) 0.0415(7) 0.0096(6) 0.0074(6) 0.0055(7)
Mo87 0.0405(8) 0.0426(9) 0.0286(7) -0.0016(7) 0.0028(6) -0.0062(7)
Mo88 0.0532(10) 0.0523(11) 0.0383(9) -0.0041(8) -0.0065(8) 0.0112(9)
Mo89 0.0767(10) 0.0628(9) 0.0349(6) -0.0039(6) 0.0085(7) -0.0150(8)
Mo90 0.0833(11) 0.0871(12) 0.0282(6) 0.0030(7) -0.0022(7) -0.0302(9)
Mo92 0.0358(5) 0.0381(6) 0.0263(5) -0.0030(4) 0.0014(4) -0.0043(5)
Mo93 0.0328(5) 0.0404(6) 0.0285(5) 0.0026(5) -0.0008(4) 0.0028(5)
Mo94 0.0344(5) 0.0365(6) 0.0291(5) -0.0012(4) -0.0089(4) 0.0039(5)
Mo95 0.0350(5) 0.0349(6) 0.0293(5) -0.0032(4) -0.0086(4) 0.0015(5)
Mo96 0.0358(5) 0.0377(6) 0.0271(5) -0.0019(4) 0.0010(4) -0.0031(5)
Mo97 0.0357(5) 0.0449(6) 0.0325(5) 0.0024(5) -0.0054(4) 0.0002(5)
Mo98 0.0427(6) 0.0441(6) 0.0266(5) 0.0036(5) -0.0050(5) 0.0069(5)
Mo99 0.0467(6) 0.0366(6) 0.0298(5) -0.0012(5) -0.0075(5) -0.0020(5)
M1 0.0406(9) 0.0464(10) 0.0316(8) 0.0066(8) -0.0078(7) 0.0018(8)
M1' 0.042(2) 0.037(2) 0.0317(19) -0.0018(17) -0.0146(16) 0.0019(18)
M3' 0.0310(18) 0.033(2) 0.044(2) 0.0055(18) -0.0071(16) -0.0014(16)
M3 0.0359(9) 0.0588(13) 0.0600(13) 0.0186(11) 0.0018(9) 0.0079(9)
M4 0.0586(19) 0.110(3) 0.064(2) 0.008(2) -0.0186(16) -0.006(2)
M4' 0.067(2) 0.118(4) 0.066(2) -0.008(2) -0.0245(17) 0.019(2)
M5' 0.0589(19) 0.107(3) 0.062(2) -0.015(2) 0.0046(16) 0.000(2)
M5 0.0558(18) 0.108(3) 0.0558(18) -0.005(2) 0.0043(15) 0.001(2)
M6 0.083(2) 0.096(3) 0.0441(16) -0.0010(18) -0.0028(17) 0.004(2)
M6' 0.080(3) 0.173(6) 0.058(2) 0.022(3) 0.008(2) 0.013(3)
M7 0.071(2) 0.108(3) 0.060(2) 0.015(2) -0.0098(17) -0.021(2)
M7' 0.082(3) 0.139(5) 0.072(3) 0.016(3) 0.015(2) 0.005(3)
M8' 0.069(2) 0.150(5) 0.069(2) -0.003(3) -0.0177(19) 0.020(3)
M8 0.088(3) 0.128(4) 0.055(2) -0.025(2) -0.0005(19) -0.032(3)
M9 0.061(2) 0.097(3) 0.069(2) -0.004(2) -0.0086(17) 0.014(2)
M9' 0.062(2) 0.225(8) 0.080(3) 0.020(4) -0.018(2) -0.032(3)
M10' 0.128(4) 0.103(4) 0.152(5) -0.023(4) 0.058(4) 0.003(3)
M10 0.069(2) 0.166(5) 0.073(3) 0.006(3) -0.017(2) 0.023(3)
M11 0.079(3) 0.136(4) 0.062(2) -0.023(3) -0.007(2) 0.009(3)
M11' 0.177(6) 0.120(5) 0.077(3) -0.010(3) -0.028(4) -0.019(4)
M30 0.0334(5) 0.0478(7) 0.0277(5) 0.0009(5) -0.0029(4) 0.0054(5)
M31 0.0527(7) 0.0371(6) 0.0288(5) 0.0000(5) -0.0044(5) 0.0035(5)
M32 0.0473(6) 0.0393(6) 0.0272(5) -0.0019(5) -0.0057(5) 0.0011(5)
M33 0.0351(5) 0.0364(6) 0.0275(5) -0.0023(4) -0.0086(4) 0.0017(5)
M34 0.0401(6) 0.0357(6) 0.0290(5) 0.0008(5) -0.0063(4) 0.0016(5)
M35 0.0405(6) 0.0377(6) 0.0299(5) 0.0013(5) -0.0055(5) 0.0021(5)
M36 0.0377(5) 0.0434(6) 0.0257(5) 0.0049(5) 0.0003(4) 0.0019(5)
M37 0.0356(5) 0.0444(6) 0.0341(6) -0.0042(5) -0.0064(5) 0.0017(5)
M38 0.0376(5) 0.0397(6) 0.0279(5) -0.0040(5) -0.0011(4) -0.0039(5)
M39 0.0344(5) 0.0457(6) 0.0287(5) 0.0069(5) 0.0013(4) 0.0059(5)
M40 0.0445(6) 0.0485(7) 0.0294(5) 0.0047(5) 0.0009(5) 0.0047(6)
M41 0.0391(6) 0.0555(7) 0.0279(5) 0.0042(5) -0.0034(5) -0.0039(6)
M42 0.0405(6) 0.0425(6) 0.0352(6) 0.0052(5) -0.0053(5) -0.0002(5)
M43 0.0403(6) 0.0349(6) 0.0306(5) 0.0007(5) -0.0072(4) 0.0017(5)
M44 0.0402(6) 0.0401(6) 0.0291(5) -0.0008(5) -0.0072(4) -0.0050(5)
M45 0.0393(6) 0.0427(6) 0.0310(5) 0.0034(5) -0.0060(5) 0.0025(5)
M46 0.0359(5) 0.0351(6) 0.0326(5) -0.0012(5) -0.0070(4) 0.0017(5)
M47 0.0449(6) 0.0526(7) 0.0298(5) -0.0039(5) 0.0001(5) -0.0023(6)
M48 0.0369(5) 0.0361(6) 0.0290(5) -0.0016(4) -0.0088(4) 0.0029(5)
M49 0.0386(6) 0.0384(6) 0.0270(5) -0.0026(5) 0.0011(4) -0.0014(5)
M50 0.0427(6) 0.0388(6) 0.0255(5) 0.0003(5) -0.0055(4) -0.0006(5)
M51 0.0369(5) 0.0402(6) 0.0295(5) -0.0007(5) -0.0071(4) -0.0038(5)
M52 0.0439(6) 0.0473(7) 0.0416(6) 0.0052(6) 0.0038(5) 0.0070(6)
M53 0.0457(7) 0.0484(7) 0.0384(6) 0.0013(6) -0.0017(5) -0.0012(6)
M54 0.0321(5) 0.0441(6) 0.0339(5) -0.0011(5) -0.0048(4) 0.0033(5)
M55 0.0445(6) 0.0420(7) 0.0521(7) -0.0046(6) -0.0043(6) -0.0004(6)
M82 0.068(7) 0.034(5) 0.032(5) 0.013(4) -0.013(4) -0.008(5)
M87 0.046(3) 0.047(4) 0.033(3) 0.005(3) -0.005(3) -0.015(3)
M88 0.037(3) 0.053(4) 0.063(5) -0.021(4) -0.017(3) 0.015(3)
Ce1 0.0348(4) 0.0473(4) 0.0425(4) 0.0076(4) -0.0100(3) 0.0000(3)
Ce2 0.0342(4) 0.0499(5) 0.0508(5) 0.0131(4) -0.0022(3) -0.0015(4)
Ce3 0.0472(4) 0.0495(5) 0.0306(4) -0.0033(3) -0.0018(3) 0.0008(4)
Ce4 0.0612(5) 0.0513(5) 0.0274(4) -0.0025(3) -0.0020(4) -0.0122(4)
Ce5 0.0539(10) 0.0551(10) 0.0344(8) -0.0091(7) -0.0038(7) -0.0079(8)
O1 0.038(5) 0.042(5) 0.025(4) -0.005(4) 0.002(4) -0.004(4)
O2 0.038(4) 0.035(5) 0.029(4) 0.001(4) -0.011(4) 0.005(4)
O3 0.045(5) 0.039(5) 0.027(4) -0.004(4) -0.002(4) 0.000(4)
O4 0.031(4) 0.042(5) 0.032(4) 0.003(4) -0.007(4) 0.004(4)
O5 0.027(4) 0.045(5) 0.037(5) -0.002(4) 0.002(4) -0.006(4)
O6 0.036(4) 0.035(5) 0.035(4) -0.001(4) -0.009(4) 0.011(4)
O7 0.025(4) 0.053(6) 0.035(5) -0.010(4) -0.003(4) -0.008(4)
O8 0.047(5) 0.040(5) 0.026(4) -0.002(4) 0.004(4) -0.005(4)
O9 0.037(5) 0.045(5) 0.033(5) 0.005(4) -0.006(4) 0.002(4)
O10 0.042(5) 0.047(6) 0.042(5) 0.010(5) -0.002(4) 0.015(4)
O12 0.047(5) 0.040(5) 0.034(5) 0.002(4) -0.009(4) -0.011(4)
O13 0.035(4) 0.048(5) 0.029(4) 0.001(4) -0.001(4) 0.011(4)
O14 0.030(4) 0.037(5) 0.033(4) 0.006(4) -0.002(4) 0.002(4)
O15 0.032(4) 0.045(5) 0.021(4) 0.003(4) -0.002(3) 0.000(4)
O16 0.044(5) 0.034(5) 0.037(5) -0.002(4) -0.001(4) 0.006(4)
O17 0.035(4) 0.044(5) 0.021(4) 0.001(4) -0.003(3) 0.000(4)
O19 0.035(4) 0.041(5) 0.031(4) 0.009(4) 0.007(4) 0.002(4)
O20 0.044(5) 0.051(6) 0.019(4) -0.002(4) 0.005(4) -0.010(4)
O21 0.053(5) 0.033(5) 0.030(4) -0.002(4) -0.008(4) 0.002(4)
O22 0.038(5) 0.048(6) 0.037(5) 0.000(4) -0.008(4) 0.004(4)
O23 0.040(5) 0.035(5) 0.029(4) 0.004(4) -0.004(4) -0.005(4)
O24 0.040(5) 0.038(5) 0.024(4) -0.006(4) 0.005(4) -0.002(4)
O25 0.032(4) 0.038(5) 0.034(4) -0.003(4) -0.009(4) 0.007(4)
O26 0.035(4) 0.036(5) 0.035(5) 0.011(4) -0.008(4) 0.005(4)
O27 0.047(5) 0.044(5) 0.029(4) 0.001(4) 0.000(4) 0.004(5)
O28 0.026(4) 0.047(5) 0.029(4) 0.001(4) -0.004(3) 0.002(4)
O29 0.032(4) 0.031(4) 0.034(4) 0.005(4) -0.010(4) 0.003(4)
O30 0.031(4) 0.040(5) 0.032(4) -0.002(4) 0.002(4) -0.004(4)
O31 0.035(5) 0.037(5) 0.038(5) 0.000(4) -0.004(4) -0.001(4)
O32 0.034(5) 0.045(5) 0.053(6) 0.012(5) -0.007(4) -0.014(4)
O33 0.029(4) 0.049(6) 0.036(5) -0.005(4) -0.003(4) -0.002(4)
O34 0.040(5) 0.037(5) 0.037(5) 0.001(4) -0.005(4) 0.000(4)
O35 0.049(6) 0.043(5) 0.035(5) 0.000(4) -0.005(4) -0.002(5)
O36 0.036(4) 0.045(5) 0.027(4) 0.000(4) -0.002(4) -0.002(4)
O37 0.030(4) 0.055(6) 0.026(4) -0.003(4) -0.002(3) 0.000(4)
O38 0.027(4) 0.044(5) 0.045(5) 0.005(4) -0.002(4) 0.003(4)
O39 0.045(5) 0.039(5) 0.027(4) -0.001(4) -0.007(4) 0.002(4)
O40 0.037(5) 0.034(5) 0.032(4) 0.006(4) -0.010(4) 0.004(4)
O41 0.042(5) 0.043(5) 0.024(4) 0.006(4) -0.003(4) 0.006(4)
O42 0.044(5) 0.045(5) 0.026(4) -0.003(4) -0.006(4) 0.006(4)
O43 0.038(5) 0.037(5) 0.026(4) -0.004(4) 0.002(4) -0.009(4)
O44 0.053(6) 0.031(5) 0.029(4) 0.005(4) -0.009(4) -0.005(4)
O45 0.049(5) 0.039(5) 0.033(5) 0.009(4) 0.003(4) 0.000(4)
O46 0.036(5) 0.038(5) 0.043(5) 0.003(4) -0.007(4) 0.003(4)
O47 0.038(5) 0.048(6) 0.030(4) 0.004(4) 0.002(4) 0.007(4)
O48 0.046(5) 0.042(5) 0.028(4) -0.003(4) 0.004(4) -0.002(4)
O49 0.028(4) 0.053(6) 0.029(4) 0.008(4) -0.002(3) 0.001(4)
O50 0.037(4) 0.038(5) 0.030(4) -0.004(4) -0.010(4) 0.008(4)
O51 0.034(4) 0.039(5) 0.040(5) 0.004(4) -0.009(4) 0.014(4)
O52 0.040(5) 0.036(5) 0.032(4) -0.002(4) 0.007(4) -0.002(4)
O53 0.043(5) 0.042(5) 0.029(4) 0.005(4) 0.003(4) 0.006(4)
O54 0.053(6) 0.044(5) 0.025(4) 0.001(4) 0.001(4) -0.002(5)
O55 0.042(5) 0.046(6) 0.049(6) -0.006(5) 0.004(5) 0.008(5)
O56 0.050(5) 0.042(5) 0.032(5) -0.001(4) -0.003(4) -0.009(5)
O57 0.049(6) 0.051(6) 0.031(5) 0.007(4) 0.000(4) -0.002(5)
O58 0.039(5) 0.048(6) 0.038(5) 0.009(4) 0.005(4) 0.012(4)
O59 0.064(6) 0.028(5) 0.036(5) -0.007(4) -0.013(5) 0.011(4)
O60 0.047(5) 0.040(5) 0.024(4) -0.006(4) -0.003(4) 0.003(4)
O61 0.043(5) 0.035(5) 0.046(5) 0.002(4) -0.004(4) -0.014(4)
O62 0.043(5) 0.062(7) 0.043(6) 0.002(5) 0.004(5) 0.012(5)
O63 0.049(6) 0.059(6) 0.026(4) -0.007(4) -0.002(4) 0.012(5)
O64 0.043(5) 0.038(5) 0.028(4) 0.005(4) -0.003(4) -0.003(4)
O65 0.041(5) 0.035(5) 0.034(5) -0.004(4) -0.004(4) 0.002(4)
O66 0.033(4) 0.049(6) 0.044(5) -0.004(5) -0.020(4) -0.002(4)
O67 0.036(5) 0.045(5) 0.036(5) 0.002(4) -0.012(4) 0.000(4)
O68 0.038(5) 0.046(5) 0.034(5) 0.008(4) 0.005(4) -0.005(4)
O69 0.043(5) 0.033(5) 0.027(4) 0.007(4) -0.005(4) 0.001(4)
O70 0.039(5) 0.046(5) 0.025(4) 0.003(4) -0.001(4) 0.004(4)
O71 0.048(5) 0.031(5) 0.037(5) -0.002(4) -0.016(4) 0.006(4)
O72 0.046(5) 0.033(5) 0.029(4) 0.004(4) -0.006(4) 0.001(4)
O73 0.037(5) 0.049(5) 0.022(4) 0.005(4) -0.006(4) -0.003(4)
O74 0.045(5) 0.053(6) 0.045(5) -0.003(5) -0.025(4) 0.001(5)
O75 0.046(5) 0.036(5) 0.031(4) -0.002(4) 0.009(4) -0.015(4)
O76 0.046(5) 0.041(5) 0.029(4) 0.002(4) -0.005(4) 0.007(4)
O77 0.041(5) 0.043(5) 0.025(4) 0.000(4) -0.002(4) 0.003(4)
O78 0.037(5) 0.042(5) 0.025(4) -0.003(4) -0.003(4) -0.003(4)
O79 0.048(6) 0.056(6) 0.031(5) 0.001(5) -0.004(4) 0.015(5)
O80 0.042(5) 0.049(6) 0.023(4) 0.003(4) 0.001(4) 0.008(4)
O81 0.044(5) 0.050(6) 0.034(5) -0.005(4) 0.004(4) -0.008(5)
O82 0.045(5) 0.047(6) 0.035(5) 0.008(4) -0.009(4) -0.008(5)
O83 0.039(5) 0.057(6) 0.027(4) -0.001(4) 0.000(4) 0.002(5)
O84 0.046(5) 0.054(6) 0.027(4) 0.002(4) 0.004(4) 0.003(5)
O85 0.034(4) 0.041(5) 0.030(4) 0.002(4) -0.004(4) 0.001(4)
O86 0.044(5) 0.047(6) 0.038(5) 0.004(5) -0.001(4) -0.008(5)
O87 0.042(5) 0.053(6) 0.033(5) 0.001(4) 0.004(4) 0.015(5)
O88 0.044(5) 0.033(5) 0.025(4) -0.001(4) -0.012(4) 0.005(4)
O89 0.041(5) 0.044(5) 0.031(4) 0.012(4) 0.004(4) 0.006(4)
O90 0.030(4) 0.049(6) 0.035(5) -0.004(4) -0.004(4) -0.004(4)
O91 0.044(5) 0.044(5) 0.032(5) -0.006(4) 0.007(4) -0.017(4)
O92 0.038(5) 0.049(6) 0.029(4) 0.010(4) -0.010(4) -0.009(4)
O93 0.035(4) 0.039(5) 0.036(5) 0.006(4) -0.008(4) 0.008(4)
O94 0.040(5) 0.048(5) 0.024(4) 0.005(4) -0.003(4) 0.003(4)
O95 0.032(4) 0.041(5) 0.027(4) -0.003(4) -0.002(3) 0.010(4)
O96 0.050(5) 0.028(4) 0.038(5) 0.008(4) -0.001(4) 0.009(4)
O97 0.043(5) 0.060(6) 0.028(4) -0.003(5) 0.004(4) 0.006(5)
O98 0.043(5) 0.038(5) 0.030(4) 0.002(4) 0.002(4) 0.000(4)
O99 0.052(5) 0.032(5) 0.025(4) -0.004(4) -0.010(4) -0.006(4)
O100 0.046(5) 0.044(5) 0.029(4) 0.004(4) -0.003(4) 0.004(4)
O101 0.032(4) 0.050(6) 0.025(4) -0.003(4) -0.005(3) 0.002(4)
O102 0.052(6) 0.049(6) 0.024(4) 0.000(4) 0.001(4) -0.003(5)
O103 0.044(5) 0.029(4) 0.033(5) 0.000(4) -0.008(4) -0.002(4)
O104 0.056(6) 0.051(6) 0.039(5) -0.004(5) -0.007(5) -0.005(5)
O105 0.035(5) 0.064(7) 0.044(6) -0.014(5) -0.004(4) 0.000(5)
O106 0.039(5) 0.042(5) 0.042(5) 0.010(4) -0.010(4) 0.000(4)
O107 0.041(5) 0.053(6) 0.031(5) 0.004(4) -0.007(4) 0.000(5)
O108 0.052(6) 0.040(5) 0.032(5) 0.008(4) 0.002(4) 0.012(4)
O109 0.039(5) 0.042(5) 0.028(4) -0.009(4) 0.006(4) 0.000(4)
O110 0.039(5) 0.044(5) 0.027(4) -0.002(4) -0.008(4) 0.001(4)
O111 0.032(4) 0.057(6) 0.023(4) 0.004(4) 0.003(3) 0.007(4)
O112 0.041(5) 0.050(6) 0.031(5) -0.009(4) 0.000(4) -0.007(5)
O113 0.049(6) 0.052(6) 0.035(5) -0.002(5) 0.005(4) 0.003(5)
O114 0.040(5) 0.055(6) 0.025(4) -0.007(4) -0.006(4) 0.005(5)
O115 0.042(5) 0.044(5) 0.024(4) 0.002(4) -0.005(4) -0.005(4)
O116 0.038(5) 0.039(5) 0.028(4) 0.002(4) -0.012(4) -0.004(4)
O117 0.041(5) 0.051(6) 0.034(5) 0.003(4) -0.004(4) 0.010(5)
O118 0.046(5) 0.039(5) 0.030(5) 0.000(4) -0.007(4) -0.009(4)
O119 0.045(5) 0.032(5) 0.025(4) -0.003(4) -0.007(4) 0.005(4)
O120 0.051(6) 0.048(6) 0.033(5) 0.007(4) 0.003(4) -0.019(5)
O121 0.041(5) 0.048(6) 0.036(5) 0.000(4) -0.011(4) -0.002(5)
O122 0.041(5) 0.054(6) 0.031(4) 0.004(4) 0.003(4) 0.001(5)
O123 0.056(6) 0.037(5) 0.033(5) 0.002(4) 0.004(4) 0.015(4)
O124 0.036(5) 0.054(6) 0.036(5) -0.001(5) -0.012(4) 0.000(4)
O125 0.039(5) 0.032(5) 0.041(5) 0.008(4) -0.007(4) 0.004(4)
O126 0.033(4) 0.041(5) 0.038(5) 0.002(4) -0.011(4) 0.010(4)
O127 0.044(5) 0.038(5) 0.027(4) 0.001(4) 0.003(4) -0.010(4)
O128 0.053(6) 0.043(5) 0.033(5) -0.003(4) -0.012(4) 0.004(5)
O129 0.039(5) 0.050(6) 0.034(5) 0.000(4) 0.000(4) 0.013(4)
O130 0.039(5) 0.045(5) 0.029(4) -0.005(4) -0.002(4) -0.001(4)
O131 0.033(4) 0.037(5) 0.034(5) 0.001(4) -0.005(4) 0.004(4)
O132 0.046(6) 0.065(7) 0.033(5) 0.013(5) -0.004(4) 0.012(5)
O133 0.051(6) 0.070(8) 0.037(5) 0.012(5) -0.002(5) -0.010(6)
O134 0.055(6) 0.044(5) 0.028(4) -0.007(4) -0.001(4) -0.004(5)
O135 0.034(5) 0.052(6) 0.041(5) -0.001(5) -0.007(4) 0.002(5)
O136 0.055(6) 0.047(6) 0.038(5) -0.002(5) -0.009(5) 0.002(5)
O137 0.038(5) 0.040(5) 0.051(6) -0.003(5) -0.011(4) -0.002(4)
O138 0.046(5) 0.047(6) 0.034(5) 0.000(4) -0.006(4) -0.009(5)
O139 0.040(5) 0.045(5) 0.031(5) -0.007(4) -0.008(4) 0.001(4)
O140 0.034(5) 0.046(6) 0.042(5) 0.002(5) 0.001(4) -0.003(4)
O141 0.045(5) 0.035(5) 0.034(5) 0.006(4) -0.009(4) 0.006(4)
O142 0.048(5) 0.050(6) 0.028(4) 0.002(4) -0.006(4) 0.009(5)
O143 0.046(5) 0.045(5) 0.030(5) 0.005(4) -0.004(4) -0.001(5)
O144 0.046(5) 0.038(5) 0.031(4) 0.000(4) -0.012(4) 0.008(4)
O145 0.050(6) 0.056(6) 0.037(5) -0.015(5) -0.002(5) -0.014(5)
O146 0.060(6) 0.041(5) 0.031(5) 0.004(4) -0.001(5) 0.004(5)
O147 0.042(5) 0.050(6) 0.035(5) -0.008(4) -0.008(4) 0.002(5)
O148 0.044(5) 0.045(5) 0.031(4) 0.003(4) -0.015(4) 0.004(4)
O149 0.049(6) 0.061(7) 0.033(5) -0.004(5) 0.003(4) -0.001(5)
O150 0.050(6) 0.050(6) 0.021(4) 0.007(4) -0.005(4) 0.002(5)
O151 0.046(5) 0.039(5) 0.036(5) 0.000(4) -0.002(4) -0.004(4)
O152 0.038(5) 0.042(5) 0.038(5) 0.001(4) 0.000(4) 0.002(4)
O153 0.051(6) 0.040(5) 0.039(5) -0.008(4) -0.009(4) -0.002(5)
O154 0.044(5) 0.051(6) 0.023(4) 0.004(4) -0.004(4) 0.007(5)
O155 0.049(6) 0.061(7) 0.032(5) 0.019(5) -0.005(4) 0.006(5)
O156 0.035(5) 0.043(5) 0.040(5) -0.003(4) 0.006(4) -0.006(4)
O157 0.040(5) 0.051(6) 0.029(4) 0.002(4) -0.005(4) 0.004(5)
O158 0.040(5) 0.053(6) 0.018(4) 0.009(4) -0.003(4) 0.005(4)
O159 0.035(5) 0.044(5) 0.035(5) 0.007(4) 0.003(4) 0.000(4)
O160 0.034(5) 0.048(6) 0.048(6) -0.002(5) 0.000(4) -0.010(4)
O161 0.033(5) 0.073(8) 0.044(6) 0.001(6) -0.006(4) -0.008(5)
O162 0.039(5) 0.038(5) 0.034(5) -0.001(4) -0.008(4) -0.001(4)
O163 0.049(5) 0.048(6) 0.028(4) -0.008(4) 0.000(4) 0.006(5)
O164 0.040(5) 0.050(6) 0.049(6) 0.007(5) -0.011(5) -0.011(5)
O165 0.061(6) 0.044(5) 0.022(4) -0.002(4) -0.007(4) -0.008(5)
O166 0.048(5) 0.042(5) 0.039(5) 0.001(4) -0.013(4) -0.004(5)
O167 0.036(5) 0.047(6) 0.039(5) -0.001(5) 0.002(4) -0.003(4)
O168 0.047(6) 0.048(6) 0.045(6) -0.002(5) -0.002(5) 0.004(5)
O169 0.044(5) 0.047(6) 0.030(5) 0.001(4) -0.003(4) 0.005(5)
O170 0.033(4) 0.048(5) 0.031(4) -0.007(4) -0.003(4) 0.001(4)
O171 0.027(4) 0.045(5) 0.026(4) 0.001(4) 0.000(3) 0.006(4)
O172 0.052(6) 0.047(6) 0.028(4) -0.008(4) -0.008(4) -0.004(5)
O173 0.043(5) 0.039(5) 0.039(5) -0.005(4) -0.003(4) -0.006(4)
O174 0.052(6) 0.041(5) 0.027(4) 0.004(4) 0.000(4) 0.005(5)
O175 0.028(4) 0.042(5) 0.032(4) 0.005(4) 0.000(4) 0.004(4)
O176 0.040(5) 0.051(6) 0.038(5) 0.008(5) -0.002(4) -0.006(5)
O177 0.031(4) 0.059(6) 0.035(5) 0.007(5) -0.001(4) -0.001(5)
O178 0.026(4) 0.043(5) 0.037(5) 0.001(4) -0.013(3) 0.000(4)
O179 0.036(5) 0.049(6) 0.029(4) 0.000(4) -0.010(4) 0.003(4)
O180 0.038(5) 0.032(5) 0.037(5) 0.004(4) -0.008(4) 0.002(4)
O181 0.045(5) 0.041(5) 0.027(4) 0.000(4) -0.013(4) 0.002(4)
O182 0.039(5) 0.047(6) 0.037(5) -0.005(4) 0.004(4) -0.001(4)
O183 0.041(5) 0.042(5) 0.034(5) 0.009(4) -0.011(4) -0.002(4)
O184 0.039(5) 0.055(6) 0.027(4) -0.003(4) -0.006(4) 0.002(5)
O185 0.048(5) 0.042(5) 0.032(5) -0.002(4) -0.002(4) 0.005(5)
O186 0.038(5) 0.063(7) 0.048(6) 0.006(5) -0.007(5) -0.007(5)
O187 0.039(5) 0.046(5) 0.028(4) 0.004(4) 0.002(4) 0.000(4)
O188 0.048(5) 0.035(5) 0.033(5) 0.001(4) -0.009(4) 0.004(4)
O189 0.048(6) 0.046(6) 0.037(5) -0.001(5) -0.005(4) 0.008(5)
O190 0.035(5) 0.042(5) 0.040(5) -0.004(4) -0.004(4) -0.009(4)
O191 0.069(7) 0.063(7) 0.031(5) 0.007(5) -0.002(5) 0.013(6)
O192 0.070(7) 0.040(5) 0.031(5) 0.004(4) 0.003(5) -0.007(5)
O193 0.035(5) 0.037(5) 0.034(5) -0.001(4) -0.002(4) 0.001(4)
O194 0.039(5) 0.042(5) 0.028(4) 0.003(4) 0.001(4) -0.004(4)
O195 0.053(6) 0.054(6) 0.026(4) -0.004(4) -0.003(4) 0.009(5)
O196 0.041(5) 0.057(7) 0.045(6) 0.001(5) -0.011(5) 0.001(5)
O197 0.039(5) 0.060(7) 0.041(5) -0.002(5) -0.001(4) 0.011(5)
O198 0.050(6) 0.076(8) 0.030(5) -0.009(5) -0.002(4) -0.016(6)
O199 0.055(6) 0.065(7) 0.040(5) 0.015(5) -0.019(5) -0.004(6)
O200 0.040(5) 0.053(6) 0.026(4) -0.004(4) -0.003(4) 0.001(5)
O201 0.031(5) 0.051(6) 0.044(5) 0.014(5) -0.004(4) 0.000(4)
O202 0.032(4) 0.053(6) 0.028(4) -0.004(4) -0.010(4) -0.004(4)
O203 0.038(5) 0.063(7) 0.053(6) -0.020(5) -0.003(5) 0.016(5)
O204 0.048(5) 0.053(6) 0.032(5) 0.016(4) -0.006(4) -0.004(5)
O205 0.053(6) 0.050(6) 0.035(5) 0.014(4) -0.003(4) 0.014(5)
O206 0.037(5) 0.044(6) 0.062(7) 0.012(5) -0.009(5) -0.002(4)
O207 0.056(6) 0.060(7) 0.031(5) 0.002(5) -0.002(5) -0.010(5)
O208 0.046(6) 0.057(7) 0.044(6) 0.006(5) -0.009(5) -0.007(5)
O209 0.050(5) 0.037(5) 0.027(4) 0.004(4) -0.005(4) 0.006(4)
O210 0.050(6) 0.046(6) 0.033(5) 0.008(4) -0.010(4) 0.013(5)
O211 0.040(5) 0.053(6) 0.032(5) 0.003(4) -0.009(4) 0.002(5)
O212 0.036(5) 0.054(6) 0.029(4) 0.006(4) -0.010(4) 0.002(4)
O213 0.037(5) 0.042(5) 0.037(5) 0.008(4) -0.011(4) -0.001(4)
O214 0.034(5) 0.052(6) 0.046(6) 0.003(5) 0.008(4) 0.006(4)
O215 0.048(5) 0.042(5) 0.026(4) 0.005(4) -0.003(4) 0.005(4)
O216 0.043(5) 0.041(5) 0.029(4) 0.002(4) -0.001(4) 0.000(4)
O217 0.039(5) 0.037(5) 0.030(4) 0.002(4) 0.001(4) 0.002(4)
O218 0.043(5) 0.064(7) 0.029(5) -0.012(5) -0.013(4) 0.018(5)
O219 0.047(5) 0.039(5) 0.037(5) 0.003(4) -0.005(4) -0.004(4)
O220 0.038(5) 0.042(5) 0.042(5) -0.005(4) -0.006(4) -0.006(4)
O221 0.056(6) 0.055(7) 0.056(7) -0.009(6) -0.015(5) 0.015(5)
O222 0.042(5) 0.051(6) 0.055(6) 0.001(5) -0.001(5) -0.005(5)
O223 0.049(5) 0.030(4) 0.027(4) -0.002(4) -0.008(4) -0.007(4)
O224 0.042(5) 0.050(6) 0.029(4) -0.001(4) -0.014(4) 0.004(5)
O225 0.035(5) 0.048(5) 0.031(4) 0.001(4) -0.001(4) 0.002(4)
O226 0.038(5) 0.051(6) 0.040(5) 0.005(5) 0.005(4) 0.001(5)
O227 0.049(6) 0.056(6) 0.030(5) 0.009(4) -0.008(4) -0.015(5)
O228 0.050(5) 0.047(5) 0.036(5) 0.009(4) -0.004(4) 0.025(5)
O229 0.045(5) 0.045(5) 0.033(5) -0.011(4) -0.005(4) 0.001(5)
O230 0.042(5) 0.053(6) 0.031(5) -0.001(4) -0.006(4) -0.004(5)
O231 0.043(5) 0.039(5) 0.035(5) -0.003(4) -0.013(4) -0.003(4)
O232 0.061(7) 0.062(7) 0.035(5) 0.015(5) -0.005(5) 0.002(6)
O233 0.050(6) 0.050(6) 0.035(5) -0.010(5) -0.006(4) -0.004(5)
O234 0.042(5) 0.050(6) 0.053(6) 0.010(5) -0.004(5) -0.001(5)
O235 0.073(7) 0.080(8) 0.032(5) -0.012(5) -0.010(5) 0.041(6)
O236 0.037(5) 0.048(6) 0.047(6) -0.009(5) -0.006(4) -0.003(5)
O237 0.054(6) 0.038(5) 0.035(5) 0.000(4) -0.002(4) 0.010(5)
O238 0.041(5) 0.041(5) 0.042(5) 0.003(4) -0.005(4) -0.003(4)
O239 0.047(5) 0.048(6) 0.037(5) 0.017(4) -0.005(4) 0.000(5)
O240 0.042(5) 0.044(5) 0.030(4) 0.003(4) -0.010(4) -0.001(4)
O241 0.046(5) 0.054(6) 0.019(4) 0.001(4) 0.001(4) -0.012(5)
O242 0.040(5) 0.038(5) 0.049(6) 0.010(5) 0.000(4) 0.009(4)
O243 0.041(5) 0.039(5) 0.025(4) 0.003(4) -0.003(4) -0.004(4)
O244 0.047(5) 0.047(6) 0.035(5) -0.003(4) -0.012(4) 0.014(5)
O245 0.049(6) 0.062(7) 0.057(7) 0.008(6) -0.025(5) -0.003(5)
O246 0.037(5) 0.059(6) 0.033(5) 0.000(5) -0.004(4) 0.007(5)
O247 0.033(4) 0.048(5) 0.029(4) 0.001(4) 0.001(4) 0.002(4)
O248 0.058(6) 0.051(6) 0.022(4) 0.000(4) -0.010(4) 0.002(5)
O249 0.030(4) 0.038(5) 0.043(5) -0.001(4) -0.002(4) 0.001(4)
O250 0.044(5) 0.051(6) 0.038(5) 0.002(5) 0.004(4) 0.003(5)
O251 0.050(6) 0.049(6) 0.058(6) -0.024(5) -0.004(5) 0.000(5)
O252 0.054(6) 0.045(5) 0.029(4) 0.011(4) -0.001(4) 0.005(5)
O253 0.056(6) 0.054(6) 0.048(6) 0.015(5) -0.013(5) -0.010(5)
O254 0.055(6) 0.045(6) 0.040(5) -0.003(5) 0.001(5) -0.017(5)
O255 0.035(5) 0.048(6) 0.033(5) 0.005(4) -0.001(4) 0.002(4)
O256 0.042(5) 0.053(6) 0.033(5) -0.001(4) 0.002(4) -0.001(5)
O257 0.034(5) 0.054(6) 0.037(5) 0.003(5) 0.008(4) -0.004(4)
O258 0.040(5) 0.048(6) 0.036(5) -0.006(4) -0.004(4) -0.001(4)
O259 0.058(7) 0.060(7) 0.055(7) -0.015(6) -0.005(6) -0.009(6)
O260 0.055(6) 0.039(6) 0.063(7) -0.015(5) -0.010(5) 0.002(5)
O261 0.040(5) 0.052(6) 0.029(4) -0.006(4) 0.004(4) 0.003(5)
O262 0.040(5) 0.043(5) 0.033(5) 0.002(4) 0.005(4) 0.007(4)
O263 0.056(6) 0.046(6) 0.044(6) -0.003(5) -0.019(5) 0.001(5)
O264 0.033(4) 0.046(5) 0.034(5) -0.003(4) -0.006(4) -0.003(4)
O265 0.056(6) 0.066(7) 0.041(6) -0.015(5) -0.009(5) 0.014(6)
O266 0.032(5) 0.045(5) 0.045(5) 0.008(5) -0.010(4) -0.004(4)
O267 0.039(5) 0.052(6) 0.032(5) -0.002(4) 0.001(4) 0.006(5)
O268 0.069(7) 0.056(7) 0.035(5) -0.001(5) 0.003(5) 0.008(6)
O269 0.040(5) 0.037(5) 0.054(6) -0.004(5) -0.006(5) 0.000(4)
O270 0.046(5) 0.051(6) 0.044(6) 0.004(5) -0.010(5) -0.003(5)
O271 0.060(7) 0.046(6) 0.068(8) 0.000(6) -0.004(6) 0.000(6)
O272 0.042(5) 0.039(5) 0.038(5) 0.011(4) -0.009(4) -0.003(4)
O273 0.048(6) 0.043(6) 0.046(6) -0.007(5) -0.010(5) 0.002(5)
O274 0.034(4) 0.057(6) 0.032(4) 0.003(5) -0.002(4) 0.006(5)
O275 0.042(5) 0.042(5) 0.034(5) 0.000(4) -0.010(4) 0.009(4)
O276 0.055(6) 0.041(6) 0.059(6) -0.004(5) -0.025(5) 0.013(5)
O277 0.059(6) 0.044(6) 0.034(5) 0.007(4) -0.005(5) 0.000(5)
O278 0.031(4) 0.053(6) 0.020(4) 0.001(4) 0.000(3) 0.004(4)
O279 0.064(7) 0.041(6) 0.042(6) -0.006(5) -0.009(5) -0.008(5)
O280 0.041(5) 0.034(5) 0.045(5) 0.000(4) -0.005(4) 0.000(4)
O281 0.046(5) 0.038(5) 0.043(5) -0.003(4) -0.010(4) 0.006(4)
O282 0.037(5) 0.054(6) 0.044(5) 0.006(5) -0.013(4) 0.014(5)
O283 0.047(5) 0.035(5) 0.039(5) 0.005(4) -0.005(4) 0.012(4)
O284 0.052(6) 0.037(5) 0.056(6) -0.003(5) -0.005(5) -0.002(5)
O285 0.089(9) 0.038(6) 0.043(6) -0.009(5) -0.011(6) -0.004(6)
O286 0.040(5) 0.064(7) 0.047(6) 0.000(5) -0.006(5) -0.010(5)
O287 0.055(6) 0.061(7) 0.039(5) -0.003(5) -0.008(5) 0.010(6)
O288 0.076(9) 0.059(8) 0.072(9) 0.013(7) 0.002(7) 0.021(7)
O289 0.063(7) 0.045(6) 0.030(5) 0.002(4) 0.001(5) -0.002(5)
O290 0.036(5) 0.060(7) 0.050(6) -0.003(5) 0.006(4) -0.010(5)
O291 0.040(5) 0.075(8) 0.051(6) 0.018(6) -0.006(5) 0.008(6)
O292 0.035(4) 0.046(5) 0.027(4) 0.005(4) -0.002(4) 0.006(4)
O293 0.042(5) 0.034(5) 0.031(4) -0.005(4) 0.000(4) 0.002(4)
O294 0.035(5) 0.068(7) 0.047(6) 0.021(5) -0.011(4) 0.000(5)
O295 0.037(5) 0.037(5) 0.039(5) -0.002(4) -0.006(4) -0.001(4)
O296 0.048(5) 0.042(5) 0.028(4) -0.001(4) -0.012(4) 0.007(4)
O297 0.032(4) 0.042(5) 0.041(5) -0.002(4) -0.007(4) 0.006(4)
O298 0.047(6) 0.071(8) 0.050(6) -0.014(6) 0.001(5) -0.020(6)
O299 0.034(4) 0.042(5) 0.034(5) 0.002(4) -0.001(4) 0.006(4)
O300 0.041(5) 0.043(5) 0.031(5) 0.000(4) -0.004(4) -0.001(4)
O301 0.061(7) 0.054(6) 0.037(5) 0.014(5) 0.011(5) 0.013(5)
O302 0.039(5) 0.061(6) 0.026(4) -0.005(4) -0.010(4) 0.011(5)
O303 0.034(5) 0.043(5) 0.043(5) -0.004(4) -0.010(4) 0.009(4)
O304 0.066(8) 0.070(8) 0.059(7) -0.014(7) -0.017(6) 0.004(7)
O305 0.054(6) 0.047(6) 0.044(6) -0.007(5) 0.000(5) 0.006(5)
O306 0.059(6) 0.052(6) 0.036(5) -0.007(5) -0.007(5) -0.001(5)
O307 0.050(5) 0.036(5) 0.038(5) -0.006(4) -0.015(4) -0.003(4)
O308 0.031(4) 0.045(5) 0.026(4) 0.002(4) -0.006(3) -0.001(4)
O309 0.042(5) 0.039(5) 0.046(5) -0.004(5) 0.003(4) 0.005(4)
O310 0.048(5) 0.042(5) 0.029(4) 0.002(4) -0.009(4) 0.004(4)
O311 0.062(6) 0.038(5) 0.040(5) 0.001(4) -0.017(5) 0.003(5)
O312 0.051(6) 0.050(6) 0.041(5) 0.000(5) -0.010(5) -0.003(5)
O313 0.069(8) 0.058(8) 0.067(8) 0.004(6) 0.000(7) -0.003(7)
O314 0.062(6) 0.032(5) 0.039(5) 0.001(4) -0.006(5) -0.005(5)
O315 0.039(5) 0.057(6) 0.043(5) 0.001(5) 0.001(4) -0.003(5)
O316 0.058(7) 0.045(6) 0.056(7) 0.002(5) -0.005(6) 0.002(5)
O317 0.036(4) 0.041(5) 0.027(4) 0.005(4) -0.003(4) 0.001(4)
O318 0.067(7) 0.039(6) 0.058(7) -0.011(5) -0.010(6) 0.011(5)
O319 0.078(8) 0.040(6) 0.051(6) 0.001(5) 0.004(6) 0.004(6)
O320 0.093(9) 0.045(6) 0.036(5) 0.012(5) -0.004(6) -0.004(6)
O321 0.061(6) 0.059(7) 0.029(5) -0.010(5) -0.014(5) 0.008(6)
O322 0.049(6) 0.043(6) 0.075(8) -0.003(6) -0.016(6) 0.008(5)
O323 0.063(6) 0.037(5) 0.041(5) 0.004(4) -0.010(5) 0.005(5)
O324 0.061(7) 0.097(10) 0.056(7) -0.027(7) 0.009(6) 0.011(7)
O325 0.059(7) 0.041(6) 0.091(10) -0.006(6) 0.010(7) -0.007(6)
O326 0.072(8) 0.059(7) 0.045(6) -0.012(5) 0.009(6) 0.011(6)
O327 0.051(6) 0.057(7) 0.046(6) 0.003(5) -0.005(5) 0.007(5)
O328 0.060(7) 0.060(7) 0.042(6) -0.013(5) 0.007(5) 0.009(6)
O329 0.042(6) 0.076(8) 0.061(7) 0.000(7) -0.008(5) -0.020(6)
O330 0.062(7) 0.042(6) 0.042(5) 0.011(5) 0.007(5) 0.014(5)
O331 0.047(6) 0.077(8) 0.046(6) -0.012(6) -0.006(5) 0.014(6)
O332 0.057(6) 0.053(6) 0.029(5) -0.008(4) -0.009(4) -0.007(5)
O333 0.104(11) 0.070(8) 0.053(7) -0.030(6) -0.011(7) 0.001(8)
O334 0.080(8) 0.041(6) 0.040(6) 0.004(5) -0.003(6) 0.018(6)
O335 0.059(6) 0.043(5) 0.037(5) -0.001(4) -0.011(5) -0.019(5)
O336 0.060(6) 0.052(6) 0.027(5) 0.005(4) 0.003(4) -0.007(5)
O337 0.062(7) 0.053(6) 0.039(5) -0.006(5) -0.009(5) 0.008(6)
O338 0.037(5) 0.048(6) 0.039(5) -0.002(4) -0.001(4) 0.008(4)
O339 0.043(5) 0.049(6) 0.026(4) -0.004(4) -0.001(4) -0.001(4)
O340 0.037(5) 0.049(6) 0.032(5) -0.002(4) 0.003(4) 0.005(4)
O341 0.050(6) 0.059(6) 0.026(4) -0.009(4) -0.005(4) 0.009(5)
O342 0.060(6) 0.043(6) 0.063(7) -0.001(5) -0.033(5) 0.004(5)
O343 0.072(8) 0.066(8) 0.048(6) -0.012(6) -0.011(6) 0.026(6)
O344 0.050(6) 0.053(6) 0.036(5) 0.003(5) -0.001(5) 0.009(5)
O345 0.036(4) 0.040(5) 0.031(4) -0.002(4) -0.010(4) 0.007(4)
O346 0.057(7) 0.047(6) 0.057(7) 0.004(5) 0.004(6) 0.004(5)
O347 0.051(6) 0.062(7) 0.047(6) -0.017(5) -0.006(5) 0.007(6)
O348 0.063(6) 0.058(6) 0.025(4) -0.008(5) -0.012(4) 0.019(5)
O349 0.071(7) 0.044(6) 0.031(5) 0.004(4) 0.005(5) 0.021(5)
O350 0.032(5) 0.051(6) 0.048(6) 0.005(5) -0.008(4) 0.000(4)
O351 0.056(6) 0.064(7) 0.026(5) 0.009(5) -0.006(4) 0.007(5)
O352 0.058(6) 0.044(6) 0.053(6) -0.011(5) 0.010(5) 0.005(5)
O353 0.065(7) 0.056(7) 0.033(5) -0.011(5) -0.001(5) -0.004(6)
O354 0.057(6) 0.067(7) 0.024(4) -0.004(5) -0.006(4) 0.017(6)
O355 0.041(5) 0.061(7) 0.045(6) -0.010(5) -0.003(5) -0.002(5)
O356 0.036(5) 0.030(5) 0.064(7) 0.007(5) -0.004(5) 0.005(4)
O357 0.054(6) 0.050(6) 0.040(5) -0.010(5) -0.003(5) 0.004(5)
O358 0.041(5) 0.052(6) 0.055(6) 0.021(5) -0.009(5) -0.005(5)
O359 0.067(7) 0.044(6) 0.046(6) -0.006(5) -0.009(5) -0.006(5)
O360 0.064(7) 0.036(5) 0.054(6) -0.002(5) -0.001(6) 0.007(5)
O361 0.045(5) 0.059(6) 0.037(5) 0.000(5) -0.007(4) 0.022(5)
O362 0.067(7) 0.049(6) 0.039(5) -0.001(5) -0.004(5) 0.016(5)
O363 0.051(6) 0.049(6) 0.045(6) -0.011(5) -0.005(5) 0.023(5)
O364 0.052(6) 0.038(5) 0.048(6) -0.004(5) -0.012(5) 0.005(5)
O365 0.033(5) 0.061(6) 0.034(5) 0.001(5) -0.001(4) 0.001(5)
O366 0.068(7) 0.059(7) 0.037(5) -0.003(5) 0.001(5) 0.015(6)
O367 0.042(5) 0.057(6) 0.034(5) 0.012(5) -0.004(4) 0.005(5)
O368 0.044(5) 0.045(6) 0.047(6) 0.013(5) -0.006(5) 0.001(5)
O369 0.043(5) 0.055(6) 0.046(6) 0.015(5) 0.014(4) 0.023(5)
O370 0.060(7) 0.054(7) 0.062(7) 0.001(6) -0.001(6) 0.003(6)
O371 0.043(5) 0.057(6) 0.034(5) -0.006(5) -0.004(4) -0.011(5)
O372 0.043(5) 0.058(7) 0.048(6) -0.002(5) -0.010(5) -0.006(5)
O373 0.046(6) 0.070(7) 0.030(5) 0.006(5) -0.001(4) 0.013(5)
O374 0.066(7) 0.052(7) 0.056(7) -0.006(6) 0.010(6) 0.011(6)
O375 0.054(6) 0.053(6) 0.040(5) 0.010(5) 0.000(5) -0.004(5)
O376 0.040(6) 0.051(6) 0.083(8) -0.018(6) -0.011(6) 0.006(5)
O377 0.057(6) 0.053(6) 0.028(5) 0.000(4) -0.010(4) -0.008(5)
O378 0.064(7) 0.048(7) 0.072(8) -0.001(6) -0.006(6) 0.017(6)
O379 0.049(6) 0.053(6) 0.057(7) 0.003(5) -0.012(5) 0.022(5)
O380 0.058(6) 0.045(6) 0.049(6) 0.001(5) -0.011(5) -0.010(5)
O381 0.057(6) 0.045(6) 0.028(4) 0.003(4) -0.003(4) -0.014(5)
O382 0.112(11) 0.078(8) 0.042(6) -0.009(6) 0.005(7) -0.053(7)
O383 0.052(6) 0.039(5) 0.052(6) 0.003(5) 0.000(5) 0.011(5)
O384 0.044(6) 0.046(6) 0.081(8) 0.017(6) 0.009(6) 0.005(5)
O385 0.065(7) 0.065(7) 0.035(5) -0.002(5) -0.016(5) 0.033(6)
O386 0.042(5) 0.050(6) 0.047(6) 0.006(5) -0.007(5) -0.008(5)
O387 0.048(6) 0.065(7) 0.053(6) -0.018(6) 0.001(5) -0.012(6)
O388 0.051(6) 0.053(6) 0.041(5) -0.008(5) -0.003(5) 0.014(5)
O389 0.028(4) 0.072(7) 0.046(6) -0.016(5) -0.001(4) 0.001(5)
O390 0.069(7) 0.046(6) 0.033(5) -0.007(5) 0.000(5) -0.009(5)
O391 0.087(9) 0.048(7) 0.058(7) 0.003(6) -0.002(7) -0.014(7)
O392 0.051(6) 0.067(7) 0.035(5) 0.011(5) -0.004(5) 0.006(6)
O393 0.095(11) 0.115(14) 0.070(10) 0.008(10) -0.015(9) -0.037(10)
O394 0.053(6) 0.066(7) 0.035(5) 0.004(5) -0.003(5) -0.007(6)
O395 0.060(6) 0.037(5) 0.029(4) -0.008(4) -0.003(4) -0.010(5)
O396 0.106(10) 0.171(15) 0.044(7) -0.001(9) -0.019(7) 0.088(9)
O397 0.069(7) 0.058(7) 0.039(6) -0.012(5) 0.002(5) 0.004(6)
O398 0.046(7) 0.131(13) 0.066(8) 0.037(8) -0.002(6) 0.016(8)
O399 0.028(5) 0.116(10) 0.075(8) 0.056(7) 0.008(5) 0.021(6)
O400 0.068(7) 0.099(9) 0.077(9) 0.004(7) -0.015(7) 0.069(6)
O401 0.059(7) 0.070(8) 0.079(9) 0.001(7) -0.029(6) -0.005(7)
O402 0.042(5) 0.040(5) 0.033(5) 0.000(4) -0.012(4) 0.010(4)
O403 0.093(11) 0.081(10) 0.065(8) 0.021(8) 0.013(8) 0.012(9)
O404 0.064(7) 0.064(7) 0.024(4) -0.012(5) -0.007(5) 0.006(6)
O405 0.037(5) 0.057(7) 0.051(6) -0.008(5) -0.002(5) -0.008(5)
O406 0.040(5) 0.052(6) 0.039(5) -0.013(5) -0.003(4) 0.008(5)
O407 0.068(7) 0.046(6) 0.058(7) -0.001(5) 0.026(6) -0.008(6)
O408 0.054(8) 0.104(12) 0.084(10) -0.001(9) 0.015(7) -0.008(8)
O409 0.076(8) 0.039(6) 0.053(6) -0.008(5) -0.027(6) 0.003(6)
O410 0.073(8) 0.068(8) 0.040(6) 0.010(6) -0.010(6) 0.010(7)
O412 0.042(5) 0.054(6) 0.049(6) 0.016(5) -0.013(5) 0.001(5)
O413 0.055(6) 0.051(6) 0.048(6) -0.010(5) 0.007(5) 0.000(5)
O414 0.059(7) 0.085(9) 0.077(9) 0.025(8) 0.013(7) 0.030(7)
O415 0.080(9) 0.080(9) 0.079(9) -0.045(7) 0.020(7) -0.018(8)
O416 0.075(9) 0.085(10) 0.101(12) -0.021(9) -0.032(8) 0.029(8)
O417 0.049(6) 0.058(7) 0.050(6) 0.019(5) -0.001(5) 0.002(5)
O418 0.096(10) 0.085(9) 0.085(10) -0.038(8) -0.007(8) -0.043(8)
O419 0.089(9) 0.077(9) 0.040(6) 0.007(6) -0.016(6) -0.020(8)
O420 0.075(9) 0.120(14) 0.072(9) 0.017(10) -0.021(8) 0.017(10)
O421 0.063(7) 0.050(6) 0.041(6) 0.008(5) -0.017(5) -0.001(5)
O422 0.045(6) 0.076(8) 0.073(8) -0.034(7) -0.001(6) -0.015(6)
O423 0.045(5) 0.042(5) 0.043(5) 0.000(5) -0.004(4) 0.004(5)
O424 0.048(6) 0.059(7) 0.069(8) 0.013(6) 0.014(6) 0.014(5)
O425 0.060(7) 0.065(7) 0.035(5) 0.008(5) -0.007(5) 0.015(6)
O426 0.081(10) 0.085(11) 0.094(11) -0.008(9) 0.021(9) -0.007(9)
O428 0.065(7) 0.065(7) 0.042(5) -0.028(5) -0.012(5) -0.027(6)
O429 0.089(9) 0.048(7) 0.070(8) 0.006(6) -0.024(7) -0.028(6)
O430 0.145(15) 0.044(7) 0.054(7) -0.010(6) -0.010(9) -0.015(8)
O432 0.074(8) 0.095(9) 0.055(7) -0.040(7) -0.005(6) -0.028(7)
O433 0.070(8) 0.065(8) 0.072(9) -0.015(7) -0.004(7) -0.003(7)
O434 0.069(8) 0.041(6) 0.087(9) -0.018(6) 0.006(7) 0.000(6)
O436 0.098(10) 0.067(8) 0.052(7) -0.015(6) -0.014(7) 0.010(8)
O437 0.070(8) 0.038(6) 0.066(7) -0.011(5) -0.009(6) -0.002(6)
O438 0.095(11) 0.114(12) 0.058(8) 0.038(8) -0.010(8) -0.027(10)
O440 0.115(12) 0.094(10) 0.071(9) 0.030(8) -0.019(8) -0.063(8)
O441 0.072(7) 0.095(9) 0.028(5) 0.014(6) -0.006(5) -0.038(7)
O443 0.047(6) 0.070(8) 0.042(6) 0.006(5) 0.003(5) 0.010(6)
O444 0.037(5) 0.057(7) 0.060(7) 0.003(6) 0.003(5) 0.007(5)
O445 0.047(6) 0.053(7) 0.065(7) 0.008(6) 0.001(6) 0.005(5)
O446 0.081(10) 0.072(9) 0.099(12) 0.014(9) 0.011(9) -0.016(8)
O447 0.078(9) 0.078(9) 0.061(8) -0.022(7) -0.022(7) 0.005(8)
O448 0.081(9) 0.072(8) 0.045(6) 0.028(6) -0.016(6) -0.024(7)
O449 0.092(11) 0.069(9) 0.076(9) -0.017(8) 0.009(8) 0.011(8)
O454 0.102(10) 0.126(13) 0.025(5) -0.003(7) -0.014(6) -0.049(9)
O456 0.093(11) 0.065(9) 0.179(19) -0.038(11) 0.058(11) -0.024(8)
O458 0.116(12) 0.085(10) 0.079(9) 0.033(8) 0.049(8) 0.029(9)
O459 0.066(8) 0.089(11) 0.095(11) -0.017(9) 0.026(8) -0.007(8)
O460 0.057(7) 0.055(7) 0.058(7) -0.010(6) -0.005(6) -0.013(6)
O462 0.052(6) 0.083(9) 0.060(7) 0.035(6) 0.015(5) -0.009(6)
O463 0.091(9) 0.052(7) 0.043(6) -0.002(5) 0.004(6) -0.004(7)
O464 0.112(12) 0.123(14) 0.079(11) -0.007(10) 0.026(9) -0.060(10)
O466 0.045(5) 0.053(6) 0.036(5) -0.013(5) -0.013(4) 0.001(5)
O469 0.025(5) 0.094(10) 0.083(9) 0.030(8) 0.000(5) 0.004(6)
O470 0.083(10) 0.028(6) 0.163(16) 0.025(8) 0.026(10) -0.010(6)
O475 0.103(13) 0.107(14) 0.083(11) 0.015(10) 0.014(10) -0.009(11)
O476 0.107(13) 0.100(13) 0.079(11) 0.023(10) -0.009(10) -0.006(11)
O477 0.141(15) 0.088(9) 0.105(9) -0.083(7) 0.052(9) -0.036(9)
O478 0.54(10) 0.23(4) 0.23(4) 0.10(3) 0.01(6) -0.12(6)
O481 0.080(11) 0.073(11) 0.22(3) 0.004(14) 0.041(14) 0.009(9)
O482 0.067(8) 0.060(8) 0.097(11) 0.006(8) 0.001(8) 0.004(7)
O483 0.164(18) 0.025(6) 0.116(14) 0.003(7) 0.035(13) 0.005(8)
O484 0.056(7) 0.110(11) 0.059(7) -0.039(7) -0.017(6) 0.025(7)
O485 0.123(14) 0.087(11) 0.074(10) -0.013(9) -0.012(10) 0.036(10)
O490 0.146(13) 0.045(7) 0.146(13) 0.011(8) -0.103(9) -0.024(8)
O491 0.082(10) 0.099(11) 0.078(10) -0.016(9) -0.001(8) 0.039(8)
O493 0.080(12) 0.18(2) 0.18(2) -0.02(2) -0.045(13) 0.047(14)
O494 0.057(7) 0.068(8) 0.062(8) 0.005(6) -0.007(6) 0.014(6)
O497 0.062(8) 0.064(9) 0.126(13) 0.008(9) -0.038(8) 0.001(7)
O498 0.071(11) 0.18(2) 0.136(18) -0.038(17) -0.031(11) 0.019(13)
O499 0.060(9) 0.27(3) 0.061(10) 0.017(15) 0.008(8) 0.011(15)
O500 0.045(7) 0.25(3) 0.059(8) 0.042(12) -0.009(6) 0.015(12)
O504 0.082(10) 0.076(10) 0.086(11) -0.020(8) -0.007(9) -0.009(8)
O505 0.080(10) 0.072(9) 0.120(13) 0.031(9) 0.033(9) 0.006(8)
O507 0.098(11) 0.078(9) 0.044(7) 0.005(7) -0.015(7) 0.006(8)
O508 0.127(15) 0.091(12) 0.094(12) -0.029(10) -0.031(11) 0.020(11)
O509 0.062(9) 0.116(14) 0.122(15) 0.030(12) 0.003(10) 0.006(10)
O510 0.156(16) 0.088(12) 0.114(13) -0.012(10) 0.069(11) -0.053(11)
O515 0.100(12) 0.057(8) 0.122(14) -0.005(9) -0.017(11) -0.026(8)
O516 0.050(7) 0.172(17) 0.060(8) 0.016(10) 0.005(6) 0.048(9)
O518 0.29(2) 0.044(8) 0.201(18) 0.053(9) -0.162(15) -0.075(10)
O519 0.156(16) 0.084(12) 0.168(18) 0.016(13) -0.098(13) -0.042(12)
O522 0.100(12) 0.075(10) 0.073(9) 0.007(8) -0.018(9) -0.005(9)
O524 0.16(2) 0.109(15) 0.104(14) -0.018(12) -0.049(13) 0.047(14)
O526 0.107(12) 0.076(11) 0.19(2) -0.002(13) -0.079(12) 0.016(10)
O527 0.099(10) 0.083(11) 0.143(13) 0.010(10) -0.084(8) 0.021(9)
O529 0.059(8) 0.102(12) 0.117(13) -0.040(10) 0.017(9) -0.001(8)
O531 0.079(13) 0.21(3) 0.26(3) 0.13(2) 0.043(17) 0.040(16)
N2 0.084(13) 0.088(15) 0.13(2) -0.011(14) -0.001(14) -0.030(11)
N3 0.22(3) 0.050(10) 0.108(16) -0.029(10) -0.073(17) 0.037(14)
N4 0.052(8) 0.056(8) 0.052(8) -0.005(7) -0.002(6) 0.000(7)
N5 0.068(9) 0.063(9) 0.052(8) 0.023(7) 0.021(7) 0.006(8)
N6 0.058(8) 0.066(9) 0.041(7) 0.010(7) -0.005(6) -0.001(7)
N7 0.057(8) 0.053(8) 0.039(7) 0.004(6) 0.003(6) 0.012(7)
N8 0.092(12) 0.089(12) 0.052(9) 0.007(9) -0.020(8) 0.037(10)
N9 0.075(9) 0.069(9) 0.038(7) 0.012(7) -0.001(7) 0.025(8)
N10 0.25(3) 0.063(14) 0.16(2) 0.013(14) 0.119(19) 0.031(17)
N12 0.135(19) 0.063(11) 0.089(14) 0.014(11) -0.006(14) -0.019(12)
N13 0.054(7) 0.042(7) 0.058(8) -0.021(6) -0.018(6) 0.010(6)
N14 0.057(8) 0.051(8) 0.050(8) 0.003(6) 0.006(6) 0.006(7)
N15 0.050(7) 0.038(7) 0.084(10) -0.016(7) 0.020(7) 0.006(6)
N16 0.070(9) 0.054(8) 0.049(8) -0.012(7) 0.009(7) 0.004(7)
N17 0.054(8) 0.058(8) 0.049(7) -0.008(7) -0.009(6) -0.007(7)
N18 0.077(10) 0.048(8) 0.054(8) 0.003(7) -0.024(7) -0.018(7)
C1 0.040(7) 0.058(9) 0.032(7) 0.007(6) 0.005(6) 0.009(7)
C2 0.043(8) 0.045(8) 0.055(9) -0.003(7) 0.008(7) 0.002(7)
C3 0.042(7) 0.049(8) 0.051(8) -0.008(7) 0.009(7) 0.002(7)
C4 0.065(10) 0.053(9) 0.037(7) 0.016(7) -0.002(7) -0.004(8)
C5 0.063(11) 0.095(16) 0.070(12) 0.006(12) 0.026(9) 0.028(11)
C6 0.066(10) 0.059(10) 0.049(9) 0.018(8) 0.010(8) 0.010(9)
C7 0.046(8) 0.062(10) 0.036(7) 0.007(7) 0.002(6) -0.015(7)
C8 0.073(11) 0.045(8) 0.038(8) 0.007(7) 0.001(8) 0.008(8)
C9 0.099(16) 0.052(11) 0.072(12) -0.011(10) 0.027(11) -0.001(11)
C10 0.100(16) 0.064(12) 0.054(10) -0.010(9) 0.024(10) -0.010(11)
C11 0.12(2) 0.095(18) 0.071(14) -0.025(13) 0.026(14) 0.001(17)
C12 0.11(2) 0.062(15) 0.16(3) 0.004(17) -0.03(2) -0.011(15)
C13 0.040(7) 0.055(9) 0.041(7) -0.001(7) -0.001(6) 0.000(7)
C14 0.052(8) 0.056(9) 0.029(6) 0.003(6) 0.000(6) 0.017(7)
C15 0.053(8) 0.062(10) 0.028(6) -0.005(7) 0.000(6) 0.014(8)
C16 0.059(9) 0.062(9) 0.019(6) -0.001(6) -0.015(6) 0.018(7)
C17 0.077(10) 0.047(8) 0.047(8) -0.028(6) -0.027(7) 0.034(7)
C18 0.066(9) 0.046(8) 0.022(6) -0.001(5) -0.024(6) 0.023(7)
C20 0.088(12) 0.046(9) 0.058(9) 0.001(8) -0.042(8) 0.010(9)
C21 0.065(10) 0.049(9) 0.051(9) 0.013(7) -0.003(8) 0.012(8)
C22 0.068(11) 0.057(12) 0.21(3) 0.026(15) -0.080(13) -0.006(10)
C23 0.066(11) 0.055(11) 0.095(15) -0.009(11) -0.020(11) 0.010(9)
C24 0.100(17) 0.051(11) 0.083(15) 0.003(10) -0.016(13) -0.016(11)
C25 0.148(18) 0.070(12) 0.086(13) 0.029(10) -0.073(12) -0.057(12)
C26 0.048(8) 0.037(7) 0.029(6) -0.002(5) 0.001(6) 0.002(6)
C27 0.047(7) 0.043(7) 0.028(6) 0.003(6) -0.004(6) 0.000(6)
C28 0.037(7) 0.043(7) 0.029(6) -0.002(6) 0.002(5) -0.006(6)
C29 0.040(7) 0.047(8) 0.027(6) -0.002(6) -0.001(5) 0.002(6)
C30 0.076(11) 0.044(8) 0.038(7) 0.004(7) 0.004(7) 0.019(8)
C31 0.051(9) 0.056(10) 0.064(11) 0.002(9) 0.007(8) -0.006(8)
C32 0.045(7) 0.040(7) 0.044(8) -0.001(6) -0.010(6) -0.004(6)
C33 0.041(7) 0.055(9) 0.039(7) -0.003(7) -0.014(6) -0.001(7)
C34 0.042(7) 0.042(8) 0.046(8) 0.009(6) -0.007(6) 0.009(6)
C35 0.045(8) 0.067(11) 0.050(9) 0.008(8) -0.004(7) 0.003(8)
C36 0.056(9) 0.037(8) 0.065(10) 0.011(7) -0.017(8) 0.004(7)
C37 0.069(10) 0.047(9) 0.067(10) 0.004(8) -0.030(8) -0.014(8)

loop_
_atom_type_symbol
_atom_type_description
_atom_type_scat_dispersion_real
_atom_type_scat_dispersion_imag
_atom_type_scat_source
Mo Mo -1.6832 0.6857 'International Tables Vol C Tables 4.2.6.8 and 6.1.1.4'
Ce Ce -0.2486 2.6331 'International Tables Vol C Tables 4.2.6.8 and 6.1.1.4'
O O 0.0106 0.0060 'International Tables Vol C Tables 4.2.6.8 and 6.1.1.4'
N N 0.0061 0.0033 'International Tables Vol C Tables 4.2.6.8 and 6.1.1.4'
C C 0.0033 0.0016 'International Tables Vol C Tables 4.2.6.8 and 6.1.1.4'
H H 0.0000 0.0000 'International Tables Vol C Tables 4.2.6.8 and 6.1.1.4'

loop_
_geom_angle_atom_site_label_1
_geom_angle_atom_site_label_2
_geom_angle_atom_site_label_3
_geom_angle
_geom_angle_site_symmetry_1
_geom_angle_site_symmetry_3
O298 Mo1 O112 103.3(5) . .
O298 Mo1 O138 102.1(6) . .
O112 Mo1 O138 96.2(5) . .
O298 Mo1 O223 104.7(6) . .
O112 Mo1 O223 87.8(4) . .
O138 Mo1 O223 151.3(4) . .
O298 Mo1 O35 95.5(5) . .
O112 Mo1 O35 155.7(5) . .
O138 Mo1 O35 94.8(4) . .
O223 Mo1 O35 72.4(4) . .
O298 Mo1 O3 168.6(5) . .
O112 Mo1 O3 87.5(4) . .
O138 Mo1 O3 72.6(4) . .
O223 Mo1 O3 79.2(4) . .
O35 Mo1 O3 75.3(4) . .
O68 Mo2 O101 102.2(5) . .
O68 Mo2 O47 102.3(5) . .
O101 Mo2 O47 98.1(5) . .
O68 Mo2 O95 104.7(5) . .
O101 Mo2 O95 87.9(4) . .
O47 Mo2 O95 150.4(4) . .
O68 Mo2 O19 96.3(5) . .
O101 Mo2 O19 155.8(4) . .
O47 Mo2 O19 92.9(4) . .
O95 Mo2 O19 72.3(4) . .
O68 Mo2 O13 170.3(4) . .
O101 Mo2 O13 87.1(4) . .
O47 Mo2 O13 73.4(4) . .
O95 Mo2 O13 78.0(4) . .
O19 Mo2 O13 75.5(4) . .
O51 Mo3 O17 103.1(5) . .
O51 Mo3 O29 98.6(4) . .
O17 Mo3 O29 93.4(4) . .
O51 Mo3 O240 103.7(5) . .
O17 Mo3 O240 86.8(4) . .
O29 Mo3 O240 157.1(4) . .
O51 Mo3 O187 100.2(5) . .
O17 Mo3 O187 156.2(4) . .
O29 Mo3 O187 87.6(4) . .
O240 Mo3 O187 83.2(4) . .
O51 Mo3 O41 167.6(4) . .
O17 Mo3 O41 87.8(4) . .
O29 Mo3 O41 74.6(4) . .
O240 Mo3 O41 82.5(4) . .
O187 Mo3 O41 69.5(4) . .
O208 Mo4 O53 104.4(5) . .
O208 Mo4 O93 99.8(5) . .
O53 Mo4 O93 86.8(4) . .
O208 Mo4 O10 98.2(5) . .
O53 Mo4 O10 89.5(4) . .
O93 Mo4 O10 161.9(5) . .
O208 Mo4 O177 100.0(5) . .
O53 Mo4 O177 155.5(5) . .
O93 Mo4 O177 86.8(4) . .
O10 Mo4 O177 89.3(5) . .
O208 Mo4 O252 167.2(5) . .
O53 Mo4 O252 86.4(4) . .
O93 Mo4 O252 87.4(4) . .
O10 Mo4 O252 74.7(4) . .
O177 Mo4 O252 69.7(4) . .
O179 Mo5 O17 101.0(5) . .
O179 Mo5 O88 99.9(4) . .
O17 Mo5 O88 95.3(4) . .
O179 Mo5 O171 104.6(4) . .
O17 Mo5 O171 90.0(4) . .
O88 Mo5 O171 153.5(4) . .
O179 Mo5 O42 96.5(4) . .
O17 Mo5 O42 157.6(4) . .
O88 Mo5 O42 95.3(4) . .
O171 Mo5 O42 72.0(4) . .
O179 Mo5 O85 170.6(4) . .
O17 Mo5 O85 87.4(4) . .
O88 Mo5 O85 75.0(4) . .
O171 Mo5 O85 79.3(4) . .
O42 Mo5 O85 76.4(4) . .
O335 Mo6 O125 104.9(5) . .
O335 Mo6 O103 101.1(5) . .
O125 Mo6 O103 105.5(5) . .
O335 Mo6 O121 97.8(5) . 2_655
O125 Mo6 O121 88.4(5) . 2_655
O103 Mo6 O121 152.6(4) . 2_655
O335 Mo6 O14 95.6(5) . .
O125 Mo6 O14 150.6(4) . .
O103 Mo6 O14 90.6(4) . .
O121 Mo6 O14 67.8(4) 2_655 .
O335 Mo6 O238 173.8(5) . .
O125 Mo6 O238 81.3(4) . .
O103 Mo6 O238 76.3(4) . .
O121 Mo6 O238 82.8(4) 2_655 .
O14 Mo6 O238 78.9(4) . .
O104 Mo7 O202 103.8(5) . .
O104 Mo7 O157 97.1(5) . .
O202 Mo7 O157 90.2(4) . .
O104 Mo7 O156 100.8(5) . .
O202 Mo7 O156 86.3(4) . .
O157 Mo7 O156 162.1(4) . .
O104 Mo7 O48 101.6(5) . .
O202 Mo7 O48 154.4(4) . .
O157 Mo7 O48 89.7(4) . .
O156 Mo7 O48 86.0(4) . .
O104 Mo7 O12 167.8(5) . .
O202 Mo7 O12 86.0(4) . .
O157 Mo7 O12 75.3(4) . .
O156 Mo7 O12 86.9(4) . .
O48 Mo7 O12 69.2(4) . .
O61 Mo8 O115 101.7(5) . .
O61 Mo8 O295 101.4(5) . .
O115 Mo8 O295 90.3(4) . .
O61 Mo8 O103 102.8(5) . .
O115 Mo8 O103 87.2(4) . .
O295 Mo8 O103 155.6(4) . .
O61 Mo8 O170 99.2(5) . .
O115 Mo8 O170 158.9(4) . .
O295 Mo8 O170 88.1(4) . .
O103 Mo8 O170 85.7(4) . .
O61 Mo8 O69 168.2(5) . .
O115 Mo8 O69 89.8(4) . .
O295 Mo8 O69 75.6(4) . .
O103 Mo8 O69 80.2(4) . .
O170 Mo8 O69 69.5(4) . .
O132 Mo9 O94 103.4(5) . .
O132 Mo9 O350 102.2(5) . .
O94 Mo9 O350 96.3(5) . .
O132 Mo9 O98 104.7(5) . .
O94 Mo9 O98 88.6(4) . .
O350 Mo9 O98 150.8(4) . .
O132 Mo9 O87 96.5(5) . .
O94 Mo9 O87 154.8(4) . .
O350 Mo9 O87 94.2(5) . .
O98 Mo9 O87 71.5(4) . .
O132 Mo9 O16 169.2(4) . .
O94 Mo9 O16 86.5(4) . .
O350 Mo9 O16 72.0(4) . .
O98 Mo9 O16 79.6(4) . .
O87 Mo9 O16 75.2(4) . .
O188 Mo10 O64 96.5(5) . .
O188 Mo10 O174 100.9(5) . .
O64 Mo10 O174 72.5(4) . .
O188 Mo10 O96 94.5(5) . .
O64 Mo10 O96 141.2(4) . .
O174 Mo10 O96 140.9(4) . .
O188 Mo10 O283 101.9(5) . .
O64 Mo10 O283 140.7(4) . .
O174 Mo10 O283 70.0(4) . .
O96 Mo10 O283 71.7(4) . .
O188 Mo10 O77 93.3(4) . .
O64 Mo10 O77 71.9(4) . .
O174 Mo10 O77 142.8(4) . .
O96 Mo10 O77 70.4(4) . .
O283 Mo10 O77 140.1(4) . .
O188 Mo10 O310 167.1(4) . .
O64 Mo10 O310 79.7(4) . .
O174 Mo10 O310 89.7(4) . .
O96 Mo10 O310 81.4(4) . .
O283 Mo10 O310 88.5(4) . .
O77 Mo10 O310 73.8(4) . .
O46 Mo11 O231 101.1(5) . .
O46 Mo11 O121 98.5(5) . .
O231 Mo11 O121 73.7(4) . .
O46 Mo11 O14 93.1(5) . 2_655
O231 Mo11 O14 142.5(4) . 2_655
O121 Mo11 O14 70.0(4) . 2_655
O46 Mo11 O30 94.2(5) . .
O231 Mo11 O30 71.5(4) . .
O121 Mo11 O30 144.6(4) . .
O14 Mo11 O30 142.3(4) 2_655 .
O46 Mo11 O50 98.2(4) . .
O231 Mo11 O50 137.9(4) . .
O121 Mo11 O50 139.3(4) . .
O14 Mo11 O50 72.3(4) 2_655 .
O30 Mo11 O50 70.1(4) . .
O46 Mo11 O72 173.2(4) . .
O231 Mo11 O72 85.1(4) . .
O121 Mo11 O72 85.8(4) . .
O14 Mo11 O72 83.4(4) 2_655 .
O30 Mo11 O72 85.2(4) . .
O50 Mo11 O72 75.2(4) . .
O26 Mo12 O278 101.5(5) . .
O26 Mo12 O28 100.9(4) . .
O278 Mo12 O28 72.1(4) . .
O26 Mo12 O299 94.5(4) . .
O278 Mo12 O299 72.3(4) . .
O28 Mo12 O299 143.3(4) . .
O26 Mo12 O95 93.8(4) . .
O278 Mo12 O95 141.5(4) . .
O28 Mo12 O95 70.4(4) . .
O299 Mo12 O95 141.8(4) . .
O26 Mo12 O19 98.3(4) . .
O278 Mo12 O19 138.7(4) . .
O28 Mo12 O19 138.3(4) . .
O299 Mo12 O19 70.3(4) . .
O95 Mo12 O19 71.6(4) . .
O26 Mo12 O292 172.4(4) . .
O278 Mo12 O292 85.1(4) . .
O28 Mo12 O292 84.6(4) . .
O299 Mo12 O292 84.0(4) . .
O95 Mo12 O292 82.9(4) . .
O19 Mo12 O292 74.2(4) . .
O163 Mo13 O37 100.1(5) . .
O163 Mo13 O90 102.4(5) . .
O37 Mo13 O90 97.7(4) . .
O163 Mo13 O52 103.7(5) . .
O37 Mo13 O52 153.8(4) . .
O90 Mo13 O52 87.9(4) . .
O163 Mo13 O7 95.8(5) . .
O37 Mo13 O7 93.6(4) . .
O90 Mo13 O7 156.4(4) . .
O52 Mo13 O7 73.3(4) . .
O163 Mo13 O36 170.1(4) . .
O37 Mo13 O36 74.5(4) . .
O90 Mo13 O36 86.7(4) . .
O52 Mo13 O36 80.4(4) . .
O7 Mo13 O36 76.5(4) . .
O145 Mo14 O140 103.1(5) . .
O145 Mo14 O148 101.8(5) . .
O140 Mo14 O148 95.8(5) . .
O145 Mo14 O38 105.5(5) . .
O140 Mo14 O38 88.1(4) . .
O148 Mo14 O38 150.8(4) . .
O145 Mo14 O162 97.5(5) . .
O140 Mo14 O162 154.8(4) . .
O148 Mo14 O162 94.0(4) . .
O38 Mo14 O162 72.4(4) . .
O145 Mo14 O9 169.5(5) . .
O140 Mo14 O9 86.6(4) . .
O148 Mo14 O9 72.8(4) . .
O38 Mo14 O9 78.6(4) . .
O162 Mo14 O9 74.3(4) . .
O375 Mo15 O292 104.1(5) . .
O375 Mo15 O13 107.3(5) . .
O292 Mo15 O13 98.5(4) . .
O375 Mo15 O58 105.6(5) . .
O292 Mo15 O58 96.5(4) . .
O13 Mo15 O58 139.0(4) . .
O375 Mo15 O107 98.3(5) . .
O292 Mo15 O107 157.5(5) . .
O13 Mo15 O107 75.7(4) . .
O58 Mo15 O107 76.0(4) . .
O413 Mo16 O140 104.5(5) . .
O413 Mo16 O54 98.6(5) . .
O140 Mo16 O54 92.2(5) . .
O413 Mo16 O256 101.6(5) . .
O140 Mo16 O256 86.4(5) . .
O54 Mo16 O256 159.5(4) . .
O413 Mo16 O83 101.5(5) . .
O140 Mo16 O83 153.6(4) . .
O54 Mo16 O83 88.2(5) . .
O256 Mo16 O83 84.2(4) . .
O413 Mo16 O39 168.0(5) . .
O140 Mo16 O39 85.1(4) . .
O54 Mo16 O39 73.5(4) . .
O256 Mo16 O39 85.9(4) . .
O83 Mo16 O39 69.7(4) . .
O307 Mo17 O44 105.2(5) . .
O307 Mo17 O178 106.9(5) . .
O44 Mo17 O178 98.7(5) . .
O307 Mo17 O9 104.2(5) . .
O44 Mo17 O9 97.4(5) . .
O178 Mo17 O9 139.6(4) . .
O307 Mo17 O34 97.5(5) . .
O44 Mo17 O34 157.3(4) . .
O178 Mo17 O34 75.8(4) . .
O9 Mo17 O34 75.1(4) . .
O307 Mo17 O162 177.8(4) . .
O44 Mo17 O162 72.7(4) . .
O178 Mo17 O162 73.5(4) . .
O9 Mo17 O162 76.4(4) . .
O34 Mo17 O162 84.7(4) . .
O213 Mo18 O15 103.6(5) . .
O213 Mo18 O295 102.3(5) . .
O15 Mo18 O295 97.8(4) . .
O213 Mo18 O23 105.6(5) . .
O15 Mo18 O23 87.4(4) . .
O295 Mo18 O23 149.5(4) . .
O213 Mo18 O82 96.1(5) . .
O15 Mo18 O82 155.4(4) . .
O295 Mo18 O82 92.2(4) . .
O23 Mo18 O82 73.0(4) . .
O213 Mo18 O69 168.4(4) . .
O15 Mo18 O69 87.9(4) . .
O295 Mo18 O69 73.8(4) . .
O23 Mo18 O69 76.3(4) . .
O82 Mo18 O69 73.4(4) . .
O279 Mo19 O334 104.0(6) . .
O279 Mo19 O27 99.0(5) . .
O334 Mo19 O27 100.9(5) . .
O279 Mo19 O59 91.0(5) . .
O334 Mo19 O59 95.0(5) . .
O27 Mo19 O59 158.4(4) . .
O279 Mo19 O395 164.9(5) . .
O334 Mo19 O395 90.1(5) . .
O27 Mo19 O395 83.6(4) . .
O59 Mo19 O395 82.0(4) . .
O279 Mo19 O146 92.3(5) . .
O334 Mo19 O146 162.6(5) . .
O27 Mo19 O146 82.4(4) . .
O59 Mo19 O146 78.2(4) . .
O395 Mo19 O146 73.2(4) . .
O268 Mo20 O362 105.1(6) . .
O268 Mo20 O150 98.3(5) . .
O362 Mo20 O150 98.0(5) . .
O268 Mo20 O321 98.2(5) . .
O362 Mo20 O321 96.1(5) . .
O150 Mo20 O321 154.7(5) . .
O268 Mo20 O348 89.9(6) . .
O362 Mo20 O348 164.9(6) . .
O150 Mo20 O348 77.6(4) . .
O321 Mo20 O348 83.3(4) . .
O268 Mo20 O306 163.2(5) . .
O362 Mo20 O306 91.5(5) . .
O150 Mo20 O306 81.3(4) . .
O321 Mo20 O306 77.4(5) . .
O348 Mo20 O306 73.6(5) . .
O221 Mo21 O441 104.5(7) . .
O221 Mo21 O141 99.5(6) . .
O441 Mo21 O141 106.3(5) . .
O221 Mo21 O192 98.8(6) . .
O441 Mo21 O192 90.2(5) . .
O141 Mo21 O192 151.2(5) . .
O221 Mo21 O215 93.6(5) . .
O441 Mo21 O215 153.5(6) . .
O141 Mo21 O215 89.2(4) . .
O192 Mo21 O215 67.6(4) . .
O221 Mo21 O366 172.2(6) . .
O441 Mo21 O366 83.3(6) . .
O141 Mo21 O366 77.4(4) . .
O192 Mo21 O366 81.5(4) . .
O215 Mo21 O366 79.3(4) . .
O168 Mo22 O176 105.5(5) . .
O168 Mo22 O315 96.9(5) . .
O176 Mo22 O315 70.4(5) . .
O168 Mo22 O214 97.1(5) . .
O176 Mo22 O214 138.6(4) . .
O315 Mo22 O214 72.8(5) . .
O168 Mo22 O209 91.0(5) . .
O176 Mo22 O209 72.6(4) . .
O315 Mo22 O209 142.9(4) . .
O214 Mo22 O209 142.1(4) . .
O168 Mo22 O84 96.1(5) . .
O176 Mo22 O84 137.8(4) . .
O315 Mo22 O84 142.8(5) . .
O214 Mo22 O84 71.0(4) . .
O209 Mo22 O84 71.3(4) . .
O168 Mo22 O111 171.5(5) . .
O176 Mo22 O111 80.5(4) . .
O315 Mo22 O111 90.8(4) . .
O214 Mo22 O111 81.6(4) . .
O209 Mo22 O111 85.1(4) . .
O84 Mo22 O111 75.4(4) . .
O365 Mo23 O220 103.8(5) . .
O365 Mo23 O39 103.9(5) . .
O220 Mo23 O39 99.6(5) . .
O365 Mo23 O65 103.1(5) . .
O220 Mo23 O65 98.5(4) . .
O39 Mo23 O65 142.6(4) . .
O365 Mo23 O83 100.7(5) . .
O220 Mo23 O83 155.4(5) . .
O39 Mo23 O83 76.0(4) . .
O65 Mo23 O83 73.9(4) . .
O365 Mo23 O81 178.1(5) . .
O220 Mo23 O81 74.5(4) . .
O39 Mo23 O81 77.4(4) . .
O65 Mo23 O81 76.3(4) . .
O83 Mo23 O81 80.9(4) . .
O86 Mo24 O117 105.0(5) . .
O86 Mo24 O93 102.3(5) . .
O117 Mo24 O93 105.2(5) . .
O86 Mo24 O278 95.0(5) . .
O117 Mo24 O278 88.2(4) . .
O93 Mo24 O278 154.3(4) . .
O86 Mo24 O299 92.6(5) . .
O117 Mo24 O299 151.9(4) . .
O93 Mo24 O299 91.9(4) . .
O278 Mo24 O299 68.2(4) . .
O86 Mo24 O344 168.4(5) . .
O117 Mo24 O344 84.0(5) . .
O93 Mo24 O344 82.0(4) . .
O278 Mo24 O344 77.7(4) . .
O299 Mo24 O344 76.4(4) . .
O108 Mo25 O193 102.3(5) . .
O108 Mo25 O158 96.2(5) . .
O193 Mo25 O158 71.3(4) . .
O108 Mo25 O78 104.5(5) . .
O193 Mo25 O78 72.8(4) . .
O158 Mo25 O78 141.6(4) . .
O108 Mo25 O171 91.8(5) . .
O193 Mo25 O171 143.3(4) . .
O158 Mo25 O171 141.1(4) . .
O78 Mo25 O171 70.9(4) . .
O108 Mo25 O42 94.8(5) . .
O193 Mo25 O42 139.3(4) . .
O158 Mo25 O42 70.4(4) . .
O78 Mo25 O42 137.6(4) . .
O171 Mo25 O42 71.1(4) . .
O108 Mo25 O345 168.5(5) . .
O193 Mo25 O345 87.6(4) . .
O158 Mo25 O345 81.4(4) . .
O78 Mo25 O345 83.8(4) . .
O171 Mo25 O345 83.4(4) . .
O42 Mo25 O345 73.8(4) . .
O393 Mo26 O399 101.6(9) . .
O393 Mo26 O443 101.1(8) . .
O399 Mo26 O443 99.4(5) . .
O393 Mo26 O462 93.8(8) . .
O399 Mo26 O462 93.5(6) . .
O443 Mo26 O462 157.8(6) . .
O393 Mo26 O417 93.0(7) . .
O399 Mo26 O417 164.4(7) . .
O443 Mo26 O417 83.0(5) . .
O462 Mo26 O417 80.0(5) . .
O393 Mo26 O482 169.2(8) . .
O399 Mo26 O482 88.1(7) . .
O443 Mo26 O482 81.8(6) . .
O462 Mo26 O482 80.7(6) . .
O417 Mo26 O482 76.9(5) . .
O341 Mo27 O356 105.6(5) . .
O341 Mo27 O296 103.4(5) . .
O356 Mo27 O296 103.8(5) . .
O341 Mo27 O110 93.4(5) . .
O356 Mo27 O110 92.1(4) . .
O296 Mo27 O110 152.5(4) . .
O341 Mo27 O212 91.4(5) . .
O356 Mo27 O212 155.5(5) . .
O296 Mo27 O212 88.9(4) . .
O110 Mo27 O212 68.9(4) . .
O341 Mo27 O364 170.8(5) . .
O356 Mo27 O364 83.1(5) . .
O296 Mo27 O364 77.0(4) . .
O110 Mo27 O364 83.0(4) . .
O212 Mo27 O364 79.4(4) . .
O180 Mo28 O345 103.9(5) . .
O180 Mo28 O85 103.9(5) . .
O345 Mo28 O85 99.0(4) . .
O180 Mo28 O76 106.0(5) . .
O345 Mo28 O76 97.9(5) . .
O85 Mo28 O76 140.9(4) . .
O180 Mo28 O40 101.8(4) . .
O345 Mo28 O40 154.3(4) . .
O85 Mo28 O40 75.8(4) . .
O76 Mo28 O40 73.8(4) . .
O180 Mo28 O42 176.6(4) . .
O345 Mo28 O42 72.8(4) . .
O85 Mo28 O42 76.3(4) . .
O76 Mo28 O42 75.5(4) . .
O40 Mo28 O42 81.5(3) . .
O134 Mo29 O308 101.5(5) . .
O134 Mo29 O144 104.2(5) . .
O308 Mo29 O144 98.5(5) . .
O134 Mo29 O249 104.0(5) . .
O308 Mo29 O249 88.0(4) . .
O144 Mo29 O249 149.1(4) . .
O134 Mo29 O162 97.0(5) . .
O308 Mo29 O162 155.6(4) . .
O144 Mo29 O162 92.2(4) . .
O249 Mo29 O162 72.1(4) . .
O134 Mo29 O178 169.2(4) . .
O308 Mo29 O178 89.3(4) . .
O144 Mo29 O178 72.5(4) . .
O249 Mo29 O178 77.5(4) . .
O162 Mo29 O178 73.1(4) . .
O164 Mo30 O20 102.4(5) . .
O164 Mo30 O127 102.6(5) . .
O20 Mo30 O127 95.7(5) . .
O164 Mo30 O300 102.7(5) . .
O20 Mo30 O300 89.0(4) . .
O127 Mo30 O300 152.7(4) . .
O164 Mo30 O81 96.5(5) . .
O20 Mo30 O81 156.3(4) . .
O127 Mo30 O81 94.0(4) . .
O300 Mo30 O81 72.9(4) . .
O164 Mo30 O65 170.8(4) . .
O20 Mo30 O65 86.7(4) . .
O127 Mo30 O65 74.5(4) . .
O300 Mo30 O65 78.9(4) . .
O81 Mo30 O65 75.2(4) . .
O195 Mo31 O45 103.7(5) . .
O195 Mo31 O130 102.1(5) . .
O45 Mo31 O130 97.6(4) . .
O195 Mo31 O209 104.9(5) . .
O45 Mo31 O209 87.2(4) . .
O130 Mo31 O209 150.5(4) . .
O195 Mo31 O84 95.5(5) . .
O45 Mo31 O84 154.8(4) . .
O130 Mo31 O84 94.0(4) . .
O209 Mo31 O84 72.0(4) . .
O195 Mo31 O22 168.9(4) . .
O45 Mo31 O22 87.0(4) . .
O130 Mo31 O22 73.4(4) . .
O209 Mo31 O22 77.8(4) . .
O84 Mo31 O22 75.0(4) . .
O246 Mo32 O142 98.7(5) . .
O246 Mo32 O184 104.1(5) . .
O142 Mo32 O184 92.0(5) . .
O246 Mo32 O296 102.6(5) . .
O142 Mo32 O296 158.3(4) . .
O184 Mo32 O296 86.5(5) . .
O246 Mo32 O40 103.0(5) . .
O142 Mo32 O40 87.5(4) . .
O184 Mo32 O40 152.6(4) . .
O296 Mo32 O40 84.0(4) . .
O246 Mo32 O76 167.3(4) . .
O142 Mo32 O76 73.1(4) . .
O184 Mo32 O76 86.1(4) . .
O296 Mo32 O76 85.3(4) . .
O40 Mo32 O76 67.6(4) . .
O120 Mo33 O112 105.2(5) . .
O120 Mo33 O37 99.4(5) . .
O112 Mo33 O37 92.4(4) . .
O120 Mo33 O261 101.6(5) . .
O112 Mo33 O261 86.7(4) . .
O37 Mo33 O261 158.5(4) . .
O120 Mo33 O33 99.3(5) . .
O112 Mo33 O33 155.0(4) . .
O37 Mo33 O33 88.3(4) . .
O261 Mo33 O33 83.7(4) . .
O120 Mo33 O36 166.4(4) . .
O112 Mo33 O36 86.6(4) . .
O37 Mo33 O36 73.0(4) . .
O261 Mo33 O36 85.5(4) . .
O33 Mo33 O36 69.7(4) . .
O105 Mo34 O417 104.2(6) . .
O105 Mo34 O126 100.4(5) . .
O417 Mo34 O126 106.3(5) . .
O105 Mo34 O247 97.4(5) . .
O417 Mo34 O247 89.0(5) . .
O126 Mo34 O247 152.8(4) . .
O105 Mo34 O249 95.5(5) . .
O417 Mo34 O249 151.6(5) . .
O126 Mo34 O249 89.7(4) . .
O247 Mo34 O249 68.1(4) . .
O105 Mo34 O284 169.5(5) . .
O417 Mo34 O284 84.4(5) . .
O126 Mo34 O284 82.6(4) . .
O247 Mo34 O284 76.4(4) . .
O249 Mo34 O284 74.4(4) . .
O97 Mo35 O202 103.5(5) . .
O97 Mo35 O56 104.0(5) . .
O202 Mo35 O56 98.4(5) . .
O97 Mo35 O255 104.7(5) . .
O202 Mo35 O255 88.7(4) . .
O56 Mo35 O255 147.8(5) . .
O97 Mo35 O82 96.2(5) . .
O202 Mo35 O82 154.9(4) . .
O56 Mo35 O82 91.7(4) . .
O255 Mo35 O82 71.2(4) . .
O97 Mo35 O21 169.3(4) . .
O202 Mo35 O21 87.0(4) . .
O56 Mo35 O21 71.8(4) . .
O255 Mo35 O21 77.2(4) . .
O82 Mo35 O21 74.3(4) . .
O75 Mo36 O8 98.4(5) . .
O75 Mo36 O20 102.7(5) . .
O8 Mo36 O20 95.4(4) . .
O75 Mo36 O33 99.9(4) . .
O8 Mo36 O33 87.6(4) . .
O20 Mo36 O33 156.4(4) . .
O75 Mo36 O258 102.3(5) . .
O8 Mo36 O258 158.3(4) . .
O20 Mo36 O258 86.3(4) . .
O33 Mo36 O258 82.6(4) . .
O75 Mo36 O1 167.0(4) . .
O8 Mo36 O1 74.2(4) . .
O20 Mo36 O1 88.8(4) . .
O33 Mo36 O1 69.5(4) . .
O258 Mo36 O1 84.3(4) . .
O263 Mo37 O294 103.1(6) . 2_756
O263 Mo37 O66 100.6(5) . .
O294 Mo37 O66 105.7(5) 2_756 .
O263 Mo37 O110 97.0(5) . 2_756
O294 Mo37 O110 92.6(5) 2_756 2_756
O66 Mo37 O110 150.7(5) . 2_756
O263 Mo37 O211 97.9(5) . .
O294 Mo37 O211 153.2(5) 2_756 .
O66 Mo37 O211 86.2(4) . .
O110 Mo37 O211 68.3(4) 2_756 .
O263 Mo37 O380 174.6(5) . .
O294 Mo37 O380 81.2(5) 2_756 .
O66 Mo37 O380 81.0(5) . .
O110 Mo37 O380 79.5(4) 2_756 .
O211 Mo37 O380 77.1(4) . .
O363 Mo38 O394 104.3(6) . .
O363 Mo38 O183 99.4(5) . .
O394 Mo38 O183 99.6(5) . .
O363 Mo38 O218 94.2(5) . .
O394 Mo38 O218 96.2(5) . .
O183 Mo38 O218 155.8(5) . .
O363 Mo38 O117 166.6(5) . .
O394 Mo38 O117 88.3(5) . .
O183 Mo38 O117 82.7(4) . .
O218 Mo38 O117 79.6(4) . .
O363 Mo38 O312 89.2(5) . .
O394 Mo38 O312 164.9(5) . .
O183 Mo38 O312 84.7(4) . .
O218 Mo38 O312 75.6(4) . .
O117 Mo38 O312 77.8(4) . .
O361 Mo39 O129 105.0(5) . .
O361 Mo39 O89 100.5(5) . .
O129 Mo39 O89 89.6(5) . .
O361 Mo39 O141 102.3(5) . .
O129 Mo39 O141 86.9(4) . .
O89 Mo39 O141 157.0(4) . .
O361 Mo39 O107 99.2(5) . .
O129 Mo39 O107 155.6(4) . .
O89 Mo39 O107 88.8(4) . .
O141 Mo39 O107 85.1(4) . .
O361 Mo39 O58 167.6(4) . .
O129 Mo39 O58 86.3(4) . .
O89 Mo39 O58 74.0(4) . .
O141 Mo39 O58 83.1(4) . .
O107 Mo39 O58 69.9(4) . .
O153 Mo40 O217 104.0(5) . .
O153 Mo40 O88 96.7(5) . .
O217 Mo40 O88 93.3(4) . .
O153 Mo40 O237 103.3(5) . .
O217 Mo40 O237 87.7(4) . .
O88 Mo40 O237 159.1(4) . .
O153 Mo40 O40 99.4(5) . .
O217 Mo40 O40 156.5(4) . .
O88 Mo40 O40 86.1(4) . .
O237 Mo40 O40 84.7(4) . .
O153 Mo40 O85 165.2(5) . .
O217 Mo40 O85 88.3(4) . .
O88 Mo40 O85 74.2(4) . .
O237 Mo40 O85 85.0(4) . .
O40 Mo40 O85 68.9(4) . .
O381 Mo41 O243 101.6(5) . .
O381 Mo41 O223 93.6(4) . .
O243 Mo41 O223 142.1(4) . .
O381 Mo41 O139 93.3(5) . .
O243 Mo41 O139 72.5(4) . .
O223 Mo41 O139 141.6(4) . .
O381 Mo41 O262 99.7(5) . .
O243 Mo41 O262 70.9(4) . .
O223 Mo41 O262 72.4(4) . .
O139 Mo41 O262 142.9(4) . .
O381 Mo41 O35 99.0(5) . .
O243 Mo41 O35 138.8(4) . .
O223 Mo41 O35 70.5(4) . .
O139 Mo41 O35 71.1(4) . .
O262 Mo41 O35 139.2(4) . .
O381 Mo41 O119 172.6(5) . .
O243 Mo41 O119 83.1(4) . .
O223 Mo41 O119 85.9(4) . .
O139 Mo41 O119 82.7(4) . .
O262 Mo41 O119 87.2(4) . .
O35 Mo41 O119 73.9(4) . .
O239 Mo42 O230 103.7(5) . .
O239 Mo42 O54 102.9(5) . .
O230 Mo42 O54 97.1(5) . .
O239 Mo42 O137 102.3(5) . .
O230 Mo42 O137 88.3(4) . .
O54 Mo42 O137 152.1(4) . .
O239 Mo42 O81 96.5(5) . .
O230 Mo42 O81 154.8(4) . .
O54 Mo42 O81 92.8(5) . .
O137 Mo42 O81 72.6(4) . .
O239 Mo42 O39 171.1(4) . .
O230 Mo42 O39 85.1(4) . .
O54 Mo42 O39 73.9(4) . .
O137 Mo42 O39 79.4(4) . .
O81 Mo42 O39 75.5(4) . .
O147 Mo43 O247 101.2(5) . .
O147 Mo43 O206 100.4(5) . .
O247 Mo43 O206 71.9(4) . .
O147 Mo43 O249 93.1(5) . .
O247 Mo43 O249 71.9(4) . .
O206 Mo43 O249 143.1(5) . .
O147 Mo43 O38 95.3(5) . .
O247 Mo43 O38 142.0(4) . .
O206 Mo43 O38 71.6(4) . .
O249 Mo43 O38 141.4(4) . .
O147 Mo43 O162 97.8(5) . .
O247 Mo43 O162 138.6(4) . .
O206 Mo43 O162 139.5(4) . .
O249 Mo43 O162 70.6(4) . .
O38 Mo43 O162 70.9(4) . .
O147 Mo43 O44 170.9(5) . .
O247 Mo43 O44 85.6(4) . .
O206 Mo43 O44 87.4(4) . .
O249 Mo43 O44 83.3(4) . .
O38 Mo43 O44 82.6(4) . .
O162 Mo43 O44 73.1(4) . .
O135 Mo44 O90 103.6(5) . .
O135 Mo44 O138 98.5(5) . .
O90 Mo44 O138 91.6(4) . .
O135 Mo44 O31 103.5(5) . .
O90 Mo44 O31 86.3(4) . .
O138 Mo44 O31 157.8(5) . .
O135 Mo44 O48 98.3(5) . .
O90 Mo44 O48 158.0(4) . .
O138 Mo44 O48 87.5(4) . .
O31 Mo44 O48 86.3(4) . .
O135 Mo44 O3 166.0(4) . .
O90 Mo44 O3 88.6(4) . .
O138 Mo44 O3 74.1(4) . .
O31 Mo44 O3 83.8(4) . .
O48 Mo44 O3 70.0(4) . .
O225 Mo45 O395 104.3(5) . .
O225 Mo45 O156 101.0(5) . .
O395 Mo45 O156 107.2(5) . .
O225 Mo45 O165 92.2(5) . .
O395 Mo45 O165 88.7(5) . .
O156 Mo45 O165 155.8(5) . .
O225 Mo45 O255 94.9(4) . .
O395 Mo45 O255 149.9(5) . .
O156 Mo45 O255 91.2(4) . .
O165 Mo45 O255 67.4(4) . .
O225 Mo45 O378 168.8(5) . .
O395 Mo45 O378 83.7(5) . .
O156 Mo45 O378 83.6(5) . .
O165 Mo45 O378 80.1(5) . .
O255 Mo45 O378 74.7(5) . .
O228 Mo46 O129 105.0(5) . .
O228 Mo46 O10 100.9(5) . .
O129 Mo46 O10 100.1(5) . .
O228 Mo46 O215 104.5(5) . .
O129 Mo46 O215 86.4(4) . .
O10 Mo46 O215 151.1(4) . .
O228 Mo46 O87 94.4(5) . .
O129 Mo46 O87 154.6(4) . .
O10 Mo46 O87 91.8(5) . .
O215 Mo46 O87 72.8(4) . .
O228 Mo46 O252 166.8(4) . .
O129 Mo46 O252 87.8(4) . .
O10 Mo46 O252 73.3(4) . .
O215 Mo46 O252 78.9(4) . .
O87 Mo46 O252 74.2(4) . .
O270 Mo47 O386 101.5(5) . .
O270 Mo47 O466 102.0(5) . .
O386 Mo47 O466 104.3(5) . .
O270 Mo47 O121 98.0(5) . .
O386 Mo47 O121 153.5(5) . .
O466 Mo47 O121 89.0(5) . .
O270 Mo47 O231 96.5(5) . .
O386 Mo47 O231 89.5(5) . .
O466 Mo47 O231 154.1(4) . .
O121 Mo47 O231 70.4(4) . .
O270 Mo47 O186 174.2(5) . .
O386 Mo47 O186 80.5(5) . .
O466 Mo47 O186 82.7(5) . .
O121 Mo47 O186 78.6(4) . .
O231 Mo47 O186 78.0(4) . .
O74 Mo48 O72 102.8(5) . .
O74 Mo48 O2 105.5(5) . .
O72 Mo48 O2 98.0(4) . .
O74 Mo48 O60 108.0(5) . .
O72 Mo48 O60 98.4(4) . .
O2 Mo48 O60 138.1(4) . .
O74 Mo48 O4 97.8(5) . .
O72 Mo48 O4 159.4(4) . .
O2 Mo48 O4 75.6(4) . .
O60 Mo48 O4 75.5(4) . .
O207 Mo50 O157 103.1(6) . .
O207 Mo50 O264 102.7(5) . .
O157 Mo50 O264 97.8(4) . .
O207 Mo50 O139 104.6(5) . .
O157 Mo50 O139 149.7(4) . .
O264 Mo50 O139 87.9(4) . .
O207 Mo50 O35 96.8(5) . .
O157 Mo50 O35 91.8(4) . .
O264 Mo50 O35 155.7(4) . .
O139 Mo50 O35 73.1(4) . .
O207 Mo50 O12 170.1(5) . .
O157 Mo50 O12 72.2(4) . .
O264 Mo50 O12 86.7(4) . .
O139 Mo50 O12 78.5(4) . .
O35 Mo50 O12 75.0(4) . .
O205 Mo51 O45 104.6(5) . .
O205 Mo51 O47 95.6(5) . .
O45 Mo51 O47 89.7(4) . .
O205 Mo51 O70 104.2(5) . .
O45 Mo51 O70 86.4(4) . .
O47 Mo51 O70 160.1(4) . .
O205 Mo51 O107 97.4(5) . .
O45 Mo51 O107 158.1(5) . .
O47 Mo51 O107 89.0(4) . .
O70 Mo51 O107 87.4(4) . .
O205 Mo51 O13 164.7(5) . .
O45 Mo51 O13 87.8(4) . .
O47 Mo51 O13 75.2(4) . .
O70 Mo51 O13 85.2(4) . .
O107 Mo51 O13 70.8(4) . .
O276 Mo52 O260 103.1(6) . .
O276 Mo52 O182 100.1(6) . .
O260 Mo52 O182 100.6(6) . .
O276 Mo52 O386 96.7(6) . .
O260 Mo52 O386 93.4(6) . .
O182 Mo52 O386 155.0(5) . .
O276 Mo52 O272 90.0(5) . .
O260 Mo52 O272 165.8(5) . .
O182 Mo52 O272 82.1(4) . .
O386 Mo52 O272 79.5(4) . .
O276 Mo52 O189 165.7(5) . .
O260 Mo52 O189 89.3(5) . .
O182 Mo52 O189 84.5(4) . .
O386 Mo52 O189 75.1(4) . .
O272 Mo52 O189 77.1(4) . .
O355 Mo53 O191 104.1(6) . .
O355 Mo53 O242 100.6(5) . .
O191 Mo53 O242 106.0(5) . .
O355 Mo53 O174 94.2(5) . .
O191 Mo53 O174 89.3(5) . .
O242 Mo53 O174 155.3(5) . .
O355 Mo53 O64 94.3(5) . .
O191 Mo53 O64 152.0(5) . .
O242 Mo53 O64 90.9(4) . .
O174 Mo53 O64 68.2(4) . .
O355 Mo53 O360 171.5(5) . .
O191 Mo53 O360 83.3(5) . .
O242 Mo53 O360 81.0(5) . .
O174 Mo53 O360 81.6(4) . .
O64 Mo53 O360 77.3(4) . .
O293 Mo54 O73 103.8(5) . .
O293 Mo54 O36 105.3(5) . .
O73 Mo54 O36 98.1(4) . .
O293 Mo54 O1 104.5(4) . .
O73 Mo54 O1 98.7(4) . .
O36 Mo54 O1 140.9(4) . .
O293 Mo54 O33 101.2(4) . .
O73 Mo54 O33 155.0(4) . .
O36 Mo54 O33 75.1(4) . .
O1 Mo54 O33 74.8(4) . .
O293 Mo54 O7 177.0(4) . .
O73 Mo54 O7 73.3(4) . .
O36 Mo54 O7 75.9(4) . .
O1 Mo54 O7 75.6(4) . .
O33 Mo54 O7 81.8(4) . .
O290 Mo55 O154 104.8(5) . .
O290 Mo55 O350 97.9(5) . .
O154 Mo55 O350 91.3(5) . .
O290 Mo55 O242 100.4(5) . .
O154 Mo55 O242 86.1(5) . .
O350 Mo55 O242 161.6(5) . .
O290 Mo55 O177 100.0(5) . .
O154 Mo55 O177 154.9(4) . .
O350 Mo55 O177 88.7(5) . .
O242 Mo55 O177 86.1(5) . .
O290 Mo55 O16 165.2(5) . .
O154 Mo55 O16 87.8(4) . .
O350 Mo55 O16 73.7(4) . .
O242 Mo55 O16 88.0(4) . .
O177 Mo55 O16 68.2(4) . .
O254 Mo56 O201 104.4(5) . .
O254 Mo56 O237 101.0(5) . .
O201 Mo56 O237 103.1(5) . .
O254 Mo56 O283 91.3(5) . .
O201 Mo56 O283 91.4(4) . .
O237 Mo56 O283 157.8(5) . .
O254 Mo56 O96 96.8(5) . .
O201 Mo56 O96 151.4(4) . .
O237 Mo56 O96 91.2(4) . .
O283 Mo56 O96 68.8(4) . .
O254 Mo56 O166 170.2(5) . .
O201 Mo56 O166 83.1(5) . .
O237 Mo56 O166 83.1(4) . .
O283 Mo56 O166 82.1(4) . .
O96 Mo56 O166 74.1(4) . .
O227 Mo57 O57 104.6(5) . .
O227 Mo57 O274 98.6(5) . .
O57 Mo57 O274 89.2(5) . .
O227 Mo57 O317 101.2(5) . .
O57 Mo57 O317 87.7(4) . .
O274 Mo57 O317 160.1(4) . .
O227 Mo57 O80 99.7(5) . .
O57 Mo57 O80 155.6(4) . .
O274 Mo57 O80 89.9(4) . .
O317 Mo57 O80 84.9(4) . .
O227 Mo57 O122 166.4(5) . .
O57 Mo57 O122 87.4(4) . .
O274 Mo57 O122 74.8(4) . .
O317 Mo57 O122 85.4(4) . .
O80 Mo57 O122 68.9(4) . .
O328 Mo58 O448 103.9(7) . .
O328 Mo58 O70 99.6(6) . .
O448 Mo58 O70 106.9(6) . .
O328 Mo58 O209 93.2(5) . .
O448 Mo58 O209 152.3(6) . .
O70 Mo58 O209 91.2(4) . .
O328 Mo58 O176 97.5(6) . .
O448 Mo58 O176 88.9(5) . .
O70 Mo58 O176 153.0(4) . .
O209 Mo58 O176 67.1(4) . .
O328 Mo58 O318 169.9(5) . .
O448 Mo58 O318 83.8(6) . .
O70 Mo58 O318 83.9(5) . .
O209 Mo58 O318 77.3(4) . .
O176 Mo58 O318 76.0(5) . .
O282 Mo59 O94 105.3(5) . .
O282 Mo59 O244 97.8(5) . .
O94 Mo59 O244 91.4(5) . .
O282 Mo59 O267 101.7(5) . .
O94 Mo59 O267 86.9(4) . .
O244 Mo59 O267 160.2(4) . .
O282 Mo59 O187 103.4(5) . .
O94 Mo59 O187 150.9(4) . .
O244 Mo59 O187 89.2(5) . .
O267 Mo59 O187 82.9(4) . .
O282 Mo59 O67 168.0(5) . .
O94 Mo59 O67 83.5(4) . .
O244 Mo59 O67 73.5(4) . .
O267 Mo59 O67 86.7(4) . .
O187 Mo59 O67 68.8(4) . .
O357 Mo60 O354 102.6(6) . .
O357 Mo60 O321 101.6(6) . .
O354 Mo60 O321 105.6(5) . .
O357 Mo60 O262 97.8(5) . .
O354 Mo60 O262 92.7(5) . .
O321 Mo60 O262 149.5(5) . .
O357 Mo60 O243 95.8(5) . .
O354 Mo60 O243 154.7(5) . .
O321 Mo60 O243 87.3(4) . .
O262 Mo60 O243 67.4(4) . .
O357 Mo60 O359 173.8(5) . .
O354 Mo60 O359 82.9(5) . .
O321 Mo60 O359 79.4(5) . .
O262 Mo60 O359 79.0(4) . .
O243 Mo60 O359 78.2(4) . .
O412 Mo61 O389 104.8(6) . .
O412 Mo61 O66 98.4(5) . .
O389 Mo61 O66 97.3(5) . .
O412 Mo61 O152 97.3(5) . .
O389 Mo61 O152 96.0(5) . .
O66 Mo61 O152 156.0(5) . .
O412 Mo61 O236 90.3(5) . .
O389 Mo61 O236 164.9(5) . .
O66 Mo61 O236 80.4(4) . .
O152 Mo61 O236 81.5(4) . .
O412 Mo61 O266 163.8(5) . .
O389 Mo61 O266 91.4(5) . .
O66 Mo61 O266 78.8(4) . .
O152 Mo61 O266 81.1(4) . .
O236 Mo61 O266 73.6(4) . .
O280 Mo62 O119 104.4(5) . .
O280 Mo62 O12 105.4(5) . .
O119 Mo62 O12 100.5(4) . .
O280 Mo62 O3 106.0(5) . .
O119 Mo62 O3 95.3(4) . .
O12 Mo62 O3 139.8(4) . .
O280 Mo62 O48 99.7(5) . .
O119 Mo62 O48 155.7(4) . .
O12 Mo62 O48 75.6(4) . .
O3 Mo62 O48 75.0(4) . .
O63 Mo63 O32 104.5(6) . .
O63 Mo63 O92 102.6(5) . .
O32 Mo63 O92 103.7(5) . .
O63 Mo63 O5 96.5(5) . .
O32 Mo63 O5 92.6(4) . .
O92 Mo63 O5 150.7(4) . .
O63 Mo63 O43 95.1(5) . .
O32 Mo63 O43 153.9(5) . .
O92 Mo63 O43 88.3(4) . .
O5 Mo63 O43 67.8(4) . .
O63 Mo63 O273 175.0(5) . .
O32 Mo63 O273 80.3(5) . .
O92 Mo63 O273 77.5(4) . .
O5 Mo63 O273 81.6(4) . .
O43 Mo63 O273 79.9(4) . .
O337 Mo64 O371 103.8(6) . .
O337 Mo64 O267 102.5(5) . .
O371 Mo64 O267 104.9(5) . .
O337 Mo64 O336 92.1(5) . .
O371 Mo64 O336 91.8(5) . .
O267 Mo64 O336 154.3(5) . .
O337 Mo64 O98 92.7(5) . .
O371 Mo64 O98 154.7(5) . .
O267 Mo64 O98 89.8(4) . .
O336 Mo64 O98 68.2(4) . .
O337 Mo64 O346 168.9(5) . .
O371 Mo64 O346 84.4(5) . .
O267 Mo64 O346 82.3(5) . .
O336 Mo64 O346 79.9(5) . .
O98 Mo64 O346 77.2(4) . .
O245 Mo65 O347 106.5(6) . .
O245 Mo65 O258 100.9(6) . .
O347 Mo65 O258 102.4(5) . .
O245 Mo65 O55 93.3(5) . .
O347 Mo65 O55 92.0(5) . .
O258 Mo65 O55 155.8(5) . .
O245 Mo65 O300 96.6(5) . .
O347 Mo65 O300 150.5(5) . .
O258 Mo65 O300 90.7(4) . .
O55 Mo65 O300 68.1(4) . .
O245 Mo65 O429 168.9(5) . .
O347 Mo65 O429 83.1(6) . .
O258 Mo65 O429 81.9(5) . .
O55 Mo65 O429 80.6(5) . .
O300 Mo65 O429 72.5(4) . .
O304 Mo66 O385 103.4(7) . .
O304 Mo66 O183 99.7(6) . .
O385 Mo66 O183 96.9(5) . .
O304 Mo66 O373 97.8(6) . .
O385 Mo66 O373 94.7(5) . .
O183 Mo66 O373 156.2(5) . .
O304 Mo66 O191 90.1(6) . .
O385 Mo66 O191 166.4(6) . .
O183 Mo66 O191 81.2(4) . .
O373 Mo66 O191 82.7(5) . .
O304 Mo66 O421 164.2(6) . .
O385 Mo66 O421 92.0(6) . .
O183 Mo66 O421 81.8(4) . .
O373 Mo66 O421 77.1(5) . .
O191 Mo66 O421 74.4(5) . .
O367 Mo67 O405 104.0(6) . .
O367 Mo67 O250 100.8(5) . .
O405 Mo67 O250 106.6(5) . .
O367 Mo67 O193 94.9(5) . .
O405 Mo67 O193 89.5(5) . .
O250 Mo67 O193 153.9(4) . .
O367 Mo67 O158 93.6(5) . .
O405 Mo67 O158 152.8(5) . .
O250 Mo67 O158 89.9(4) . .
O193 Mo67 O158 68.3(4) . .
O367 Mo67 O391 170.9(5) . .
O405 Mo67 O391 84.1(5) . .
O250 Mo67 O391 80.4(5) . .
O193 Mo67 O391 80.9(5) . .
O158 Mo67 O391 77.3(5) . .
O123 Mo68 O100 102.3(5) . .
O123 Mo68 O252 105.6(5) . .
O100 Mo68 O252 99.7(5) . .
O123 Mo68 O16 106.3(5) . .
O100 Mo68 O16 97.6(4) . .
O252 Mo68 O16 139.2(5) . .
O123 Mo68 O177 99.8(5) . .
O100 Mo68 O177 157.9(5) . .
O252 Mo68 O177 75.5(5) . .
O16 Mo68 O177 74.7(4) . .
O123 Mo68 O87 176.0(5) . .
O100 Mo68 O87 73.8(4) . .
O252 Mo68 O87 74.5(4) . .
O16 Mo68 O87 75.4(4) . .
O177 Mo68 O87 84.2(4) . .
O248 Mo69 O297 103.7(5) . .
O248 Mo69 O167 107.1(5) . .
O297 Mo69 O167 97.1(5) . .
O248 Mo69 O200 104.5(5) . .
O297 Mo69 O200 98.6(5) . .
O167 Mo69 O200 140.0(4) . .
O248 Mo69 O340 100.0(5) . .
O297 Mo69 O340 156.3(5) . .
O167 Mo69 O340 75.8(4) . .
O200 Mo69 O340 75.2(4) . .
O161 Mo70 O445 105.6(6) . .
O161 Mo70 O256 101.2(5) . .
O445 Mo70 O256 104.0(6) . .
O161 Mo70 O206 93.7(5) . .
O445 Mo70 O206 91.6(5) . .
O256 Mo70 O206 154.6(5) . .
O161 Mo70 O38 94.3(5) . .
O445 Mo70 O38 153.0(5) . .
O256 Mo70 O38 89.4(4) . .
O206 Mo70 O38 68.8(4) . .
O161 Mo70 O437 169.1(5) . .
O445 Mo70 O437 81.8(6) . .
O256 Mo70 O437 84.3(5) . .
O206 Mo70 O437 78.0(5) . .
O38 Mo70 O437 76.2(4) . .
O203 Mo71 O62 101.9(5) . .
O203 Mo71 O274 102.1(6) . .
O62 Mo71 O274 98.2(5) . .
O203 Mo71 O214 104.3(6) . .
O62 Mo71 O214 89.3(5) . .
O274 Mo71 O214 150.3(5) . .
O203 Mo71 O84 95.8(5) . .
O62 Mo71 O84 156.6(5) . .
O274 Mo71 O84 92.7(4) . .
O214 Mo71 O84 71.5(4) . .
O203 Mo71 O122 169.7(5) . .
O62 Mo71 O122 87.9(4) . .
O274 Mo71 O122 73.1(4) . .
O214 Mo71 O122 78.5(4) . .
O84 Mo71 O122 75.5(4) . .
O302 Mo72 O310 103.8(5) . .
O302 Mo72 O67 103.2(5) . .
O310 Mo72 O67 101.3(5) . .
O302 Mo72 O41 103.6(5) . .
O310 Mo72 O41 97.3(4) . .
O67 Mo72 O41 142.4(4) . .
O302 Mo72 O187 101.1(5) . .
O310 Mo72 O187 154.8(4) . .
O67 Mo72 O187 76.0(4) . .
O41 Mo72 O187 73.4(4) . .
O302 Mo72 O77 177.1(4) . .
O310 Mo72 O77 73.6(4) . .
O67 Mo72 O77 78.8(4) . .
O41 Mo72 O77 75.6(4) . .
O187 Mo72 O77 81.4(4) . .
O404 Mo73 O184 103.7(5) . .
O404 Mo73 O114 101.7(5) . .
O184 Mo73 O114 96.6(5) . .
O404 Mo73 O212 104.8(5) . .
O184 Mo73 O212 89.1(4) . .
O114 Mo73 O212 150.7(4) . .
O404 Mo73 O204 94.3(5) . 2_756
O184 Mo73 O204 156.8(4) . 2_756
O114 Mo73 O204 94.0(5) . 2_756
O212 Mo73 O204 71.9(4) . 2_756
O404 Mo73 O167 167.1(5) . 2_756
O184 Mo73 O167 88.5(4) . 2_756
O114 Mo73 O167 72.0(4) . 2_756
O212 Mo73 O167 79.4(4) . 2_756
O204 Mo73 O167 75.2(4) 2_756 2_756
O349 Mo74 O192 102.1(6) . .
O349 Mo74 O98 94.2(5) . .
O192 Mo74 O98 143.3(4) . .
O349 Mo74 O336 101.2(5) . .
O192 Mo74 O336 71.6(4) . .
O98 Mo74 O336 73.1(4) . .
O349 Mo74 O215 92.8(5) . .
O192 Mo74 O215 71.4(4) . .
O98 Mo74 O215 140.8(4) . .
O336 Mo74 O215 142.4(5) . .
O349 Mo74 O87 97.0(5) . .
O192 Mo74 O87 138.7(4) . .
O98 Mo74 O87 69.5(4) . .
O336 Mo74 O87 139.3(4) . .
O215 Mo74 O87 71.4(4) . .
O349 Mo74 O100 170.6(5) . .
O192 Mo74 O100 85.4(4) . .
O98 Mo74 O100 82.7(4) . .
O336 Mo74 O100 86.4(4) . .
O215 Mo74 O100 84.2(4) . .
O87 Mo74 O100 73.6(4) . .
O423 Mo75 O99 102.3(5) . .
O423 Mo75 O69 105.7(5) . .
O99 Mo75 O69 99.1(4) . .
O423 Mo75 O21 106.9(5) . .
O99 Mo75 O21 96.5(4) . .
O69 Mo75 O21 139.7(4) . .
O423 Mo75 O170 101.0(5) . .
O99 Mo75 O170 156.6(4) . .
O69 Mo75 O170 76.3(4) . .
O21 Mo75 O170 74.8(4) . .
O423 Mo75 O82 175.3(5) . .
O99 Mo75 O82 73.2(4) . .
O69 Mo75 O82 74.2(4) . .
O21 Mo75 O82 75.2(4) . .
O170 Mo75 O82 83.5(4) . .
O198 Mo76 O235 105.0(7) . .
O198 Mo76 O261 101.3(5) . .
O235 Mo76 O261 102.8(5) . .
O198 Mo76 O262 94.6(5) . .
O235 Mo76 O262 92.0(5) . .
O261 Mo76 O262 154.5(4) . .
O198 Mo76 O223 93.2(5) . .
O235 Mo76 O223 155.3(5) . .
O261 Mo76 O223 89.5(4) . .
O262 Mo76 O223 69.7(4) . .
O198 Mo76 O320 170.1(5) . .
O235 Mo76 O320 83.9(6) . .
O261 Mo76 O320 80.5(5) . .
O262 Mo76 O320 80.6(4) . .
O223 Mo76 O320 77.1(4) . .
O397 Mo78 O390 103.3(6) . .
O397 Mo78 O27 97.8(5) . .
O390 Mo78 O27 98.3(5) . .
O397 Mo78 O351 100.3(5) . .
O390 Mo78 O351 96.3(6) . .
O27 Mo78 O351 153.5(5) . .
O397 Mo78 O173 165.4(5) . .
O390 Mo78 O173 91.3(5) . .
O27 Mo78 O173 80.9(4) . .
O351 Mo78 O173 76.7(4) . .
O397 Mo78 O143 89.2(5) . .
O390 Mo78 O143 167.5(5) . .
O27 Mo78 O143 79.0(4) . .
O351 Mo78 O143 81.9(5) . .
O173 Mo78 O143 76.2(4) . .
O388 Mo79 O111 104.7(5) . .
O388 Mo79 O122 108.6(5) . .
O111 Mo79 O122 98.9(5) . .
O388 Mo79 O22 103.5(5) . .
O111 Mo79 O22 97.0(4) . .
O122 Mo79 O22 138.9(4) . .
O388 Mo79 O80 97.9(5) . .
O111 Mo79 O80 157.3(4) . .
O122 Mo79 O80 75.6(4) . .
O22 Mo79 O80 75.2(4) . .
O106 Mo80 O309 99.0(5) . .
O106 Mo80 O137 96.4(5) . .
O309 Mo80 O137 72.7(5) . .
O106 Mo80 O300 93.4(5) . .
O309 Mo80 O300 141.3(4) . .
O137 Mo80 O300 142.1(4) . .
O106 Mo80 O55 101.6(5) . .
O309 Mo80 O55 70.8(4) . .
O137 Mo80 O55 141.2(5) . .
O300 Mo80 O55 70.9(4) . .
O106 Mo80 O81 94.9(5) . .
O309 Mo80 O81 142.5(4) . .
O137 Mo80 O81 71.3(4) . .
O300 Mo80 O81 71.5(4) . .
O55 Mo80 O81 139.5(4) . .
O106 Mo80 O220 168.2(5) . .
O309 Mo80 O220 91.2(4) . .
O137 Mo80 O220 80.9(4) . .
O300 Mo80 O220 82.2(4) . .
O55 Mo80 O220 87.3(4) . .
O81 Mo80 O220 73.4(4) . .
O414 Mo81 O418 102.1(9) . .
O414 Mo81 O443 100.3(6) . .
O418 Mo81 O443 98.5(7) . .
O414 Mo81 O151 94.5(6) . .
O418 Mo81 O151 98.7(7) . .
O443 Mo81 O151 154.4(5) . .
O414 Mo81 O415 89.2(8) . .
O418 Mo81 O415 168.1(8) . .
O443 Mo81 O415 82.5(6) . .
O151 Mo81 O415 76.8(5) . .
O414 Mo81 O369 166.6(7) . .
O418 Mo81 O369 90.1(7) . .
O443 Mo81 O369 83.0(5) . .
O151 Mo81 O369 78.2(4) . .
O415 Mo81 O369 78.3(6) . .
O197 Mo82 O372 103.2(6) . .
O197 Mo82 O387 101.9(6) . .
O372 Mo82 O387 102.7(6) . .
O197 Mo82 O78 97.4(5) . .
O372 Mo82 O78 94.6(5) . .
O387 Mo82 O78 150.3(5) . .
O197 Mo82 O193 90.5(5) . .
O372 Mo82 O193 159.6(5) . .
O387 Mo82 O193 88.9(5) . .
O78 Mo82 O193 68.4(4) . .
O197 Mo82 O319 171.5(5) . .
O372 Mo82 O319 84.0(5) . .
O387 Mo82 O319 80.5(6) . .
O78 Mo82 O319 77.4(4) . .
O193 Mo82 O319 81.3(4) . .
O286 Mo83 O251 103.9(6) . .
O286 Mo83 O269 100.3(5) . .
O251 Mo83 O269 106.2(5) . .
O286 Mo83 O309 92.9(5) . .
O251 Mo83 O309 90.8(5) . .
O269 Mo83 O309 155.1(5) . .
O286 Mo83 O137 94.2(5) . .
O251 Mo83 O137 152.9(5) . .
O269 Mo83 O137 89.8(5) . .
O309 Mo83 O137 68.2(4) . .
O286 Mo83 O271 170.9(5) . .
O251 Mo83 O271 83.9(6) . .
O269 Mo83 O271 81.6(5) . .
O309 Mo83 O271 82.3(5) . .
O137 Mo83 O271 76.8(5) . .
O384 Mo84 O434 103.8(7) . .
O384 Mo84 O444 98.7(6) . .
O434 Mo84 O444 102.3(6) . .
O384 Mo84 O383 91.3(6) . .
O434 Mo84 O383 94.0(6) . .
O444 Mo84 O383 158.2(5) . .
O384 Mo84 O234 165.2(6) . .
O434 Mo84 O234 90.2(6) . .
O444 Mo84 O234 82.9(5) . .
O383 Mo84 O234 82.6(4) . .
O384 Mo84 O379 93.4(6) . .
O434 Mo84 O379 161.0(6) . .
O444 Mo84 O379 82.7(5) . .
O383 Mo84 O379 77.4(4) . .
O234 Mo84 O379 72.1(5) . .
O288 Mo85 O325 104.7(7) . .
O288 Mo85 O444 99.0(7) . 2_756
O325 Mo85 O444 99.4(6) . 2_756
O288 Mo85 O387 99.5(7) . .
O325 Mo85 O387 97.1(6) . .
O444 Mo85 O387 151.1(6) 2_756 .
O288 Mo85 O407 164.3(6) . .
O325 Mo85 O407 90.5(6) . .
O444 Mo85 O407 82.0(5) 2_756 .
O387 Mo85 O407 74.2(5) . .
O288 Mo85 O405 87.5(6) . .
O325 Mo85 O405 167.9(6) . .
O444 Mo85 O405 78.1(5) 2_756 .
O387 Mo85 O405 80.8(5) . .
O407 Mo85 O405 77.4(5) . .
O438 Mo86 O491 104.1(10) . .
O438 Mo86 O287 101.7(7) . .
O491 Mo86 O287 101.3(7) . .
O438 Mo86 O358 92.2(7) . .
O491 Mo86 O358 97.9(7) . .
O287 Mo86 O358 152.6(5) . .
O438 Mo86 O448 164.8(8) . .
O491 Mo86 O448 89.6(8) . .
O287 Mo86 O448 81.4(5) . .
O358 Mo86 O448 79.4(5) . .
O438 Mo86 O416 86.5(9) . .
O491 Mo86 O416 169.0(8) . .
O287 Mo86 O416 78.7(6) . .
O358 Mo86 O416 78.6(6) . .
O448 Mo86 O416 79.5(7) . .
O352 Mo87 O133 101.7(6) . .
O352 Mo87 O351 103.2(6) . .
O133 Mo87 O351 102.9(6) . .
O352 Mo87 O5 97.1(5) . .
O133 Mo87 O5 94.9(5) . .
O351 Mo87 O5 149.5(5) . .
O352 Mo87 O102 92.0(5) . .
O133 Mo87 O102 158.7(5) . .
O351 Mo87 O102 89.6(5) . .
O5 Mo87 O102 67.0(4) . .
O352 Mo87 O353 168.5(5) . .
O133 Mo87 O353 88.8(6) . .
O351 Mo87 O353 78.5(5) . .
O5 Mo87 O353 77.3(4) . .
O102 Mo87 O353 76.6(4) . .
O403 Mo88 O484 101.4(9) . .
O403 Mo88 O376 104.1(7) . .
O484 Mo88 O376 105.7(6) . .
O403 Mo88 O55 98.9(7) . .
O484 Mo88 O55 93.3(6) . .
O376 Mo88 O55 146.3(6) . .
O403 Mo88 O309 93.8(7) . .
O484 Mo88 O309 157.2(6) . .
O376 Mo88 O309 86.7(5) . .
O55 Mo88 O309 67.4(4) . .
O403 Mo88 O433 172.5(7) . .
O484 Mo88 O433 83.8(7) . .
O376 Mo88 O433 79.4(6) . .
O55 Mo88 O433 75.2(5) . .
O309 Mo88 O433 79.7(5) . .
O464 Mo89 O419 103.1(8) . .
O464 Mo89 O287 99.2(8) . .
O419 Mo89 O287 100.3(6) . .
O464 Mo89 O454 100.5(9) . .
O419 Mo89 O454 95.9(6) . .
O287 Mo89 O454 150.9(6) . .
O464 Mo89 O441 90.6(8) . .
O419 Mo89 O441 165.9(7) . .
O287 Mo89 O441 80.6(5) . .
O454 Mo89 O441 77.9(5) . .
O464 Mo89 O507 167.4(8) . .
O419 Mo89 O507 89.5(7) . .
O287 Mo89 O507 79.4(5) . .
O454 Mo89 O507 76.7(7) . .
O441 Mo89 O507 76.8(6) . .
O454 Mo90 O382 108.2(7) . .
O454 Mo90 O430 94.6(8) . .
O382 Mo90 O430 98.0(8) . .
O454 Mo90 O336 156.5(6) . .
O382 Mo90 O336 94.7(6) . .
O430 Mo90 O336 87.3(6) . .
O454 Mo90 O192 88.8(6) . .
O382 Mo90 O192 160.8(6) . .
O430 Mo90 O192 89.3(6) . .
O336 Mo90 O192 67.8(4) . .
O454 Mo90 O408 91.5(8) . .
O382 Mo90 O408 87.4(7) . .
O430 Mo90 O408 170.2(7) . .
O336 Mo90 O408 84.0(6) . .
O192 Mo90 O408 83.1(5) . .
O109 Mo92 O24 103.4(4) . .
O109 Mo92 O8 100.6(5) . .
O24 Mo92 O8 94.0(4) . .
O109 Mo92 O43 103.8(5) . .
O24 Mo92 O43 90.3(4) . .
O8 Mo92 O43 153.5(4) . .
O109 Mo92 O7 95.2(4) . .
O24 Mo92 O7 157.6(4) . .
O8 Mo92 O7 94.6(4) . .
O43 Mo92 O7 73.1(4) . .
O109 Mo92 O1 170.7(4) . .
O24 Mo92 O1 85.1(4) . .
O8 Mo92 O1 74.8(4) . .
O43 Mo92 O1 79.5(4) . .
O7 Mo92 O1 77.3(4) . .
O49 Mo93 O131 102.5(5) . .
O49 Mo93 O116 101.2(5) . .
O131 Mo93 O116 105.0(4) . .
O49 Mo93 O28 98.4(4) . .
O131 Mo93 O28 90.0(4) . .
O116 Mo93 O28 151.9(4) . .
O49 Mo93 O95 96.0(4) . .
O131 Mo93 O95 153.0(4) . .
O116 Mo93 O95 90.3(4) . .
O28 Mo93 O95 67.7(4) . .
O49 Mo93 O289 175.5(4) . .
O131 Mo93 O289 81.9(5) . .
O116 Mo93 O289 78.2(4) . .
O28 Mo93 O289 80.6(4) . .
O95 Mo93 O289 79.6(4) . .
O224 Mo94 O6 102.9(5) . .
O224 Mo94 O115 102.9(5) . 2_655
O6 Mo94 O115 99.3(4) . 2_655
O224 Mo94 O14 103.7(5) . 2_655
O6 Mo94 O14 150.1(4) . 2_655
O115 Mo94 O14 87.9(4) 2_655 2_655
O224 Mo94 O50 93.0(5) . .
O6 Mo94 O50 92.7(4) . .
O115 Mo94 O50 157.3(4) 2_655 .
O14 Mo94 O50 72.4(4) 2_655 .
O224 Mo94 O2 167.3(4) . .
O6 Mo94 O2 73.7(4) . .
O115 Mo94 O2 89.7(4) 2_655 .
O14 Mo94 O2 77.3(4) 2_655 .
O50 Mo94 O2 75.2(4) . .
O124 Mo95 O308 104.0(5) . .
O124 Mo95 O25 99.4(5) . .
O308 Mo95 O25 87.8(4) . .
O124 Mo95 O126 102.9(5) . .
O308 Mo95 O126 87.4(4) . .
O25 Mo95 O126 157.7(4) . .
O124 Mo95 O4 97.9(5) . .
O308 Mo95 O4 158.1(4) . .
O25 Mo95 O4 88.5(4) . .
O126 Mo95 O4 87.9(4) . .
O124 Mo95 O60 166.2(5) . .
O308 Mo95 O60 87.9(4) . .
O25 Mo95 O60 73.7(4) . .
O126 Mo95 O60 84.3(4) . .
O4 Mo95 O60 70.3(4) . .
O91 Mo96 O102 99.7(5) . .
O91 Mo96 O5 100.6(5) . .
O102 Mo96 O5 71.8(4) . .
O91 Mo96 O52 95.4(5) . .
O102 Mo96 O52 71.0(4) . .
O5 Mo96 O52 141.4(4) . .
O91 Mo96 O43 93.5(4) . .
O102 Mo96 O43 142.8(4) . .
O5 Mo96 O43 71.6(4) . .
O52 Mo96 O43 142.3(4) . .
O91 Mo96 O73 170.7(4) . .
O102 Mo96 O73 87.9(4) . .
O5 Mo96 O73 86.7(4) . .
O52 Mo96 O73 82.1(4) . .
O43 Mo96 O73 83.4(4) . .
O91 Mo96 O7 95.5(4) . .
O102 Mo96 O7 141.1(4) . .
O5 Mo96 O7 139.6(4) . .
O52 Mo96 O7 72.1(4) . .
O43 Mo96 O7 70.6(4) . .
O73 Mo96 O7 75.2(4) . .
O368 Mo97 O236 103.7(6) . .
O368 Mo97 O317 100.4(5) . .
O236 Mo97 O317 105.9(5) . .
O368 Mo97 O211 97.2(5) . .
O236 Mo97 O211 89.0(5) . .
O317 Mo97 O211 153.4(4) . .
O368 Mo97 O190 94.2(5) . .
O236 Mo97 O190 153.6(5) . .
O317 Mo97 O190 89.4(4) . .
O211 Mo97 O190 69.5(4) . .
O368 Mo97 O253 173.2(5) . .
O236 Mo97 O253 82.9(5) . .
O317 Mo97 O253 78.7(4) . .
O211 Mo97 O253 81.4(4) . .
O190 Mo97 O253 79.0(4) . .
O155 Mo98 O338 102.4(5) . .
O155 Mo98 O142 103.0(5) . .
O338 Mo98 O142 97.0(5) . .
O155 Mo98 O158 103.5(5) . .
O338 Mo98 O158 88.8(4) . .
O142 Mo98 O158 150.9(4) . .
O155 Mo98 O42 97.0(5) . .
O338 Mo98 O42 155.1(4) . .
O142 Mo98 O42 93.6(4) . .
O158 Mo98 O42 71.5(4) . .
O155 Mo98 O76 170.3(5) . .
O338 Mo98 O76 86.8(4) . .
O142 Mo98 O76 72.4(4) . .
O158 Mo98 O76 79.6(4) . .
O42 Mo98 O76 75.1(4) . .
O136 Mo99 O59 103.9(5) . .
O136 Mo99 O151 100.4(5) . 2_655
O59 Mo99 O151 104.8(5) . 2_655
O136 Mo99 O165 97.5(5) . .
O59 Mo99 O165 89.4(5) . .
O151 Mo99 O165 153.5(4) 2_655 .
O136 Mo99 O241 98.6(5) . .
O59 Mo99 O241 149.8(5) . .
O151 Mo99 O241 90.4(4) 2_655 .
O165 Mo99 O241 67.7(4) . .
O136 Mo99 O323 173.1(5) . .
O59 Mo99 O323 81.6(4) . .
O151 Mo99 O323 81.9(4) 2_655 .
O165 Mo99 O323 78.2(4) . .
O241 Mo99 O323 74.8(4) . .
O432 M1 O392 100.6(7) . .
O432 M1 O373 102.9(7) . .
O392 M1 O373 107.5(5) . .
O432 M1 O283 99.6(6) . .
O392 M1 O283 90.2(5) . .
O373 M1 O283 148.0(5) . .
O432 M1 O174 90.8(6) . .
O392 M1 O174 156.0(5) . .
O373 M1 O174 90.1(5) . .
O283 M1 O174 66.9(4) . .
O432 M1 O311 173.4(6) . .
O392 M1 O311 84.7(5) . .
O373 M1 O311 79.1(5) . .
O283 M1 O311 76.3(4) . .
O174 M1 O311 82.9(4) . .
O311 M1' O392 105.7(6) . .
O311 M1' O373 96.5(6) . .
O392 M1' O373 103.6(5) . .
O311 M1' O283 96.0(5) . .
O392 M1' O283 93.4(5) . .
O373 M1' O283 155.3(6) . .
O311 M1' O174 99.8(6) . .
O392 M1' O174 150.4(6) . .
O373 M1' O174 88.1(5) . .
O283 M1' O174 68.8(4) . .
O311 M1' O432 174.7(6) . .
O392 M1' O432 79.5(6) . .
O373 M1' O432 80.9(6) . .
O283 M1' O432 84.8(5) . .
O174 M1' O432 75.6(5) . .
O447 M3' O469 105.0(8) . .
O447 M3' O462 105.6(8) . .
O469 M3' O462 103.4(7) . .
O447 M3' O247 93.9(6) . .
O469 M3' O247 153.6(7) . .
O462 M3' O247 88.8(5) . .
O447 M3' O206 99.2(7) . .
O469 M3' O206 92.1(6) . .
O462 M3' O206 146.0(6) . .
O247 M3' O206 66.3(4) . .
O447 M3' O483 169.9(8) . .
O469 M3' O483 81.0(8) . .
O462 M3' O483 80.4(7) . .
O247 M3' O483 78.0(6) . .
O206 M3' O483 72.2(6) . .
O469 M3 O462 104.6(7) . .
O469 M3 O483 102.5(9) . .
O462 M3 O483 100.4(8) . .
O469 M3 O206 95.2(6) . .
O462 M3 O206 156.0(6) . .
O483 M3 O206 88.2(7) . .
O469 M3 O247 156.2(6) . .
O462 M3 O247 89.3(5) . .
O483 M3 O247 93.6(8) . .
O206 M3 O247 67.7(4) . .
O469 M3 O447 83.6(7) . .
O462 M3 O447 84.8(7) . .
O483 M3 O447 170.5(7) . .
O206 M3 O447 84.0(5) . .
O247 M3 O447 78.5(5) . .
O775 M4 O738 103.5(14) . .
O775 M4 O793 92.1(15) . 2_655
O738 M4 O793 79.3(13) . 2_655
O775 M4 O790 146(6) . 2_655
O738 M4 O790 99(5) . 2_655
O793 M4 O790 117(5) 2_655 2_655
O775 M4 O790 152(5) . .
O738 M4 O790 102(5) . .
O793 M4 O790 103(5) 2_655 .
O790 M4 O790 15(9) 2_655 .
O775 M4 M4 161.9(11) . 2_655
O738 M4 M4 59.3(8) . 2_655
O793 M4 M4 90.3(10) 2_655 2_655
O790 M4 M4 43(5) 2_655 2_655
O790 M4 M4 43(5) . 2_655
O776 M4' O735 91.3(14) . .
O776 M4' O774 96.5(13) . .
O735 M4' O774 77.3(12) . .
O776 M4' O779 97.3(13) . 2_655
O735 M4' O779 143.3(12) . 2_655
O774 M4' O779 66.4(10) . 2_655
O776 M4' M4' 160.1(11) . 2_655
O735 M4' M4' 75.1(9) . 2_655
O774 M4' M4' 66.7(8) . 2_655
O779 M4' M4' 86.0(7) 2_655 2_655
O799 M5' O758 103.6(17) 2_756 .
O799 M5' O751 157.2(16) 2_756 .
O758 M5' O751 76.5(13) . .
O799 M5' M5' 89.1(14) 2_756 2_756
O758 M5' M5' 89.3(10) . 2_756
O751 M5' M5' 68.0(7) . 2_756
O533 M5 O763 159(3) 2_756 .
O533 M5 O759 53(3) 2_756 .
O763 M5 O759 106.2(17) . .
O533 M5 O756 93(3) 2_756 .
O763 M5 O756 100.7(14) . .
O759 M5 O756 108.3(18) . .
O533 M5 O700 101(3) 2_756 .
O763 M5 O700 96.9(16) . .
O759 M5 O700 152(2) . .
O756 M5 O700 81.2(16) . .
O533 M5 O533 53(4) 2_756 .
O763 M5 O533 148.0(17) . .
O759 M5 O533 105.3(19) . .
O756 M5 O533 63.7(16) . .
O700 M5 O533 54.8(18) . .
O533 M5 M5 42(3) 2_756 2_756
O763 M5 M5 157.3(10) . 2_756
O759 M5 M5 89.6(14) . 2_756
O756 M5 M5 58.1(9) . 2_756
O700 M5 M5 73.3(12) . 2_756
O533 M5 M5 19.0(13) . 2_756
O771 M6 O764 100.9(19) . .
O771 M6 O731 108.3(15) . .
O764 M6 O731 105.2(15) . .
O771 M6 O751 67.2(15) . .
O764 M6 O751 99.3(15) . .
O731 M6 O751 155.5(10) . .
O771 M6 O758 85.9(15) . 2_756
O764 M6 O758 168.9(16) . 2_756
O731 M6 O758 80.6(11) . 2_756
O751 M6 O758 75.1(11) . 2_756
O756 M6' O700 68.1(14) . .
O756 M6' O761 89.5(17) . .
O700 M6' O761 157.6(19) . .
O756 M6' O759 76.1(13) . 2_756
O700 M6' O759 66.3(15) . 2_756
O761 M6' O759 111.3(18) . 2_756
O791 M7 O753 88(4) 2_756 2_756
O791 M7 O751 48(3) 2_756 .
O753 M7 O751 104.2(17) 2_756 .
O791 M7 O769 160(4) 2_756 .
O753 M7 O769 103(2) 2_756 .
O751 M7 O769 140.2(17) . .
O791 M7 M7 96(3) 2_756 2_756
O753 M7 M7 171.1(15) 2_756 2_756
O751 M7 M7 84.3(9) . 2_756
O769 M7 M7 70.6(15) . 2_756
O791 M7 O769 112(4) 2_756 2_756
O753 M7 O769 118.6(19) 2_756 2_756
O751 M7 O769 132.8(16) . 2_756
O769 M7 O769 48(3) . 2_756
M7 M7 O769 52.5(13) 2_756 2_756
O791 M7 O771 114(4) 2_756 .
O753 M7 O771 100.1(17) 2_756 .
O751 M7 O771 66.4(13) . .
O769 M7 O771 80.9(18) . .
M7 M7 O771 85.7(10) 2_756 .
O769 M7 O771 119.9(16) 2_756 .
O791 M7 O791 92(4) 2_756 .
O753 M7 O791 162(2) 2_756 .
O751 M7 O791 63.2(18) . .
O769 M7 O791 82(2) . .
M7 M7 O791 26.7(15) 2_756 .
O769 M7 O791 78(2) 2_756 .
O771 M7 O791 63.2(18) . .
O740 M7' O754 99(2) . .
O740 M7' O753 127.7(18) . .
O754 M7' O753 133(2) . .
O740 M7' O772 157.6(19) . 2_756
O754 M7' O772 81(2) . 2_756
O753 M7' O772 55.5(19) . 2_756
O740 M7' O768 57.3(16) . .
O754 M7' O768 122(2) . .
O753 M7' O768 88.6(17) . .
O772 M7' O768 103.1(18) 2_756 .
O740 M7' O624 66(3) . .
O754 M7' O624 83(3) . .
O753 M7' O624 113(3) . .
O772 M7' O624 135(3) 2_756 .
O768 M7' O624 121(2) . .
O786 M8 O774 105(2) . .
O786 M8 O785 108(2) . .
O774 M8 O785 134.8(18) . .
O786 M8 M8 169.6(19) . 2_655
O774 M8 M8 80.9(9) . 2_655
O785 M8 M8 71.4(16) . 2_655
O786 M8 O730 103(2) . .
O774 M8 O730 73.4(12) . .
O785 M8 O730 70.0(18) . .
M8 M8 O730 86.3(8) 2_655 .
O786 M8 O785 122(2) . 2_655
O774 M8 O785 126.3(15) . 2_655
O785 M8 O785 53(3) . 2_655
M8 M8 O785 48.9(13) 2_655 2_655
O730 M8 O785 114.3(15) . 2_655
O734 M9 O777 104.3(14) . .
O734 M9 O730 100.4(13) . .
O777 M9 O730 95.3(15) . .
O734 M9 O735 104.5(13) . .
O777 M9 O735 93.5(14) . .
O730 M9 O735 150.5(13) . .
O734 M9 O774 153.5(12) . .
O777 M9 O774 102.0(13) . .
O730 M9 O774 73.7(12) . .
O735 M9 O774 76.9(12) . .
O734 M9 O779 84.8(11) . .
O777 M9 O779 170.7(13) . .
O730 M9 O779 80.6(12) . .
O735 M9 O779 86.2(11) . .
O774 M9 O779 68.8(10) . .
O794 M9' O793 101.1(19) . .
O794 M9' O803 103(2) . .
O793 M9' O803 155.8(17) . .
O794 M9' O738 171.0(18) . .
O793 M9' O738 70.9(12) . .
O803 M9' O738 84.9(16) . .
O802 M10' O730 149.2(19) . .
O802 M10' O785 76(2) . .
O730 M10' O785 73.5(17) . .
O802 M10' O783 84.7(19) . .
O730 M10' O783 80.4(14) . .
O785 M10' O783 70.0(17) . .
O802 M10' O601 99.3(17) . 1_554
O730 M10' O601 104.2(12) . 1_554
O785 M10' O601 149.2(15) . 1_554
O783 M10' O601 79.3(12) . 1_554
O801 M10 O777 106(2) . .
O801 M10 O790 150(4) . 2_655
O777 M10 O790 103(4) . 2_655
O752 M11 O700 111(2) . .
O752 M11 O753 154(2) . 2_756
O700 M11 O753 94.5(19) . 2_756
O752 M11 O772 103(2) . .
O700 M11 O772 136(2) . .
O753 M11 O772 55.9(19) 2_756 .
O752 M11 O755 113(3) . .
O700 M11 O755 77(3) . .
O753 M11 O755 70(3) 2_756 .
O772 M11 O755 114(3) . .
O752 M11 O768 81.9(17) . .
O700 M11 O768 79.3(17) . .
O753 M11 O768 105.1(16) 2_756 .
O772 M11 O768 78.4(17) . .
O755 M11 O768 155(2) . .
O795 M11' O798 114(2) . .
O795 M11' O740 66(2) . .
O798 M11' O740 162.3(16) . .
O795 M11' O771 150(3) . .
O798 M11' O771 92.7(16) . .
O740 M11' O771 85.0(15) . .
O795 M11' O534 73(3) . .
O798 M11' O534 113.9(14) . .
O740 M11' O534 83.2(13) . .
O771 M11' O534 109.4(13) . .
O795 M11' O769 91(3) . .
O798 M11' O769 91.9(17) . .
O740 M11' O769 70.6(17) . .
O771 M11' O769 73.5(16) . .
O534 M11' O769 153.5(15) . .
O226 M30 O218 102.8(5) . .
O226 M30 O303 100.9(5) . .
O218 M30 O303 105.2(5) . .
O226 M30 O278 97.5(5) . .
O218 M30 O278 89.4(4) . .
O303 M30 O278 153.2(4) . .
O226 M30 O28 98.2(5) . .
O218 M30 O28 151.4(4) . .
O303 M30 O28 89.4(4) . .
O278 M30 O28 68.7(4) . .
O226 M30 O257 175.4(5) . .
O218 M30 O257 77.9(5) . .
O303 M30 O257 83.1(4) . .
O278 M30 O257 78.0(4) . .
O28 M30 O257 79.6(4) . .
O377 M31 O330 105.0(6) . .
O377 M31 O150 99.8(5) . .
O330 M31 O150 102.4(5) . .
O377 M31 O466 97.1(5) . 2_655
O330 M31 O466 92.3(5) . 2_655
O150 M31 O466 153.9(5) . 2_655
O377 M31 O125 87.1(5) . .
O330 M31 O125 166.6(5) . .
O150 M31 O125 80.7(4) . .
O466 M31 O125 80.4(4) 2_655 .
O377 M31 O172 161.5(5) . .
O330 M31 O172 92.3(5) . .
O150 M31 O172 82.7(4) . .
O466 M31 O172 75.1(4) 2_655 .
O125 M31 O172 75.1(4) . .
O128 M32 O348 104.4(6) . .
O128 M32 O194 100.8(5) . .
O348 M32 O194 104.2(5) . .
O128 M32 O243 95.6(4) . .
O348 M32 O243 90.7(4) . .
O194 M32 O243 154.2(4) . .
O128 M32 O139 95.1(5) . .
O348 M32 O139 153.5(5) . .
O194 M32 O139 89.3(4) . .
O243 M32 O139 69.4(4) . .
O128 M32 O285 174.3(5) . .
O348 M32 O285 80.8(6) . .
O194 M32 O285 79.8(4) . .
O243 M32 O285 81.9(4) . .
O139 M32 O285 79.3(5) . .
O71 M33 O15 101.7(5) . 2_655
O71 M33 O6 96.2(4) . .
O15 M33 O6 89.1(4) 2_655 .
O71 M33 O181 103.3(4) . .
O15 M33 O181 86.5(4) 2_655 .
O6 M33 O181 160.5(4) . .
O71 M33 O4 99.2(5) . .
O15 M33 O4 159.0(4) 2_655 .
O6 M33 O4 90.0(4) . .
O181 M33 O4 87.4(4) . .
O71 M33 O2 166.5(4) . .
O15 M33 O2 89.0(4) 2_655 .
O6 M33 O2 75.6(4) . .
O181 M33 O2 85.3(4) . .
O4 M33 O2 70.5(4) . .
O402 M34 O241 105.1(5) . .
O402 M34 O165 95.8(5) . .
O241 M34 O165 72.8(4) . .
O402 M34 O255 95.5(5) . .
O241 M34 O255 140.5(4) . .
O165 M34 O255 71.9(4) . .
O402 M34 O23 93.4(4) . .
O241 M34 O23 70.0(4) . .
O165 M34 O23 142.8(4) . .
O255 M34 O23 142.7(4) . .
O402 M34 O82 97.6(5) . .
O241 M34 O82 136.4(4) . .
O165 M34 O82 141.6(4) . .
O255 M34 O82 71.0(4) . .
O23 M34 O82 71.9(4) . .
O402 M34 O99 172.1(4) . .
O241 M34 O99 81.5(4) . .
O165 M34 O99 90.3(4) . .
O255 M34 O99 81.6(4) . .
O23 M34 O99 84.7(4) . .
O82 M34 O99 74.5(4) . .
O277 M35 O175 103.2(5) . .
O277 M35 O144 100.5(5) . .
O175 M35 O144 87.3(4) . .
O277 M35 O339 102.2(5) . .
O175 M35 O339 87.0(4) . .
O144 M35 O339 157.3(4) . .
O277 M35 O34 100.4(5) . .
O175 M35 O34 156.3(4) . .
O144 M35 O34 90.2(4) . .
O339 M35 O34 86.2(4) . .
O277 M35 O178 168.2(5) . .
O175 M35 O178 86.8(4) . .
O144 M35 O178 73.5(4) . .
O339 M35 O178 84.3(4) . .
O34 M35 O178 70.0(4) . .
O232 M36 O101 102.7(5) . .
O232 M36 O130 102.6(5) . .
O101 M36 O130 88.6(4) . .
O232 M36 O116 102.8(5) . .
O101 M36 O116 86.6(4) . .
O130 M36 O116 154.6(4) . .
O232 M36 O80 99.3(5) . .
O101 M36 O80 157.8(4) . .
O130 M36 O80 89.4(4) . .
O116 M36 O80 85.7(4) . .
O232 M36 O22 169.4(5) . .
O101 M36 O22 87.5(4) . .
O130 M36 O22 74.6(4) . .
O116 M36 O22 80.3(4) . .
O80 M36 O22 70.6(4) . .
O229 M37 O212 95.2(5) . .
O229 M37 O211 101.1(5) . 2_756
O212 M37 O211 142.0(4) . 2_756
O229 M37 O190 92.9(5) . 2_756
O212 M37 O190 141.5(4) . 2_756
O211 M37 O190 72.0(4) 2_756 2_756
O229 M37 O110 99.3(5) . .
O212 M37 O110 72.3(4) . .
O211 M37 O110 71.3(4) 2_756 .
O190 M37 O110 142.8(4) 2_756 .
O229 M37 O204 99.2(5) . 2_756
O212 M37 O204 70.6(4) . 2_756
O211 M37 O204 138.3(4) 2_756 2_756
O190 M37 O204 71.0(4) 2_756 2_756
O110 M37 O204 139.7(4) . 2_756
O229 M37 O297 171.7(5) . 2_756
O212 M37 O297 84.2(4) . 2_756
O211 M37 O297 84.2(4) 2_756 2_756
O190 M37 O297 82.5(4) 2_756 2_756
O110 M37 O297 88.4(4) . 2_756
O204 M37 O297 72.8(4) 2_756 2_756
O233 M38 O24 103.9(5) . .
O233 M38 O127 99.5(5) . .
O24 M38 O127 93.3(4) . .
O233 M38 O92 104.0(5) . .
O24 M38 O92 86.0(4) . .
O127 M38 O92 156.0(4) . .
O233 M38 O83 101.0(5) . .
O24 M38 O83 154.6(4) . .
O127 M38 O83 87.2(5) . .
O92 M38 O83 83.3(4) . .
O233 M38 O65 168.3(5) . .
O24 M38 O65 86.7(4) . .
O127 M38 O65 74.5(4) . .
O92 M38 O65 81.5(4) . .
O83 M38 O65 69.0(4) . .
O159 M39 O53 103.3(5) . .
O159 M39 O89 101.4(5) . .
O53 M39 O89 100.0(4) . .
O159 M39 O299 105.5(5) . .
O53 M39 O299 87.3(4) . .
O89 M39 O299 149.6(4) . .
O159 M39 O19 96.3(4) . .
O53 M39 O19 154.2(4) . .
O89 M39 O19 92.2(4) . .
O299 M39 O19 71.3(4) . .
O159 M39 O58 169.4(4) . .
O53 M39 O58 86.8(4) . .
O89 M39 O58 73.3(4) . .
O299 M39 O58 77.8(4) . .
O19 M39 O58 75.1(4) . .
O301 M40 O338 104.0(5) . .
O301 M40 O114 98.7(5) . .
O338 M40 O114 93.0(5) . .
O301 M40 O250 101.3(5) . .
O338 M40 O250 86.1(5) . .
O114 M40 O250 159.6(5) . .
O301 M40 O340 97.7(5) . 2_756
O338 M40 O340 158.0(4) . 2_756
O114 M40 O340 86.8(4) . 2_756
O250 M40 O340 86.6(4) . 2_756
O301 M40 O167 165.9(5) . 2_756
O338 M40 O167 88.9(4) . 2_756
O114 M40 O167 74.5(4) . 2_756
O250 M40 O167 85.1(4) . 2_756
O340 M40 O167 69.9(4) 2_756 2_756
O199 M41 O113 102.0(6) . .
O199 M41 O57 103.3(5) . .
O113 M41 O57 97.9(5) . .
O199 M41 O190 105.6(6) . .
O113 M41 O190 149.6(5) . .
O57 M41 O190 88.0(4) . .
O199 M41 O204 96.4(5) . .
O113 M41 O204 92.2(5) . .
O57 M41 O204 155.4(4) . .
O190 M41 O204 72.5(4) . .
O199 M41 O200 169.2(5) . .
O113 M41 O200 72.4(4) . .
O57 M41 O200 86.9(4) . .
O190 M41 O200 78.3(4) . .
O204 M41 O200 74.9(4) . .
O291 M42 O230 104.0(5) . .
O291 M42 O148 96.9(6) . .
O230 M42 O148 91.0(5) . .
O291 M42 O269 100.9(6) . .
O230 M42 O269 86.9(5) . .
O148 M42 O269 162.1(4) . .
O291 M42 O34 101.4(5) . .
O230 M42 O34 154.3(4) . .
O148 M42 O34 90.2(4) . .
O269 M42 O34 84.1(4) . .
O291 M42 O9 166.0(5) . .
O230 M42 O9 87.5(4) . .
O148 M42 O9 74.6(4) . .
O269 M42 O9 87.6(4) . .
O34 M42 O9 68.2(4) . .
O219 M43 O217 101.4(5) . .
O219 M43 O29 100.1(5) . .
O217 M43 O29 93.6(4) . .
O219 M43 O96 105.1(5) . .
O217 M43 O96 90.4(4) . .
O29 M43 O96 153.2(4) . .
O219 M43 O77 96.9(5) . .
O217 M43 O77 157.8(4) . .
O29 M43 O77 95.4(4) . .
O96 M43 O77 72.7(4) . .
O219 M43 O41 171.0(4) . .
O217 M43 O41 86.2(4) . .
O29 M43 O41 74.4(4) . .
O96 M43 O41 79.4(4) . .
O77 M43 O41 76.8(4) . .
O118 M44 O264 103.7(5) . .
O118 M44 O56 98.7(5) . .
O264 M44 O56 89.5(4) . .
O118 M44 O194 102.4(5) . .
O264 M44 O194 89.1(4) . .
O56 M44 O194 158.6(4) . .
O118 M44 O170 100.5(5) . .
O264 M44 O170 155.8(4) . .
O56 M44 O170 88.1(4) . .
O194 M44 O170 84.5(4) . .
O118 M44 O21 166.8(4) . .
O264 M44 O21 87.6(4) . .
O56 M44 O21 74.1(4) . .
O194 M44 O21 84.5(4) . .
O170 M44 O21 68.7(4) . .
O305 M45 O154 102.7(5) . .
O305 M45 O244 102.9(5) . .
O154 M45 O244 96.7(5) . .
O305 M45 O64 103.1(5) . .
O154 M45 O64 89.1(4) . .
O244 M45 O64 151.3(5) . .
O305 M45 O77 96.8(5) . .
O154 M45 O77 155.3(4) . .
O244 M45 O77 93.5(4) . .
O64 M45 O77 71.6(4) . .
O305 M45 O67 172.5(5) . .
O154 M45 O67 84.5(4) . .
O244 M45 O67 74.0(4) . .
O64 M45 O67 78.6(4) . .
O77 M45 O67 76.7(4) . .
O185 M46 O272 104.1(5) . .
O185 M46 O339 99.8(5) . .
O272 M46 O339 108.2(5) . .
O185 M46 O231 96.3(5) . .
O272 M46 O231 86.0(4) . .
O339 M46 O231 155.0(4) . .
O185 M46 O30 94.4(5) . .
O272 M46 O30 150.7(4) . .
O339 M46 O30 90.3(4) . .
O231 M46 O30 69.4(4) . .
O185 M46 O342 171.4(5) . .
O272 M46 O342 84.1(4) . .
O339 M46 O342 79.5(5) . .
O231 M46 O342 81.7(5) . .
O30 M46 O342 77.1(4) . .
O265 M47 O62 105.5(6) . .
O265 M47 O113 98.3(6) . .
O62 M47 O113 88.1(5) . .
O265 M47 O340 100.8(5) . .
O62 M47 O340 153.6(5) . .
O113 M47 O340 90.2(5) . .
O265 M47 O196 100.3(6) . .
O62 M47 O196 86.4(5) . .
O113 M47 O196 161.4(5) . .
O340 M47 O196 87.0(4) . .
O265 M47 O200 166.4(5) . .
O62 M47 O200 85.2(4) . .
O113 M47 O200 73.3(4) . .
O340 M47 O200 69.1(4) . .
O196 M47 O200 88.6(4) . .
O275 M48 O175 102.0(5) . .
O275 M48 O25 101.5(5) . .
O175 M48 O25 100.1(4) . .
O275 M48 O30 103.5(5) . .
O175 M48 O30 87.6(4) . .
O25 M48 O30 151.7(4) . .
O275 M48 O50 93.5(4) . .
O175 M48 O50 156.6(4) . .
O25 M48 O50 93.7(4) . .
O30 M48 O50 71.8(4) . .
O275 M48 O60 167.3(4) . .
O175 M48 O60 90.4(4) . .
O25 M48 O60 73.2(4) . .
O30 M48 O60 79.5(4) . .
O50 M48 O60 75.6(4) . .
O169 M49 O143 104.8(5) . .
O169 M49 O31 98.9(5) . .
O143 M49 O31 106.9(5) . .
O169 M49 O102 98.2(5) . .
O143 M49 O102 89.2(4) . .
O31 M49 O102 152.5(4) . .
O169 M49 O52 95.9(4) . .
O143 M49 O52 150.7(4) . .
O31 M49 O52 89.6(4) . .
O102 M49 O52 67.3(4) . .
O169 M49 O326 173.3(5) . .
O143 M49 O326 81.8(5) . .
O31 M49 O326 77.5(5) . .
O102 M49 O326 83.2(5) . .
O52 M49 O326 78.5(4) . .
O210 M50 O332 103.2(5) . .
O210 M50 O240 103.7(5) . .
O332 M50 O240 105.4(5) . .
O210 M50 O78 94.9(5) . .
O332 M50 O78 90.8(5) . .
O240 M50 O78 151.5(4) . .
O210 M50 O171 94.2(4) . .
O332 M50 O171 153.8(5) . .
O240 M50 O171 89.0(4) . .
O78 M50 O171 68.0(4) . .
O210 M50 O281 172.6(5) . .
O332 M50 O281 81.2(5) . .
O240 M50 O281 80.7(4) . .
O78 M50 O281 78.9(4) . .
O171 M50 O281 79.7(4) . .
O79 M51 O369 104.8(6) . 2_655
O79 M51 O181 101.5(5) . 2_655
O369 M51 O181 105.4(5) 2_655 2_655
O79 M51 O241 97.6(5) . .
O369 M51 O241 91.3(5) 2_655 .
O181 M51 O241 150.2(4) 2_655 .
O79 M51 O23 95.2(5) . .
O369 M51 O23 152.6(5) 2_655 .
O181 M51 O23 88.4(4) 2_655 .
O241 M51 O23 67.2(4) . .
O79 M51 O314 170.1(5) . .
O369 M51 O314 82.0(5) 2_655 .
O181 M51 O314 83.3(4) 2_655 .
O241 M51 O314 74.7(4) . .
O23 M51 O314 76.2(4) . .
O316 M52 O383 103.8(6) . .
O316 M52 O358 101.1(6) . .
O383 M52 O358 103.9(5) . .
O316 M52 O176 97.5(6) . .
O383 M52 O176 150.6(5) . .
O358 M52 O176 91.5(5) . .
O316 M52 O315 98.8(6) . .
O383 M52 O315 88.3(5) . .
O358 M52 O315 153.4(5) . .
O176 M52 O315 68.4(4) . .
O316 M52 O424 174.4(6) . .
O383 M52 O424 79.8(5) . .
O358 M52 O424 82.0(5) . .
O176 M52 O424 77.6(5) . .
O315 M52 O424 76.9(5) . .
O149 M53 O234 105.0(6) . .
O149 M53 O196 101.3(6) . .
O234 M53 O196 105.6(5) . .
O149 M53 O315 92.3(5) . .
O234 M53 O315 88.7(5) . .
O196 M53 O315 156.8(5) . .
O149 M53 O214 94.9(5) . .
O234 M53 O214 150.8(5) . .
O196 M53 O214 90.9(5) . .
O315 M53 O214 69.1(4) . .
O149 M53 O463 169.7(6) . .
O234 M53 O463 82.6(5) . .
O196 M53 O463 83.0(5) . .
O315 M53 O463 80.8(5) . .
O214 M53 O463 75.6(5) . .
O406 M54 O160 104.8(6) . .
O406 M54 O152 100.2(5) . .
O160 M54 O152 100.1(5) . .
O406 M54 O303 94.7(5) . .
O160 M54 O303 94.9(5) . .
O152 M54 O303 155.3(5) . .
O406 M54 O216 91.8(5) . .
O160 M54 O216 161.9(5) . .
O152 M54 O216 83.5(4) . .
O303 M54 O216 76.3(4) . .
O406 M54 O131 166.1(5) . .
O160 M54 O131 88.2(5) . .
O152 M54 O131 81.9(4) . .
O303 M54 O131 79.0(4) . .
O216 M54 O131 74.7(4) . .
O460 M55 O370 103.5(7) . .
O460 M55 O182 97.4(5) . .
O370 M55 O182 98.1(6) . .
O460 M55 O376 94.3(6) . .
O370 M55 O376 98.7(6) . .
O182 M55 O376 156.7(5) . .
O460 M55 O251 165.8(6) . .
O370 M55 O251 90.7(6) . .
O182 M55 O251 81.3(4) . .
O376 M55 O251 82.4(5) . .
O460 M55 O494 91.8(6) . .
O370 M55 O494 164.6(6) . .
O182 M55 O494 81.3(5) . .
O376 M55 O494 78.2(5) . .
O251 M55 O494 74.0(5) . .
O319 M82 O387 101.0(9) . .
O319 M82 O372 101.8(9) . .
O387 M82 O372 103.1(8) . .
O319 M82 O78 91.5(8) . .
O387 M82 O78 157.6(9) . .
O372 M82 O78 92.3(7) . .
O319 M82 O193 96.9(7) . .
O387 M82 O193 91.4(7) . .
O372 M82 O193 153.6(8) . .
O78 M82 O193 68.6(5) . .
O319 M82 O197 172.0(9) . .
O387 M82 O197 84.8(7) . .
O372 M82 O197 82.0(6) . .
O78 M82 O197 81.3(6) . .
O193 M82 O197 77.4(6) . .
O133 M87 O353 112.6(7) . .
O133 M87 O351 104.3(7) . .
O353 M87 O351 97.1(7) . .
O133 M87 O5 95.5(6) . .
O353 M87 O5 92.7(6) . .
O351 M87 O5 152.4(7) . .
O133 M87 O102 153.0(7) . .
O353 M87 O102 88.8(6) . .
O351 M87 O102 88.4(6) . .
O5 M87 O102 66.0(4) . .
O133 M87 O352 81.4(6) . .
O353 M87 O352 165.2(7) . .
O351 M87 O352 83.6(6) . .
O5 M87 O352 80.5(5) . .
O102 M87 O352 76.4(5) . .
O376 M88 O484 108.4(8) . .
O376 M88 O433 97.4(8) . .
O484 M88 O433 99.9(9) . .
O376 M88 O55 157.2(7) . .
O484 M88 O55 92.5(7) . .
O433 M88 O55 87.5(7) . .
O376 M88 O309 89.6(6) . .
O484 M88 O309 156.1(8) . .
O433 M88 O309 92.9(7) . .
O55 M88 O309 67.8(5) . .
O376 M88 O403 89.1(8) . .
O484 M88 O403 83.4(9) . .
O433 M88 O403 171.3(8) . .
O55 M88 O403 84.3(6) . .
O309 M88 O403 81.3(6) . .
O356 Ce1 O500 131.3(6) . .
O356 Ce1 O201 69.6(3) . .
O500 Ce1 O201 130.7(5) . .
O356 Ce1 O422 70.0(4) . .
O500 Ce1 O422 74.1(8) . .
O201 Ce1 O422 75.9(4) . .
O356 Ce1 O259 69.7(4) . .
O500 Ce1 O259 146.5(7) . .
O201 Ce1 O259 77.8(4) . .
O422 Ce1 O259 137.4(5) . .
O356 Ce1 O294 67.3(3) . .
O500 Ce1 O294 74.7(5) . .
O201 Ce1 O294 135.3(4) . .
O422 Ce1 O294 79.2(4) . .
O259 Ce1 O294 97.3(4) . .
O356 Ce1 O505 137.6(5) . .
O500 Ce1 O505 91.0(7) . .
O201 Ce1 O505 83.3(5) . .
O422 Ce1 O505 134.8(5) . .
O259 Ce1 O505 73.2(6) . .
O294 Ce1 O505 138.5(5) . .
O356 Ce1 O497 115.8(5) . .
O500 Ce1 O497 77.1(8) . .
O201 Ce1 O497 141.0(4) . .
O422 Ce1 O497 143.1(5) . .
O259 Ce1 O497 69.6(5) . .
O294 Ce1 O497 71.3(5) . .
O505 Ce1 O497 67.5(6) . .
O356 Ce1 O392 127.2(4) . .
O500 Ce1 O392 66.7(5) . .
O201 Ce1 O392 67.0(4) . .
O422 Ce1 O392 71.4(4) . .
O259 Ce1 O392 126.1(4) . .
O294 Ce1 O392 136.3(4) . .
O505 Ce1 O392 63.6(5) . .
O497 Ce1 O392 116.8(5) . .
O32 Ce2 O445 67.4(4) . .
O32 Ce2 O456 69.2(5) . .
O445 Ce2 O456 91.3(7) . .
O32 Ce2 O518 130.9(8) . .
O445 Ce2 O518 144.4(6) . .
O456 Ce2 O518 73.5(9) . .
O32 Ce2 O133 68.5(4) . .
O445 Ce2 O133 135.6(4) . .
O456 Ce2 O133 78.0(6) . .
O518 Ce2 O133 73.6(6) . .
O32 Ce2 O469 127.5(4) . .
O445 Ce2 O469 69.8(4) . .
O456 Ce2 O469 140.5(6) . .
O518 Ce2 O469 101.6(8) . .
O133 Ce2 O469 139.4(5) . .
O32 Ce2 O519 120.3(7) . .
O445 Ce2 O519 72.9(6) . .
O456 Ce2 O519 69.1(8) . .
O518 Ce2 O519 71.5(7) . .
O133 Ce2 O519 137.4(6) . .
O469 Ce2 O519 72.2(7) . .
O32 Ce2 O516 119.8(6) . .
O445 Ce2 O516 130.8(5) . .
O456 Ce2 O516 137.8(7) . .
O518 Ce2 O516 71.8(8) . .
O133 Ce2 O516 69.8(4) . .
O469 Ce2 O516 70.5(5) . .
O519 Ce2 O516 119.8(8) . .
O32 Ce2 O449 67.2(5) . .
O445 Ce2 O449 72.9(5) . .
O456 Ce2 O449 136.4(6) . .
O518 Ce2 O449 139.2(7) . .
O133 Ce2 O449 85.5(5) . .
O469 Ce2 O449 72.2(6) . .
O519 Ce2 O449 137.1(7) . .
O516 Ce2 O449 68.1(6) . .
O235 Ce3 O440 73.2(6) . .
O235 Ce3 O499 127.9(8) . .
O440 Ce3 O499 68.6(9) . .
O235 Ce3 O347 68.1(4) . .
O440 Ce3 O347 74.0(5) . .
O499 Ce3 O347 129.0(7) . .
O235 Ce3 O484 130.3(5) . .
O440 Ce3 O484 76.9(6) . .
O499 Ce3 O484 72.6(5) . .
O347 Ce3 O484 66.0(4) . .
O235 Ce3 O510 85.1(7) . .
O440 Ce3 O510 141.3(6) . .
O499 Ce3 O510 145.3(9) . .
O347 Ce3 O510 68.2(6) . .
O484 Ce3 O510 94.8(7) . .
O235 Ce3 O354 67.2(4) . .
O440 Ce3 O354 77.4(5) . .
O499 Ce3 O354 70.9(5) . .
O347 Ce3 O354 132.1(4) . .
O484 Ce3 O354 141.0(5) . .
O510 Ce3 O354 123.3(6) . .
O235 Ce3 O574 69.5(8) . .
O440 Ce3 O574 133.5(9) . .
O499 Ce3 O574 115.9(9) . .
O347 Ce3 O574 114.9(8) . .
O484 Ce3 O574 149.6(9) . .
O510 Ce3 O574 61.1(9) . .
O354 Ce3 O574 63.1(8) . .
O235 Ce3 O575 147.3(10) . .
O440 Ce3 O575 138.1(10) . .
O499 Ce3 O575 81.5(12) . .
O347 Ce3 O575 106.5(10) . .
O484 Ce3 O575 66.3(10) . .
O510 Ce3 O575 63.9(11) . .
O354 Ce3 O575 120.4(10) . .
O574 Ce3 O575 85.6(12) . .
O382 Ce4 O332 127.8(4) . .
O382 Ce4 O459 73.8(6) . .
O332 Ce4 O459 116.0(5) . .
O382 Ce4 O515 93.1(6) . .
O332 Ce4 O515 139.2(6) . .
O459 Ce4 O515 70.3(6) . .
O382 Ce4 O372 144.8(5) . .
O332 Ce4 O372 67.0(4) . .
O459 Ce4 O372 133.1(5) . .
O515 Ce4 O372 80.0(6) . .
O382 Ce4 O371 67.3(4) . .
O332 Ce4 O371 67.3(4) . .
O459 Ce4 O371 74.1(5) . .
O515 Ce4 O371 143.0(6) . .
O372 Ce4 O371 134.0(4) . .
O382 Ce4 O410 73.9(5) . .
O332 Ce4 O410 68.2(4) . .
O459 Ce4 O410 139.5(5) . .
O515 Ce4 O410 135.2(6) . .
O372 Ce4 O410 86.8(4) . .
O371 Ce4 O410 71.3(4) . .
O382 Ce4 O570 74.7(6) . .
O332 Ce4 O570 120.9(5) . .
O459 Ce4 O570 122.9(6) . .
O515 Ce4 O570 65.3(6) . .
O372 Ce4 O570 71.0(5) . .
O371 Ce4 O570 131.4(5) . .
O410 Ce4 O570 69.9(5) . .
O382 Ce4 O401 143.8(6) . .
O332 Ce4 O401 71.2(4) . .
O459 Ce4 O401 70.1(6) . .
O515 Ce4 O401 74.4(6) . .
O372 Ce4 O401 67.5(4) . .
O371 Ce4 O401 102.6(4) . .
O410 Ce4 O401 137.9(5) . .
O570 Ce4 O401 125.8(5) . .
Mo54 O1 Mo92 108.0(4) . .
Mo54 O1 Mo36 102.7(4) . .
Mo92 O1 Mo36 89.9(3) . .
Mo48 O2 M33 104.4(4) . .
Mo48 O2 Mo94 108.3(4) . .
M33 O2 Mo94 89.0(3) . .
Mo62 O3 Mo44 101.9(4) . .
Mo62 O3 Mo1 108.3(4) . .
Mo44 O3 Mo1 89.8(4) . .
Mo95 O4 M33 138.0(5) . .
Mo95 O4 Mo48 109.6(4) . .
M33 O4 Mo48 109.0(4) . .
Mo96 O5 M87 113.0(5) . .
Mo96 O5 Mo87 112.0(5) . .
Mo96 O5 Mo63 109.7(5) . .
M87 O5 Mo63 136.0(5) . .
Mo87 O5 Mo63 129.5(5) . .
Mo94 O6 M33 119.9(5) . .
Mo92 O7 Mo13 148.8(5) . .
Mo92 O7 Mo96 102.6(4) . .
Mo13 O7 Mo96 101.6(4) . .
Mo92 O7 Mo54 99.1(4) . .
Mo13 O7 Mo54 98.7(4) . .
Mo96 O7 Mo54 93.5(3) . .
Mo36 O8 Mo92 120.5(5) . .
Mo17 O9 M42 103.4(4) . .
Mo17 O9 Mo14 106.3(4) . .
M42 O9 Mo14 88.1(3) . .
Mo46 O10 Mo4 120.9(6) . .
Mo62 O12 Mo7 104.3(5) . .
Mo62 O12 Mo50 106.3(4) . .
Mo7 O12 Mo50 87.9(4) . .
Mo15 O13 Mo51 104.5(4) . .
Mo15 O13 Mo2 109.0(5) . .
Mo51 O13 Mo2 90.1(3) . .
Mo11 O14 Mo94 108.0(4) 2_655 2_655
Mo11 O14 Mo6 109.5(4) 2_655 .
Mo94 O14 Mo6 141.4(5) 2_655 .
Mo18 O15 M33 156.7(5) . 2_655
Mo68 O16 Mo55 104.2(4) . .
Mo68 O16 Mo9 106.6(4) . .
Mo55 O16 Mo9 88.8(3) . .
Mo5 O17 Mo3 154.7(5) . .
M39 O19 Mo2 142.1(5) . .
M39 O19 Mo12 104.2(4) . .
Mo2 O19 Mo12 103.1(4) . .
Mo30 O20 Mo36 154.7(5) . .
Mo75 O21 M44 103.1(4) . .
Mo75 O21 Mo35 107.4(4) . .
M44 O21 Mo35 88.5(4) . .
Mo79 O22 M36 103.4(4) . .
Mo79 O22 Mo31 109.8(5) . .
M36 O22 Mo31 89.6(4) . .
Mo18 O23 M34 107.2(5) . .
Mo18 O23 M51 142.4(5) . .
M34 O23 M51 109.2(4) . .
Mo92 O24 M38 154.7(5) . .
M48 O25 Mo95 120.7(5) . .
Mo19 O27 Mo78 136.4(6) . .
Mo12 O28 Mo93 111.3(5) . .
Mo12 O28 M30 108.9(4) . .
Mo93 O28 M30 135.4(5) . .
M43 O29 Mo3 120.6(5) . .
M48 O30 Mo11 109.3(4) . .
M48 O30 M46 141.1(5) . .
Mo11 O30 M46 108.0(4) . .
M49 O31 Mo44 151.3(6) . .
Mo63 O32 Ce2 163.5(6) . .
Mo36 O33 Mo33 138.6(6) . .
Mo36 O33 Mo54 111.3(4) . .
Mo33 O33 Mo54 109.9(5) . .
M35 O34 M42 135.3(5) . .
M35 O34 Mo17 109.4(5) . .
M42 O34 Mo17 112.9(5) . .
Mo1 O35 Mo50 141.7(6) . .
Mo1 O35 Mo41 103.8(5) . .
Mo50 O35 Mo41 102.4(5) . .
Mo54 O36 Mo33 103.7(4) . .
Mo54 O36 Mo13 108.8(4) . .
Mo33 O36 Mo13 90.5(3) . .
Mo13 O37 Mo33 121.3(5) . .
Mo14 O38 Mo43 109.5(4) . .
Mo14 O38 Mo70 142.5(5) . .
Mo43 O38 Mo70 107.4(5) . .
Mo23 O39 Mo16 103.0(4) . .
Mo23 O39 Mo42 106.2(4) . .
Mo16 O39 Mo42 89.1(3) . .
Mo32 O40 Mo40 137.4(5) . .
Mo32 O40 Mo28 112.7(5) . .
Mo40 O40 Mo28 109.9(5) . .
Mo72 O41 Mo3 103.2(4) . .
Mo72 O41 M43 106.4(4) . .
Mo3 O41 M43 90.0(3) . .
Mo98 O42 Mo5 146.6(5) . .
Mo98 O42 Mo25 102.9(5) . .
Mo5 O42 Mo25 102.6(4) . .
Mo98 O42 Mo28 100.8(4) . .
Mo5 O42 Mo28 98.2(4) . .
Mo25 O42 Mo28 94.7(4) . .
Mo92 O43 Mo96 110.7(4) . .
Mo92 O43 Mo63 139.2(5) . .
Mo96 O43 Mo63 107.0(4) . .
Mo17 O44 Mo43 118.0(5) . .
Mo31 O45 Mo51 160.1(6) . .
Mo2 O47 Mo51 119.7(5) . .
Mo7 O48 Mo44 136.5(6) . .
Mo7 O48 Mo62 110.5(4) . .
Mo44 O48 Mo62 111.6(5) . .
M48 O50 Mo94 141.2(5) . .
M48 O50 Mo11 106.1(5) . .
Mo94 O50 Mo11 103.1(4) . .
Mo13 O52 Mo96 110.0(5) . .
Mo13 O52 M49 141.1(5) . .
Mo96 O52 M49 107.0(4) . .
M39 O53 Mo4 160.3(6) . .
Mo42 O54 Mo16 123.1(5) . .
Mo80 O55 M88 110.8(6) . .
Mo80 O55 Mo65 111.0(5) . .
M88 O55 Mo65 137.5(7) . .
Mo80 O55 Mo88 111.5(5) . .
Mo65 O55 Mo88 131.9(6) . .
Mo35 O56 M44 124.4(6) . .
M41 O57 Mo57 156.4(6) . .
Mo15 O58 Mo39 101.9(5) . .
Mo15 O58 M39 108.3(4) . .
Mo39 O58 M39 89.0(3) . .
Mo99 O59 Mo19 152.3(6) . .
Mo48 O60 Mo95 103.5(4) . .
Mo48 O60 M48 109.7(4) . .
Mo95 O60 M48 90.6(3) . .
Mo71 O62 M47 156.5(7) . .
Mo10 O64 M45 110.3(4) . .
Mo10 O64 Mo53 108.5(5) . .
M45 O64 Mo53 141.2(5) . .
Mo23 O65 M38 103.8(4) . .
Mo23 O65 Mo30 107.3(4) . .
M38 O65 Mo30 89.6(3) . .
Mo37 O66 Mo61 157.9(7) . .
Mo72 O67 Mo59 102.8(4) . .
Mo72 O67 M45 105.7(4) . .
Mo59 O67 M45 88.8(3) . .
Mo75 O69 Mo8 103.6(4) . .
Mo75 O69 Mo18 109.8(4) . .
Mo8 O69 Mo18 88.4(3) . .
Mo58 O70 Mo51 145.1(6) . .
Mo48 O72 Mo11 117.2(5) . .
Mo54 O73 Mo96 118.0(5) . .
Mo28 O76 Mo32 104.4(5) . .
Mo28 O76 Mo98 108.6(4) . .
Mo32 O76 Mo98 89.7(3) . .
M43 O77 M45 147.8(5) . .
M43 O77 Mo10 102.2(4) . .
M45 O77 Mo10 100.7(4) . .
M43 O77 Mo72 101.2(4) . .
M45 O77 Mo72 98.8(4) . .
Mo10 O77 Mo72 95.3(4) . .
Mo25 O78 M50 111.5(4) . .
Mo25 O78 Mo82 110.7(4) . .
M50 O78 Mo82 131.9(5) . .
Mo25 O78 M82 109.2(5) . .
M50 O78 M82 138.8(6) . .
Mo57 O80 M36 137.6(5) . .
Mo57 O80 Mo79 110.4(5) . .
M36 O80 Mo79 109.7(4) . .
Mo42 O81 Mo30 147.5(5) . .
Mo42 O81 Mo80 100.9(5) . .
Mo30 O81 Mo80 100.6(4) . .
Mo42 O81 Mo23 100.8(4) . .
Mo30 O81 Mo23 101.2(5) . .
Mo80 O81 Mo23 95.2(4) . .
Mo18 O82 Mo35 141.3(5) . .
Mo18 O82 M34 102.8(5) . .
Mo35 O82 M34 102.9(5) . .
Mo18 O82 Mo75 102.7(5) . .
Mo35 O82 Mo75 103.2(4) . .
M34 O82 Mo75 95.5(4) . .
M38 O83 Mo16 138.1(6) . .
M38 O83 Mo23 111.7(5) . .
Mo16 O83 Mo23 110.1(5) . .
Mo31 O84 Mo22 103.9(5) . .
Mo31 O84 Mo71 143.0(5) . .
Mo22 O84 Mo71 103.3(5) . .
Mo28 O85 Mo5 109.2(4) . .
Mo28 O85 Mo40 103.1(4) . .
Mo5 O85 Mo40 89.9(3) . .
Mo9 O87 Mo46 142.5(6) . .
Mo9 O87 Mo74 103.5(5) . .
Mo46 O87 Mo74 101.8(5) . .
Mo9 O87 Mo68 102.8(4) . .
Mo46 O87 Mo68 101.6(4) . .
Mo74 O87 Mo68 95.8(4) . .
Mo5 O88 Mo40 120.2(5) . .
M39 O89 Mo39 122.2(5) . .
Mo13 O90 Mo44 156.3(6) . .
Mo63 O92 M38 152.9(6) . .
Mo24 O93 Mo4 144.4(6) . .
Mo9 O94 Mo59 157.4(6) . .
Mo2 O95 Mo12 108.9(4) . .
Mo2 O95 Mo93 140.6(5) . .
Mo12 O95 Mo93 108.8(4) . .
M43 O96 Mo10 110.4(5) . .
M43 O96 Mo56 141.0(5) . .
Mo10 O96 Mo56 108.4(4) . .
Mo9 O98 Mo74 111.3(5) . .
Mo9 O98 Mo64 140.8(5) . .
Mo74 O98 Mo64 107.1(5) . .
Mo75 O99 M34 116.7(5) . .
Mo68 O100 Mo74 116.8(5) . .
Mo2 O101 M36 159.1(6) . .
Mo96 O102 M49 111.3(5) . .
Mo96 O102 Mo87 108.6(5) . .
M49 O102 Mo87 129.7(5) . .
Mo96 O102 M87 107.2(5) . .
M49 O102 M87 138.9(5) . .
Mo6 O103 Mo8 150.4(6) . .
Mo51 O107 Mo39 137.7(6) . .
Mo51 O107 Mo15 108.2(5) . .
Mo39 O107 Mo15 111.5(5) . .
M37 O110 Mo37 111.0(5) . 2_756
M37 O110 Mo27 109.7(5) . .
Mo37 O110 Mo27 128.6(5) 2_756 .
Mo79 O111 Mo22 117.1(4) . .
Mo1 O112 Mo33 157.0(6) . .
M41 O113 M47 125.0(6) . .
Mo73 O114 M40 122.9(5) . .
Mo94 O115 Mo8 156.9(6) 2_655 .
Mo93 O116 M36 150.2(6) . .
Mo24 O117 Mo38 148.5(6) . .
Mo62 O119 Mo41 118.9(5) . .
Mo11 O121 Mo6 111.0(5) . 2_655
Mo11 O121 Mo47 107.8(5) . .
Mo6 O121 Mo47 136.3(5) 2_655 .
Mo79 O122 Mo57 104.6(5) . .
Mo79 O122 Mo71 108.4(5) . .
Mo57 O122 Mo71 88.6(3) . .
Mo6 O125 M31 150.8(6) . .
Mo34 O126 Mo95 150.2(6) . .
Mo30 O127 M38 120.9(5) . .
Mo46 O129 Mo39 159.8(6) . .
Mo31 O130 M36 120.9(5) . .
Mo93 O131 M54 146.2(5) . .
M87 O133 Ce2 156.8(7) . .
Mo87 O133 Ce2 157.9(7) . .
Mo42 O137 Mo80 110.4(5) . .
Mo42 O137 Mo83 142.5(5) . .
Mo80 O137 Mo83 107.0(5) . .
Mo1 O138 Mo44 122.6(6) . .
Mo50 O139 Mo41 108.5(5) . .
Mo50 O139 M32 143.5(5) . .
Mo41 O139 M32 106.9(5) . .
Mo14 O140 Mo16 155.9(6) . .
Mo21 O141 Mo39 149.0(6) . .
Mo98 O142 Mo32 124.1(5) . .
M49 O143 Mo78 147.7(6) . .
Mo29 O144 M35 123.0(5) . .
C26 O146 Mo19 125.5(10) . .
Mo14 O148 M42 123.9(5) . .
M31 O150 Mo20 135.8(6) . .
Mo99 O151 Mo81 150.3(6) 2_655 .
M54 O152 Mo61 136.9(6) . .
M45 O154 Mo55 155.9(6) . .
Mo45 O156 Mo7 149.6(6) . .
Mo50 O157 Mo7 123.6(5) . .
Mo98 O158 Mo25 111.4(5) . .
Mo98 O158 Mo67 141.3(5) . .
Mo25 O158 Mo67 106.4(4) . .
Mo29 O162 Mo14 141.4(5) . .
Mo29 O162 Mo43 102.3(4) . .
Mo14 O162 Mo43 102.5(4) . .
Mo29 O162 Mo17 103.2(4) . .
Mo14 O162 Mo17 103.0(4) . .
Mo43 O162 Mo17 96.2(4) . .
M34 O165 Mo45 111.4(5) . .
M34 O165 Mo99 109.7(5) . .
Mo45 O165 Mo99 132.3(5) . .
Mo69 O167 M40 103.8(5) . 2_756
Mo69 O167 Mo73 107.8(5) . 2_756
M40 O167 Mo73 89.3(4) 2_756 2_756
M44 O170 Mo8 136.4(5) . .
M44 O170 Mo75 112.7(5) . .
Mo8 O170 Mo75 109.4(5) . .
Mo5 O171 Mo25 111.3(4) . .
Mo5 O171 M50 138.1(5) . .
Mo25 O171 M50 107.3(4) . .
C33 O172 M31 127.2(10) . .
C26 O173 Mo78 128.3(10) . .
Mo10 O174 Mo53 109.5(5) . .
Mo10 O174 M1 110.5(5) . .
Mo53 O174 M1 127.8(5) . .
Mo10 O174 M1' 107.9(5) . .
Mo53 O174 M1' 139.3(5) . .
M48 O175 M35 158.0(6) . .
Mo22 O176 M52 112.0(5) . .
Mo22 O176 Mo58 110.4(5) . .
M52 O176 Mo58 137.4(5) . .
Mo4 O177 Mo55 136.0(5) . .
Mo4 O177 Mo68 109.8(5) . .
Mo55 O177 Mo68 112.4(5) . .
Mo17 O178 M35 103.9(4) . .
Mo17 O178 Mo29 110.2(4) . .
M35 O178 Mo29 89.8(3) . .
M51 O181 M33 147.2(6) 2_655 .
Mo52 O182 M55 136.8(6) . .
Mo38 O183 Mo66 135.0(6) . .
Mo73 O184 Mo32 155.5(6) . .
Mo3 O187 Mo59 136.0(5) . .
Mo3 O187 Mo72 112.3(5) . .
Mo59 O187 Mo72 111.6(4) . .
C20 O189 Mo52 127.5(11) . .
M41 O190 M37 109.2(5) . 2_756
M41 O190 Mo97 142.3(5) . .
M37 O190 Mo97 107.4(5) 2_756 .
Mo53 O191 Mo66 152.8(7) . .
Mo74 O192 Mo21 112.4(5) . .
Mo74 O192 Mo90 108.2(5) . .
Mo21 O192 Mo90 136.9(6) . .
Mo25 O193 Mo67 112.1(5) . .
Mo25 O193 M82 107.4(6) . .
Mo67 O193 M82 138.0(6) . .
Mo25 O193 Mo82 107.6(4) . .
Mo67 O193 Mo82 130.2(5) . .
M32 O194 M44 147.1(6) . .
M53 O196 M47 150.2(7) . .
Mo69 O200 M47 103.3(4) . .
Mo69 O200 M41 107.8(4) . .
M47 O200 M41 88.5(3) . .
Mo56 O201 Ce1 149.5(6) . .
Mo35 O202 Mo7 157.4(6) . .
Mo73 O204 M41 142.5(5) 2_756 .
Mo73 O204 M37 103.6(5) 2_756 2_756
M41 O204 M37 102.5(5) . 2_756
Mo43 O206 Mo70 110.9(5) . .
Mo43 O206 M3 110.8(5) . .
Mo70 O206 M3 135.8(6) . .
Mo43 O206 M3' 108.9(5) . .
Mo70 O206 M3' 128.9(6) . .
Mo31 O209 Mo22 108.9(4) . .
Mo31 O209 Mo58 139.9(6) . .
Mo22 O209 Mo58 109.4(5) . .
M37 O211 Mo97 110.3(5) 2_756 .
M37 O211 Mo37 107.4(5) 2_756 .
Mo97 O211 Mo37 135.7(5) . .
M37 O212 Mo73 110.7(5) . .
M37 O212 Mo27 107.6(4) . .
Mo73 O212 Mo27 140.2(5) . .
Mo71 O214 Mo22 110.1(5) . .
Mo71 O214 M53 141.8(6) . .
Mo22 O214 M53 108.1(5) . .
Mo46 O215 Mo74 109.6(5) . .
Mo46 O215 Mo21 141.9(5) . .
Mo74 O215 Mo21 106.9(5) . .
C1 O216 M54 124.8(9) . .
M43 O217 Mo40 153.9(6) . .
M30 O218 Mo38 156.0(6) . .
Mo23 O220 Mo80 116.9(5) . .
Mo1 O223 Mo41 110.3(4) . .
Mo1 O223 Mo76 140.5(5) . .
Mo41 O223 Mo76 107.1(5) . .
Mo42 O230 M42 155.4(6) . .
Mo11 O231 M46 110.4(5) . .
Mo11 O231 Mo47 108.1(5) . .
M46 O231 Mo47 139.1(5) . .
M53 O234 Mo84 151.0(7) . .
Mo76 O235 Ce3 163.4(7) . .
Mo97 O236 Mo61 153.3(6) . .
Mo56 O237 Mo40 150.8(6) . .
M50 O240 Mo3 149.0(6) . .
M34 O241 M51 113.1(5) . .
M34 O241 Mo99 109.8(4) . .
M51 O241 Mo99 136.6(5) . .
Mo53 O242 Mo55 149.9(6) . .
Mo41 O243 M32 110.4(5) . .
Mo41 O243 Mo60 108.5(4) . .
M32 O243 Mo60 134.4(5) . .
M45 O244 Mo59 123.5(6) . .
Mo43 O247 Mo34 111.4(5) . .
Mo43 O247 M3 109.3(4) . .
Mo34 O247 M3 138.3(5) . .
Mo43 O247 M3' 110.2(5) . .
Mo34 O247 M3' 130.6(5) . .
Mo29 O249 Mo43 109.6(5) . .
Mo29 O249 Mo34 142.1(5) . .
Mo43 O249 Mo34 107.8(5) . .
Mo67 O250 M40 149.6(7) . .
Mo83 O251 M55 152.5(7) . .
Mo68 O252 Mo4 104.1(5) . .
Mo68 O252 Mo46 109.7(5) . .
Mo4 O252 Mo46 89.6(4) . .
M34 O255 Mo35 109.8(5) . .
M34 O255 Mo45 108.8(5) . .
Mo35 O255 Mo45 141.4(5) . .
Mo70 O256 Mo16 150.0(7) . .
Mo65 O258 Mo36 151.5(6) . .
Mo76 O261 Mo33 148.6(6) . .
Mo41 O262 Mo60 111.0(5) . .
Mo41 O262 Mo76 109.4(5) . .
Mo60 O262 Mo76 129.2(5) . .
Mo50 O264 M44 155.0(6) . .
C1 O266 Mo61 124.0(10) . .
Mo64 O267 Mo59 148.6(6) . .
Mo83 O269 M42 150.5(6) . .
M46 O272 Mo52 147.8(6) . .
Mo71 O274 Mo57 122.1(5) . .
Mo12 O278 M30 110.4(4) . .
Mo12 O278 Mo24 110.5(5) . .
M30 O278 Mo24 136.3(5) . .
M1' O283 Mo10 112.8(5) . .
M1' O283 Mo56 135.9(6) . .
Mo10 O283 Mo56 110.0(4) . .
Mo10 O283 M1 109.8(5) . .
Mo56 O283 M1 130.7(5) . .
Mo89 O287 Mo86 130.4(7) . .
Mo15 O292 Mo12 118.7(5) . .
Mo37 O294 Ce1 157.8(6) 2_756 .
Mo18 O295 Mo8 120.5(5) . .
Mo27 O296 Mo32 148.8(6) . .
Mo69 O297 M37 119.8(5) . 2_756
M39 O299 Mo12 110.4(5) . .
M39 O299 Mo24 140.3(5) . .
Mo12 O299 Mo24 108.3(4) . .
Mo30 O300 Mo80 110.4(5) . .
Mo30 O300 Mo65 140.7(5) . .
Mo80 O300 Mo65 108.1(5) . .
M30 O303 M54 155.7(6) . .
C33 O306 Mo20 124.7(10) . .
Mo29 O308 Mo95 157.1(5) . .
Mo80 O309 Mo83 110.6(5) . .
Mo80 O309 M88 109.5(5) . .
Mo83 O309 M88 137.2(6) . .
Mo80 O309 Mo88 109.6(5) . .
Mo83 O309 Mo88 130.4(5) . .
Mo72 O310 Mo10 117.2(5) . .
C8 O312 Mo38 126.9(12) . .
Mo22 O315 M52 109.2(5) . .
Mo22 O315 M53 109.4(5) . .
M52 O315 M53 133.5(6) . .
Mo97 O317 Mo57 147.1(6) . .
Mo60 O321 Mo20 156.4(7) . .
M50 O332 Ce4 166.3(7) . .
Mo74 O336 Mo90 112.3(5) . .
Mo74 O336 Mo64 110.7(5) . .
Mo90 O336 Mo64 134.4(6) . .
Mo98 O338 M40 156.0(6) . .
M46 O339 M35 148.5(6) . .
M47 O340 M40 137.2(5) . 2_756
M47 O340 Mo69 111.9(5) . .
M40 O340 Mo69 109.3(5) 2_756 .
Mo28 O345 Mo25 118.7(5) . .
Mo65 O347 Ce3 151.4(7) . .
M32 O348 Mo20 149.3(6) . .
Mo9 O350 Mo55 124.7(6) . .
M87 O351 Mo78 147.7(7) . .
Mo87 O351 Mo78 153.7(7) . .
Mo60 O354 Ce3 159.7(6) . .
Mo27 O356 Ce1 161.7(6) . .
M52 O358 Mo86 149.9(7) . .
M51 O369 Mo81 150.0(7) 2_655 .
Mo64 O371 Ce4 151.4(6) . .
Mo82 O372 Ce4 159.0(6) . .
M82 O372 Ce4 151.8(7) . .
M1 O373 Mo66 156.9(7) . .
M1' O373 Mo66 156.3(7) . .
M88 O376 M55 162.1(9) . .
Mo88 O376 M55 155.1(7) . .
C13 O379 Mo84 123.8(12) . .
Mo90 O382 Ce4 164.2(8) . .
M52 O383 Mo84 153.5(7) . .
Mo47 O386 Mo52 151.6(7) . .
M82 O387 Mo85 144.9(8) . .
Mo82 O387 Mo85 153.7(7) . .
M1 O392 Ce1 164.3(6) . .
M1' O392 Ce1 150.6(6) . .
Mo45 O395 Mo19 154.8(6) . .
Mo67 O405 Mo85 147.5(6) . .
C13 O407 Mo85 127.3(11) 2_756 .
Mo34 O417 Mo26 144.6(7) . .
C8 O421 Mo66 130.5(12) . .
Mo21 O441 Mo89 147.2(7) . .
Mo81 O443 Mo26 134.9(7) . .
Mo84 O444 Mo85 134.2(7) . 2_756
Mo70 O445 Ce2 152.1(7) . .
Mo58 O448 Mo86 156.2(8) . .
Mo90 O454 Mo89 158.1(12) . .
M3 O462 Mo26 159.6(9) . .
M3' O462 Mo26 145.4(9) . .
Mo47 O466 M31 155.7(6) . 2_655
M3 O469 Ce2 156.1(8) . .
M3' O469 Ce2 157.4(8) . .
Mo88 O484 Ce3 157.3(9) . .
M88 O484 Ce3 163.3(8) . .
C20 O494 M55 128.4(12) . .
M5 O533 O759 85(4) 2_756 2_756
M5 O533 M5 119(4) 2_756 .
O759 O533 M5 138(4) 2_756 .
M10' O730 M9 152.6(19) . .
M10' O730 M8 101.8(14) . .
M9 O730 M8 99.1(14) . .
M4' O735 M9 110.3(15) . .
O738 O738 M4 101.6(15) 2_655 .
O738 O738 M9' 121(2) 2_655 .
M4 O738 M9' 106.3(12) . .
O791 O751 O751 94(3) 2_756 2_756
O791 O751 M7 36(3) 2_756 .
O751 O751 M7 94.4(9) 2_756 .
O791 O751 M6 134(3) 2_756 .
O751 O751 M6 118(2) 2_756 .
M7 O751 M6 106.0(13) . .
O791 O751 M5' 114(3) 2_756 .
O751 O751 M5' 102.0(10) 2_756 .
M7 O751 M5' 147.0(15) . .
M6 O751 M5' 91.1(10) . .
O772 O753 M11 63(2) 2_756 2_756
O772 O753 M7' 63(2) 2_756 .
M11 O753 M7' 121(2) 2_756 .
O756 O756 M5 100.2(17) 2_756 .
O756 O756 M6' 125(3) 2_756 .
M5 O756 M6' 106.1(14) . .
M5' O758 M6 119.6(15) . 2_756
O533 O759 M5 42(3) 2_756 .
O533 O759 M6' 91(3) 2_756 2_756
M5 O759 M6' 113(2) . 2_756
M7' O768 M11 144.8(19) . .
O769 O769 M7 77(2) 2_756 .
O769 O769 M7 55.0(17) 2_756 2_756
M7 O769 M7 57.0(14) . 2_756
O769 O769 M11' 167(4) 2_756 .
M7 O769 M11' 103(2) . .
M7 O769 M11' 114(2) 2_756 .
M6 O771 M11' 144(2) . .
M6 O771 M7 109.8(19) . .
M11' O771 M7 94.6(15) . .
O753 O772 M11 61(2) 2_756 .
O753 O772 M7' 61(2) 2_756 2_756
M11 O772 M7' 117(2) . 2_756
O774 O774 M8 96.4(10) 2_655 .
O774 O774 M4' 101.7(11) 2_655 .
M8 O774 M4' 141.6(16) . .
O774 O774 M9 124(2) 2_655 .
M8 O774 M9 104.8(13) . .
M4' O774 M9 92.7(11) . .
M9 O779 M4' 116.0(11) . 2_655
M8 O785 M10' 108(2) . .
M8 O785 M8 59.7(15) . 2_655
M10' O785 M8 117(2) . 2_655
O790 O790 M4 86(10) 2_655 2_655
O790 O790 M4 79(10) 2_655 .
M4 O790 M4 94(6) 2_655 .
O790 O790 M10 147(10) 2_655 2_655
M4 O790 M10 90(8) 2_655 2_655
M4 O790 M10 134(8) . 2_655
M7 O791 O751 96(5) 2_756 2_756
M7 O791 M7 57(3) 2_756 .
O751 O791 M7 82(3) 2_756 .
M9' O793 M4 121.9(18) . 2_655
C7 N1 H1A 109.5 . .
C7 N1 H1B 109.5 . .
H1A N1 H1B 109.5 . .
C7 N1 H1C 109.5 . .
H1A N1 H1C 109.5 . .
H1B N1 H1C 109.5 . .
C12 N2 C10 110(3) . .
C12 N3 C11 115(2) . .
C12 N3 H3 122.6 . .
C11 N3 H3 122.6 . .
C2 N4 H4A 109.5 . .
C2 N4 H4B 109.5 . .
H4A N4 H4B 109.5 . .
C2 N4 H4C 109.5 . .
H4A N4 H4C 109.5 . .
H4B N4 H4C 109.5 . .
C6 N5 C5 107.8(18) . .
C6 N5 H5 126.1 . .
C5 N5 H5 126.1 . .
C5 N6 C4 114.0(17) . .
C14 N7 H7A 109.5 . .
C14 N7 H7B 109.5 . .
H7A N7 H7B 109.5 . .
C14 N7 H7C 109.5 . .
H7A N7 H7C 109.5 . .
H7B N7 H7C 109.5 . .
C18 N8 C17 109.4(15) . .
C18 N8 H8 125.3 . .
C17 N8 H8 125.3 . .
C16 N9 C17 107.9(13) . .
C21 N10 H10A 109.5 . .
C21 N10 H10B 109.5 . .
H10A N10 H10B 109.5 . .
C21 N10 H10C 109.5 . .
H10A N10 H10C 109.5 . .
H10B N10 H10C 109.5 . .
C24 N11 C25 86(5) . .
C24 N11 H11 137.1 . .
C25 N11 H11 137.1 . .
C23 N12 C24 106(2) . .
C27 N13 H13A 109.5 . .
C27 N13 H13B 109.5 . .
H13A N13 H13B 109.5 . .
C27 N13 H13C 109.5 . .
H13A N13 H13C 109.5 . .
H13B N13 H13C 109.5 . .
C31 N14 C29 109.4(15) . .
C31 N15 C30 111.2(15) . .
C31 N15 H15 124.4 . .
C30 N15 H15 124.4 . .
C32 N16 H16A 109.5 . .
C32 N16 H16B 109.5 . .
H16A N16 H16B 109.5 . .
C32 N16 H16C 109.5 . .
H16A N16 H16C 109.5 . .
H16B N16 H16C 109.5 . .
C36 N17 C35 110.5(16) . .
C36 N18 C37 107.7(15) . .
C36 N18 H18 126.1 . .
C37 N18 H18 126.1 . .
O266 C1 O216 126.2(15) . .
O266 C1 C2 117.4(15) . .
O216 C1 C2 116.3(14) . .
C1 C2 N4 110.1(14) . .
C1 C2 C3 113.6(14) . .
N4 C2 C3 113.2(14) . .
C1 C2 H2 106.5 . .
N4 C2 H2 106.5 . .
C3 C2 H2 106.5 . .
C4 C3 C2 112.2(14) . .
C4 C3 H3A 109.2 . .
C2 C3 H3A 109.2 . .
C4 C3 H3B 109.2 . .
C2 C3 H3B 109.2 . .
H3A C3 H3B 107.9 . .
N6 C4 C6 103.1(16) . .
N6 C4 C3 126.5(16) . .
C6 C4 C3 130.3(17) . .
N6 C5 N5 108.4(19) . .
N6 C5 H5A 125.8 . .
N5 C5 H5A 125.8 . .
N5 C6 C4 106.6(16) . .
N5 C6 H6 126.7 . .
C4 C6 H6 126.7 . .
N1 C7 C9 119(2) . .
N1 C7 C8 106.3(18) . .
C9 C7 C8 111.5(14) . .
N1 C7 H7 106.6 . .
C9 C7 H7 106.6 . .
C8 C7 H7 106.6 . .
O421 C8 O312 126.0(17) . .
O421 C8 C7 118.6(15) . .
O312 C8 C7 115.4(15) . .
C10 C9 C7 111.6(19) . .
C10 C9 H9A 109.3 . .
C7 C9 H9A 109.3 . .
C10 C9 H9B 109.3 . .
C7 C9 H9B 109.3 . .
H9A C9 H9B 108.0 . .
C11 C10 N2 106(2) . .
C11 C10 C9 129(2) . .
N2 C10 C9 124(2) . .
N3 C11 C10 103(3) . .
N3 C11 H11A 128.5 . .
C10 C11 H11A 128.5 . .
N2 C12 N3 106(3) . .
N2 C12 H12 127.0 . .
N3 C12 H12 127.0 . .
O379 C13 O407 130.0(17) . 2_756
O379 C13 C14 114.9(15) . .
O407 C13 C14 114.7(14) 2_756 .
N7 C14 C13 113.5(13) . .
N7 C14 C15 112.9(14) . .
C13 C14 C15 109.4(13) . .
N7 C14 H14 106.8 . .
C13 C14 H14 106.8 . .
C15 C14 H14 106.8 . .
C16 C15 C14 109.0(14) . .
C16 C15 H15A 109.9 . .
C14 C15 H15A 109.9 . .
C16 C15 H15B 109.9 . .
C14 C15 H15B 109.9 . .
H15A C15 H15B 108.3 . .
N9 C16 C18 105.4(14) . .
N9 C16 C15 131.8(13) . .
C18 C16 C15 122.8(14) . .
N8 C17 N9 108.1(15) . .
N8 C17 H17 126.0 . .
N9 C17 H17 126.0 . .
N8 C18 C16 109.1(15) . .
N8 C18 H18A 125.4 . .
C16 C18 H18A 125.4 . .
O189 C20 O494 126.5(18) . .
O189 C20 C21 118.7(19) . .
O494 C20 C21 114.7(18) . .
C22 C21 N10 111(2) . .
C22 C21 C20 106.2(16) . .
N10 C21 C20 110.4(18) . .
C22 C21 H21 109.7 . .
N10 C21 H21 109.7 . .
C20 C21 H21 109.7 . .
C21 C22 C23 114.0(18) . .
C21 C22 H22A 108.7 . .
C23 C22 H22A 108.7 . .
C21 C22 H22B 108.7 . .
C23 C22 H22B 108.7 . .
H22A C22 H22B 107.6 . .
C25 C23 N12 106(2) . .
C25 C23 C22 133(2) . .
N12 C23 C22 121(2) . .
N12 C24 N11 116(5) . .
N12 C24 H24 122.1 . .
N11 C24 H24 122.1 . .
C23 C25 N11 112(3) . .
C23 C25 H25 124.2 . .
N11 C25 H25 124.2 . .
O173 C26 O146 125.0(14) . .
O173 C26 C27 117.2(13) . .
O146 C26 C27 117.6(13) . .
N13 C27 C28 111.2(13) . .
N13 C27 C26 111.1(12) . .
C28 C27 C26 111.1(12) . .
N13 C27 H27 107.7 . .
C28 C27 H27 107.7 . .
C26 C27 H27 107.7 . .
C27 C28 C29 110.9(12) . .
C27 C28 H28A 109.5 . .
C29 C28 H28A 109.5 . .
C27 C28 H28B 109.5 . .
C29 C28 H28B 109.5 . .
H28A C28 H28B 108.1 . .
C30 C29 N14 107.5(15) . .
C30 C29 C28 129.4(14) . .
N14 C29 C28 123.0(14) . .
C29 C30 N15 106.2(15) . .
C29 C30 H30 126.9 . .
N15 C30 H30 126.9 . .
N14 C31 N15 105.6(17) . .
N14 C31 H31 127.2 . .
N15 C31 H31 127.2 . .
N16 C32 C33 111.8(14) . .
N16 C32 C34 112.7(13) . .
C33 C32 C34 109.8(13) . .
N16 C32 H32 107.4 . .
C33 C32 H32 107.4 . .
C34 C32 H32 107.4 . .
O172 C33 O306 124.6(16) . .
O172 C33 C32 120.5(15) . .
O306 C33 C32 114.8(15) . .
C35 C34 C32 111.8(13) . .
C35 C34 H34A 109.3 . .
C32 C34 H34A 109.3 . .
C35 C34 H34B 109.3 . .
C32 C34 H34B 109.3 . .
H34A C34 H34B 107.9 . .
C37 C35 N17 104.8(17) . .
C37 C35 C34 129.8(17) . .
N17 C35 C34 125.4(17) . .
N17 C36 N18 109.1(16) . .
N17 C36 H36 125.4 . .
N18 C36 H36 125.4 . .
C35 C37 N18 107.8(16) . .
C35 C37 H37 126.1 . .
N18 C37 H37 126.1 . .
M11 O700 M5 118(2) . .
M11 O700 M6' 139(2) . .
M5 O700 M6' 102(2) . .

loop_
_geom_bond_atom_site_label_1
_geom_bond_atom_site_label_2
_geom_bond_distance
_geom_bond_site_symmetry_2
Mo1 O298 1.688(12) .
Mo1 O112 1.854(10) .
Mo1 O138 1.901(12) .
Mo1 O223 1.999(10) .
Mo1 O35 2.053(11) .
Mo1 O3 2.407(10) .
Mo2 O68 1.659(10) .
Mo2 O101 1.824(9) .
Mo2 O47 1.837(11) .
Mo2 O95 2.003(9) .
Mo2 O19 2.070(10) .
Mo2 O13 2.408(11) .
Mo3 O51 1.697(9) .
Mo3 O17 1.891(9) .
Mo3 O29 1.915(9) .
Mo3 O240 1.933(10) .
Mo3 O187 1.977(10) .
Mo3 O41 2.318(10) .
Mo4 O208 1.696(12) .
Mo4 O53 1.891(10) .
Mo4 O93 1.959(10) .
Mo4 O10 1.963(11) .
Mo4 O177 1.986(10) .
Mo4 O252 2.308(11) .
Mo5 O179 1.718(10) .
Mo5 O17 1.860(9) .
Mo5 O88 1.901(10) .
Mo5 O171 1.974(10) .
Mo5 O42 2.113(11) .
Mo5 O85 2.331(10) .
Mo6 O335 1.722(11) .
Mo6 O125 1.753(10) .
Mo6 O103 1.813(10) .
Mo6 O121 2.046(11) 2_655
Mo6 O14 2.071(9) .
Mo6 O238 2.370(11) .
Mo7 O104 1.697(13) .
Mo7 O202 1.908(9) .
Mo7 O157 1.955(11) .
Mo7 O156 1.988(10) .
Mo7 O48 1.995(10) .
Mo7 O12 2.320(11) .
Mo8 O61 1.685(10) .
Mo8 O115 1.882(9) .
Mo8 O295 1.942(10) .
Mo8 O103 1.986(10) .
Mo8 O170 2.008(10) .
Mo8 O69 2.312(10) .
Mo9 O132 1.672(12) .
Mo9 O94 1.840(9) .
Mo9 O350 1.874(12) .
Mo9 O98 1.972(10) .
Mo9 O87 2.048(11) .
Mo9 O16 2.478(10) .
Mo10 O188 1.697(10) .
Mo10 O64 1.982(10) .
Mo10 O174 1.985(10) .
Mo10 O96 2.015(10) .
Mo10 O283 2.032(10) .
Mo10 O77 2.131(10) .
Mo10 O310 2.183(11) .
Mo11 O46 1.704(10) .
Mo11 O231 1.988(10) .
Mo11 O121 1.998(11) .
Mo11 O14 2.009(9) 2_655
Mo11 O30 2.040(9) .
Mo11 O50 2.082(10) .
Mo11 O72 2.204(10) .
Mo12 O26 1.717(10) .
Mo12 O278 1.962(9) .
Mo12 O28 1.992(9) .
Mo12 O299 2.005(10) .
Mo12 O95 2.010(9) .
Mo12 O19 2.098(10) .
Mo12 O292 2.206(10) .
Mo13 O163 1.696(10) .
Mo13 O37 1.855(11) .
Mo13 O90 1.877(10) .
Mo13 O52 2.002(10) .
Mo13 O7 2.101(9) .
Mo13 O36 2.337(10) .
Mo14 O145 1.667(11) .
Mo14 O140 1.863(10) .
Mo14 O148 1.899(11) .
Mo14 O38 1.996(10) .
Mo14 O162 2.078(10) .
Mo14 O9 2.483(10) .
Mo15 O375 1.688(12) .
Mo15 O292 1.756(10) .
Mo15 O13 1.939(9) .
Mo15 O58 1.999(11) .
Mo15 O107 2.080(11) .
Mo16 O413 1.667(12) .
Mo16 O140 1.900(10) .
Mo16 O54 1.932(11) .
Mo16 O256 1.997(11) .
Mo16 O83 2.001(10) .
Mo16 O39 2.373(10) .
Mo17 O307 1.695(10) .
Mo17 O44 1.783(10) .
Mo17 O178 1.930(9) .
Mo17 O9 1.961(10) .
Mo17 O34 2.101(10) .
Mo17 O162 2.475(10) .
Mo18 O213 1.702(10) .
Mo18 O15 1.859(9) .
Mo18 O295 1.870(10) .
Mo18 O23 2.008(10) .
Mo18 O82 2.067(10) .
Mo18 O69 2.432(9) .
Mo19 O279 1.701(12) .
Mo19 O334 1.715(12) .
Mo19 O27 1.866(10) .
Mo19 O59 2.051(10) .
Mo19 O395 2.205(11) .
Mo19 O146 2.238(11) .
Mo20 O268 1.713(14) .
Mo20 O362 1.717(12) .
Mo20 O150 1.937(9) .
Mo20 O321 1.942(10) .
Mo20 O348 2.187(12) .
Mo20 O306 2.301(13) .
Mo21 O221 1.686(13) .
Mo21 O441 1.729(13) .
Mo21 O141 1.858(10) .
Mo21 O192 2.032(11) .
Mo21 O215 2.140(11) .
Mo21 O366 2.325(13) .
Mo22 O168 1.672(12) .
Mo22 O176 1.945(11) .
Mo22 O315 2.004(11) .
Mo22 O214 2.006(11) .
Mo22 O209 2.008(11) .
Mo22 O84 2.080(11) .
Mo22 O111 2.210(11) .
Mo23 O365 1.687(11) .
Mo23 O220 1.774(11) .
Mo23 O39 1.946(10) .
Mo23 O65 1.966(10) .
Mo23 O83 2.136(11) .
Mo23 O81 2.423(11) .
Mo24 O86 1.721(11) .
Mo24 O117 1.771(11) .
Mo24 O93 1.874(9) .
Mo24 O278 2.082(9) .
Mo24 O299 2.093(10) .
Mo24 O344 2.315(12) .
Mo25 O108 1.689(10) .
Mo25 O193 1.984(10) .
Mo25 O158 2.003(10) .
Mo25 O78 2.011(9) .
Mo25 O171 2.021(9) .
Mo25 O42 2.114(10) .
Mo25 O345 2.178(10) .
Mo26 O393 1.68(2) .
Mo26 O399 1.695(12) .
Mo26 O443 1.894(12) .
Mo26 O462 1.964(13) .
Mo26 O417 2.170(12) .
Mo26 O482 2.283(17) .
Mo27 O341 1.702(11) .
Mo27 O356 1.769(11) .
Mo27 O296 1.840(10) .
Mo27 O110 2.053(10) .
Mo27 O212 2.134(10) .
Mo27 O364 2.335(11) .
Mo28 O180 1.669(9) .
Mo28 O345 1.751(10) .
Mo28 O85 1.927(9) .
Mo28 O76 1.941(10) .
Mo28 O40 2.108(10) .
Mo28 O42 2.479(10) .
Mo29 O134 1.683(10) .
Mo29 O308 1.844(9) .
Mo29 O144 1.851(10) .
Mo29 O249 1.993(10) .
Mo29 O162 2.059(10) .
Mo29 O178 2.403(10) .
Mo30 O164 1.672(11) .
Mo30 O20 1.855(10) .
Mo30 O127 1.896(10) .
Mo30 O300 1.984(10) .
Mo30 O81 2.099(11) .
Mo30 O65 2.370(10) .
Mo31 O195 1.683(11) .
Mo31 O45 1.839(11) .
Mo31 O130 1.855(11) .
Mo31 O209 1.995(10) .
Mo31 O84 2.056(11) .
Mo31 O22 2.391(11) .
Mo32 O246 1.676(11) .
Mo32 O142 1.897(11) .
Mo32 O184 1.926(10) .
Mo32 O296 1.953(10) .
Mo32 O40 1.984(10) .
Mo32 O76 2.358(10) .
Mo33 O120 1.679(10) .
Mo33 O112 1.898(10) .
Mo33 O37 1.949(11) .
Mo33 O261 1.962(10) .
Mo33 O33 1.985(10) .
Mo33 O36 2.334(10) .
Mo34 O105 1.681(12) .
Mo34 O417 1.777(12) .
Mo34 O126 1.840(9) .
Mo34 O247 2.047(10) .
Mo34 O249 2.117(10) .
Mo34 O284 2.344(12) .
Mo35 O97 1.648(11) .
Mo35 O202 1.846(10) .
Mo35 O56 1.873(11) .
Mo35 O255 2.000(11) .
Mo35 O82 2.075(11) .
Mo35 O21 2.467(10) .
Mo36 O75 1.713(9) .
Mo36 O8 1.897(11) .
Mo36 O20 1.918(10) .
Mo36 O33 1.980(10) .
Mo36 O258 1.982(11) .
Mo36 O1 2.363(10) .
Mo37 O263 1.714(12) .
Mo37 O294 1.752(12) 2_756
Mo37 O66 1.853(10) .
Mo37 O110 2.034(9) 2_756
Mo37 O211 2.145(11) .
Mo37 O380 2.369(12) .
Mo38 O363 1.684(11) .
Mo38 O394 1.758(12) .
Mo38 O183 1.906(10) .
Mo38 O218 2.004(10) .
Mo38 O117 2.220(11) .
Mo38 O312 2.261(12) .
Mo39 O361 1.692(11) .
Mo39 O129 1.913(10) .
Mo39 O89 1.946(10) .
Mo39 O141 1.950(10) .
Mo39 O107 2.014(10) .
Mo39 O58 2.349(11) .
Mo40 O153 1.694(10) .
Mo40 O217 1.907(10) .
Mo40 O88 1.918(10) .
Mo40 O237 1.958(10) .
Mo40 O40 2.001(10) .
Mo40 O85 2.355(10) .
Mo41 O381 1.687(11) .
Mo41 O243 1.975(10) .
Mo41 O223 2.015(9) .
Mo41 O139 2.018(10) .
Mo41 O262 2.024(10) .
Mo41 O35 2.132(11) .
Mo41 O119 2.207(10) .
Mo42 O239 1.697(10) .
Mo42 O230 1.859(11) .
Mo42 O54 1.872(11) .
Mo42 O137 1.990(11) .
Mo42 O81 2.089(11) .
Mo42 O39 2.398(10) .
Mo43 O147 1.686(11) .
Mo43 O247 1.976(10) .
Mo43 O206 1.994(11) .
Mo43 O249 1.996(10) .
Mo43 O38 2.020(10) .
Mo43 O162 2.126(10) .
Mo43 O44 2.211(10) .
Mo44 O135 1.684(11) .
Mo44 O90 1.886(10) .
Mo44 O138 1.916(11) .
Mo44 O31 1.960(10) .
Mo44 O48 2.006(10) .
Mo44 O3 2.337(10) .
Mo45 O225 1.723(10) .
Mo45 O395 1.743(10) .
Mo45 O156 1.821(10) .
Mo45 O165 2.069(10) .
Mo45 O255 2.109(10) .
Mo45 O378 2.286(13) .
Mo46 O228 1.682(10) .
Mo46 O129 1.840(10) .
Mo46 O10 1.872(12) .
Mo46 O215 1.982(11) .
Mo46 O87 2.074(10) .
Mo46 O252 2.428(11) .
Mo47 O270 1.688(12) .
Mo47 O386 1.810(11) .
Mo47 O466 1.835(11) .
Mo47 O121 2.071(11) .
Mo47 O231 2.074(10) .
Mo47 O186 2.343(12) .
Mo48 O74 1.674(11) .
Mo48 O72 1.767(10) .
Mo48 O2 1.946(10) .
Mo48 O60 1.954(9) .
Mo48 O4 2.099(10) .
Mo50 O207 1.676(12) .
Mo50 O157 1.856(11) .
Mo50 O264 1.861(10) .
Mo50 O139 2.002(11) .
Mo50 O35 2.055(10) .
Mo50 O12 2.513(10) .
Mo51 O205 1.698(11) .
Mo51 O45 1.910(11) .
Mo51 O47 1.969(11) .
Mo51 O70 1.992(10) .
Mo51 O107 2.007(10) .
Mo51 O13 2.243(10) .
Mo52 O276 1.705(11) .
Mo52 O260 1.721(11) .
Mo52 O182 1.878(10) .
Mo52 O386 2.016(11) .
Mo52 O272 2.214(11) .
Mo52 O189 2.251(11) .
Mo53 O355 1.740(12) .
Mo53 O191 1.777(12) .
Mo53 O242 1.839(11) .
Mo53 O174 2.079(10) .
Mo53 O64 2.108(10) .
Mo53 O360 2.341(13) .
Mo54 O293 1.703(10) .
Mo54 O73 1.797(10) .
Mo54 O36 1.941(10) .
Mo54 O1 1.973(9) .
Mo54 O33 2.130(10) .
Mo54 O7 2.481(10) .
Mo55 O290 1.715(11) .
Mo55 O154 1.931(9) .
Mo55 O350 1.947(11) .
Mo55 O242 1.975(10) .
Mo55 O177 2.026(10) .
Mo55 O16 2.361(11) .
Mo56 O254 1.725(11) .
Mo56 O201 1.742(11) .
Mo56 O237 1.840(10) .
Mo56 O283 2.070(11) .
Mo56 O96 2.126(11) .
Mo56 O166 2.289(11) .
Mo57 O227 1.680(11) .
Mo57 O57 1.896(11) .
Mo57 O274 1.944(11) .
Mo57 O317 1.977(10) .
Mo57 O80 1.995(10) .
Mo57 O122 2.329(11) .
Mo58 O328 1.684(13) .
Mo58 O448 1.762(12) .
Mo58 O70 1.825(10) .
Mo58 O209 2.099(9) .
Mo58 O176 2.134(11) .
Mo58 O318 2.329(12) .
Mo59 O282 1.669(10) .
Mo59 O94 1.909(9) .
Mo59 O244 1.926(12) .
Mo59 O267 1.968(11) .
Mo59 O187 1.998(10) .
Mo59 O67 2.392(10) .
Mo60 O357 1.682(12) .
Mo60 O354 1.715(11) .
Mo60 O321 1.846(11) .
Mo60 O262 2.035(10) .
Mo60 O243 2.144(10) .
Mo60 O359 2.369(12) .
Mo61 O412 1.701(11) .
Mo61 O389 1.720(11) .
Mo61 O66 1.930(10) .
Mo61 O152 1.958(10) .
Mo61 O236 2.210(11) .
Mo61 O266 2.329(11) .
Mo62 O280 1.662(10) .
Mo62 O119 1.780(10) .
Mo62 O12 1.923(10) .
Mo62 O3 2.021(9) .
Mo62 O48 2.092(11) .
Mo63 O63 1.678(11) .
Mo63 O32 1.732(10) .
Mo63 O92 1.837(9) .
Mo63 O5 2.098(10) .
Mo63 O43 2.122(10) .
Mo63 O273 2.380(11) .
Mo64 O337 1.712(12) .
Mo64 O371 1.750(11) .
Mo64 O267 1.837(11) .
Mo64 O336 2.070(11) .
Mo64 O98 2.164(10) .
Mo64 O346 2.327(13) .
Mo65 O245 1.679(13) .
Mo65 O347 1.744(12) .
Mo65 O258 1.801(11) .
Mo65 O55 2.031(11) .
Mo65 O300 2.125(10) .
Mo65 O429 2.321(14) .
Mo66 O304 1.685(15) .
Mo66 O385 1.711(12) .
Mo66 O183 1.912(10) .
Mo66 O373 1.975(11) .
Mo66 O191 2.196(13) .
Mo66 O421 2.231(13) .
Mo67 O367 1.720(11) .
Mo67 O405 1.753(11) .
Mo67 O250 1.828(11) .
Mo67 O193 2.007(10) .
Mo67 O158 2.131(10) .
Mo67 O391 2.326(14) .
Mo68 O123 1.703(10) .
Mo68 O100 1.760(11) .
Mo68 O252 1.924(10) .
Mo68 O16 1.975(10) .
Mo68 O177 2.101(11) .
Mo68 O87 2.519(10) .
Mo69 O248 1.675(10) .
Mo69 O297 1.733(11) .
Mo69 O167 1.947(10) .
Mo69 O200 1.956(10) .
Mo69 O340 2.116(10) .
Mo70 O161 1.739(13) .
Mo70 O445 1.746(13) .
Mo70 O256 1.809(11) .
Mo70 O206 2.045(11) .
Mo70 O38 2.108(10) .
Mo70 O437 2.346(12) .
Mo71 O203 1.685(11) .
Mo71 O62 1.846(12) .
Mo71 O274 1.870(12) .
Mo71 O214 1.978(11) .
Mo71 O84 2.085(10) .
Mo71 O122 2.448(11) .
Mo72 O302 1.696(11) .
Mo72 O310 1.783(11) .
Mo72 O67 1.944(10) .
Mo72 O41 2.009(9) .
Mo72 O187 2.113(10) .
Mo72 O77 2.448(10) .
Mo73 O404 1.693(11) .
Mo73 O184 1.846(10) .
Mo73 O114 1.893(12) .
Mo73 O212 2.001(10) .
Mo73 O204 2.055(11) 2_756
Mo73 O167 2.448(11) 2_756
Mo74 O349 1.701(11) .
Mo74 O192 1.976(12) .
Mo74 O98 1.993(10) .
Mo74 O336 1.997(11) .
Mo74 O215 2.004(9) .
Mo74 O87 2.121(12) .
Mo74 O100 2.281(11) .
Mo75 O423 1.700(11) .
Mo75 O99 1.778(10) .
Mo75 O69 1.922(9) .
Mo75 O21 1.976(10) .
Mo75 O170 2.079(10) .
Mo75 O82 2.497(11) .
Mo76 O198 1.688(13) .
Mo76 O235 1.744(12) .
Mo76 O261 1.825(10) .
Mo76 O262 2.053(10) .
Mo76 O223 2.120(10) .
Mo76 O320 2.383(13) .
Mo78 O397 1.702(13) .
Mo78 O390 1.706(12) .
Mo78 O27 1.949(10) .
Mo78 O351 1.960(11) .
Mo78 O173 2.232(11) .
Mo78 O143 2.254(11) .
Mo79 O388 1.688(11) .
Mo79 O111 1.790(11) .
Mo79 O122 1.907(10) .
Mo79 O22 1.985(10) .
Mo79 O80 2.098(10) .
Mo80 O106 1.696(10) .
Mo80 O309 1.969(11) .
Mo80 O137 1.991(10) .
Mo80 O300 1.998(10) .
Mo80 O55 2.019(12) .
Mo80 O81 2.151(11) .
Mo80 O220 2.188(11) .
Mo81 O414 1.704(14) .
Mo81 O418 1.717(15) .
Mo81 O443 1.880(12) .
Mo81 O151 2.004(11) .
Mo81 O415 2.215(15) .
Mo81 O369 2.245(11) .
Mo82 O197 1.701(12) .
Mo82 O372 1.730(12) .
Mo82 O387 1.837(12) .
Mo82 O78 2.054(10) .
Mo82 O193 2.160(10) .
Mo82 O319 2.329(13) .
Mo83 O286 1.714(13) .
Mo83 O251 1.742(12) .
Mo83 O269 1.848(11) .
Mo83 O309 2.059(11) .
Mo83 O137 2.128(11) .
Mo83 O271 2.338(14) .
Mo84 O384 1.715(13) .
Mo84 O434 1.745(14) .
Mo84 O444 1.900(11) .
Mo84 O383 2.019(12) .
Mo84 O234 2.222(12) .
Mo84 O379 2.227(12) .
Mo85 O288 1.707(15) .
Mo85 O325 1.720(14) .
Mo85 O444 1.927(11) 2_756
Mo85 O387 1.952(13) .
Mo85 O407 2.227(14) .
Mo85 O405 2.273(12) .
Mo86 O438 1.712(17) .
Mo86 O491 1.733(17) .
Mo86 O287 1.905(12) .
Mo86 O358 1.971(12) .
Mo86 O448 2.193(13) .
Mo86 O416 2.250(17) .
Mo87 O352 1.715(12) .
Mo87 O133 1.721(12) .
Mo87 O351 1.818(11) .
Mo87 O5 2.034(10) .
Mo87 O102 2.150(11) .
Mo87 O353 2.301(13) .
Mo88 O403 1.691(17) .
Mo88 O484 1.731(14) .
Mo88 O376 1.832(12) .
Mo88 O55 2.032(11) .
Mo88 O309 2.129(11) .
Mo88 O433 2.391(16) .
Mo89 O464 1.69(2) .
Mo89 O419 1.743(15) .
Mo89 O287 1.884(11) .
Mo89 O454 2.004(14) .
Mo89 O441 2.264(13) .
Mo89 O507 2.290(17) .
Mo90 O454 1.735(14) .
Mo90 O382 1.743(14) .
Mo90 O430 1.971(18) .
Mo90 O336 2.021(12) .
Mo90 O192 2.142(11) .
Mo90 O408 2.182(19) .
Mo92 O109 1.691(10) .
Mo92 O24 1.848(10) .
Mo92 O8 1.918(10) .
Mo92 O43 1.973(9) .
Mo92 O7 2.080(10) .
Mo92 O1 2.324(10) .
Mo93 O49 1.732(11) .
Mo93 O131 1.748(10) .
Mo93 O116 1.819(9) .
Mo93 O28 2.049(9) .
Mo93 O95 2.092(9) .
Mo93 O289 2.283(11) .
Mo94 O224 1.664(10) .
Mo94 O6 1.853(10) .
Mo94 O115 1.871(10) 2_655
Mo94 O14 2.011(9) 2_655
Mo94 O50 2.071(10) .
Mo94 O2 2.433(9) .
Mo95 O124 1.678(11) .
Mo95 O308 1.929(9) .
Mo95 O25 1.939(10) .
Mo95 O126 1.946(9) .
Mo95 O4 1.995(10) .
Mo95 O60 2.299(10) .
Mo96 O91 1.689(11) .
Mo96 O102 1.953(10) .
Mo96 O5 1.988(9) .
Mo96 O52 2.016(10) .
Mo96 O43 2.034(9) .
Mo96 O73 2.136(11) .
Mo96 O7 2.144(10) .
Mo97 O368 1.720(11) .
Mo97 O236 1.740(11) .
Mo97 O317 1.846(10) .
Mo97 O211 2.029(11) .
Mo97 O190 2.100(10) .
Mo97 O253 2.342(12) .
Mo98 O155 1.670(11) .
Mo98 O338 1.847(10) .
Mo98 O142 1.895(11) .
Mo98 O158 1.975(10) .
Mo98 O42 2.087(10) .
Mo98 O76 2.388(10) .
Mo99 O136 1.666(12) .
Mo99 O59 1.784(10) .
Mo99 O151 1.822(11) 2_655
Mo99 O165 2.076(12) .
Mo99 O241 2.087(10) .
Mo99 O323 2.380(11) .
M1 O432 1.730(15) .
M1 O392 1.745(12) .
M1 O373 1.783(11) .
M1 O283 2.076(10) .
M1 O174 2.106(11) .
M1 O311 2.332(11) .
M1' O311 1.712(12) .
M1' O392 1.777(13) .
M1' O373 1.845(11) .
M1' O283 1.953(11) .
M1' O174 2.119(12) .
M1' O432 2.348(15) .
M3' O447 1.646(16) .
M3' O469 1.744(13) .
M3' O462 1.827(13) .
M3' O247 2.124(11) .
M3' O206 2.138(13) .
M3' O483 2.439(18) .
M3 O469 1.727(12) .
M3 O462 1.813(12) .
M3 O483 1.822(18) .
M3 O206 2.064(12) .
M3 O247 2.120(10) .
M3 O447 2.261(15) .
M4 O775 1.78(3) .
M4 O738 1.90(3) .
M4 O793 2.01(3) 2_655
M4 O790 2.1(2) 2_655
M4 O790 2.1(2) .
M4 M4 3.040(8) 2_655
M4' O776 1.73(3) .
M4' O735 1.99(3) .
M4' O774 2.26(3) .
M4' O779 2.28(3) 2_655
M4' M4' 3.151(8) 2_655
M5' O799 1.79(4) 2_756
M5' O758 1.94(3) .
M5' O751 2.32(3) .
M5' M5' 3.153(8) 2_756
M5 O533 1.16(6) 2_756
M5 O763 1.70(3) .
M5 O759 1.74(4) .
M5 O756 1.92(3) .
M5 O700 2.01(4) .
M5 O533 2.40(5) .
M5 M5 3.127(8) 2_756
M6 O771 1.75(4) .
M6 O764 1.76(4) .
M6 O731 1.79(2) .
M6 O751 2.28(3) .
M6 O758 2.43(3) 2_756
M6' O756 2.26(3) .
M6' O700 2.30(5) .
M6' O761 2.42(6) .
M6' O759 2.45(4) 2_756
M7 O791 1.07(6) 2_756
M7 O753 1.68(4) 2_756
M7 O751 1.83(3) .
M7 O769 1.91(5) .
M7 M7 2.016(9) 2_756
M7 O769 2.27(5) 2_756
M7 O771 2.27(4) .
M7 O791 2.38(6) .
M7' O740 1.79(4) .
M7' O754 1.83(5) .
M7' O753 1.91(4) .
M7' O772 1.94(5) 2_756
M7' O768 2.12(4) .
M7' O624 2.39(9) .
M8 O786 1.68(5) .
M8 O774 1.88(3) .
M8 O785 1.90(5) .
M8 M8 2.178(9) 2_655
M8 O730 2.35(3) .
M8 O785 2.39(5) 2_655
M9 O734 1.77(3) .
M9 O777 1.80(3) .
M9 O730 1.97(3) .
M9 O735 2.00(3) .
M9 O774 2.27(3) .
M9 O779 2.28(3) .
M9' O794 1.62(5) .
M9' O793 1.95(3) .
M9' O803 1.95(5) .
M9' O738 2.30(3) .
M10' O802 1.88(5) .
M10' O730 1.92(3) .
M10' O785 2.19(5) .
M10' O783 2.24(4) .
M10' O601 2.44(3) 1_554
M10 O801 1.81(6) .
M10 O777 2.42(3) .
M10 O790 2.52(19) 2_655
M11 O752 1.78(2) .
M11 O700 1.81(5) .
M11 O753 1.89(4) 2_756
M11 O772 1.93(5) .
M11 O755 1.98(8) .
M11 O768 2.37(4) .
M11' O795 1.77(3) .
M11' O798 2.08(4) .
M11' O740 2.08(4) .
M11' O771 2.24(4) .
M11' O534 2.27(3) .
M11' O769 2.31(5) .
M30 O226 1.704(11) .
M30 O218 1.799(10) .
M30 O303 1.810(10) .
M30 O278 2.057(9) .
M30 O28 2.065(10) .
M30 O257 2.343(11) .
M31 O377 1.700(11) .
M31 O330 1.708(11) .
M31 O150 1.901(10) .
M31 O466 1.990(11) 2_655
M31 O125 2.243(10) .
M31 O172 2.248(10) .
M32 O128 1.696(11) .
M32 O348 1.793(11) .
M32 O194 1.849(10) .
M32 O243 2.050(9) .
M32 O139 2.095(10) .
M32 O285 2.296(13) .
M33 O71 1.683(10) .
M33 O15 1.908(9) 2_655
M33 O6 1.963(10) .
M33 O181 1.972(10) .
M33 O4 2.007(10) .
M33 O2 2.279(10) .
M34 O402 1.695(10) .
M34 O241 1.947(10) .
M34 O165 1.962(10) .
M34 O255 1.986(10) .
M34 O23 2.035(10) .
M34 O82 2.095(11) .
M34 O99 2.220(10) .
M35 O277 1.705(11) .
M35 O175 1.895(9) .
M35 O144 1.934(10) .
M35 O339 1.940(10) .
M35 O34 1.997(10) .
M35 O178 2.308(10) .
M36 O232 1.708(12) .
M36 O101 1.917(9) .
M36 O130 1.935(10) .
M36 O116 1.983(10) .
M36 O80 2.006(10) .
M36 O22 2.287(11) .
M37 O229 1.683(10) .
M37 O212 1.994(10) .
M37 O211 2.002(10) 2_756
M37 O190 2.005(10) 2_756
M37 O110 2.023(10) .
M37 O204 2.127(12) 2_756
M37 O297 2.236(11) 2_756
M38 O233 1.690(11) .
M38 O24 1.916(10) .
M38 O127 1.926(10) .
M38 O92 1.938(10) .
M38 O83 1.976(10) .
M38 O65 2.350(10) .
M39 O159 1.683(10) .
M39 O53 1.855(10) .
M39 O89 1.875(11) .
M39 O299 1.994(10) .
M39 O19 2.064(10) .
M39 O58 2.426(11) .
M40 O301 1.695(11) .
M40 O338 1.920(10) .
M40 O114 1.928(11) .
M40 O250 1.978(11) .
M40 O340 2.015(10) 2_756
M40 O167 2.325(11) 2_756
M41 O199 1.672(11) .
M41 O113 1.852(12) .
M41 O57 1.864(11) .
M41 O190 1.999(11) .
M41 O204 2.059(11) .
M41 O200 2.459(11) .
M42 O291 1.677(12) .
M42 O230 1.908(11) .
M42 O148 1.938(11) .
M42 O269 1.954(11) .
M42 O34 2.001(10) .
M42 O9 2.385(10) .
M43 O219 1.708(11) .
M43 O217 1.872(10) .
M43 O29 1.885(9) .
M43 O96 1.965(10) .
M43 O77 2.067(9) .
M43 O41 2.350(10) .
M44 O118 1.669(10) .
M44 O264 1.900(10) .
M44 O56 1.922(11) .
M44 O194 1.971(10) .
M44 O170 1.995(10) .
M44 O21 2.344(10) .
M45 O305 1.657(12) .
M45 O154 1.833(9) .
M45 O244 1.881(11) .
M45 O64 2.007(10) .
M45 O77 2.120(10) .
M45 O67 2.401(10) .
M46 O185 1.697(11) .
M46 O272 1.787(10) .
M46 O339 1.853(10) .
M46 O231 2.063(11) .
M46 O30 2.072(9) .
M46 O342 2.308(12) .
M47 O265 1.664(12) .
M47 O62 1.921(12) .
M47 O113 1.943(12) .
M47 O340 1.986(10) .
M47 O196 1.997(12) .
M47 O200 2.365(11) .
M48 O275 1.681(10) .
M48 O175 1.855(9) .
M48 O25 1.873(10) .
M48 O30 1.998(10) .
M48 O50 2.040(10) .
M48 O60 2.366(10) .
M49 O169 1.701(11) .
M49 O143 1.765(10) .
M49 O31 1.835(10) .
M49 O102 2.057(10) .
M49 O52 2.103(10) .
M49 O326 2.382(13) .
M50 O210 1.709(11) .
M50 O332 1.748(10) .
M50 O240 1.863(10) .
M50 O78 2.042(10) .
M50 O171 2.138(9) .
M50 O281 2.310(11) .
M51 O79 1.692(11) .
M51 O369 1.746(10) 2_655
M51 O181 1.824(9) 2_655
M51 O241 2.062(10) .
M51 O23 2.070(10) .
M51 O314 2.360(11) .
M52 O316 1.663(13) .
M52 O383 1.797(12) .
M52 O358 1.828(11) .
M52 O176 2.021(11) .
M52 O315 2.029(11) .
M52 O424 2.381(13) .
M53 O149 1.727(12) .
M53 O234 1.768(12) .
M53 O196 1.802(11) .
M53 O315 2.084(11) .
M53 O214 2.115(11) .
M53 O463 2.380(14) .
M54 O406 1.714(11) .
M54 O160 1.721(10) .
M54 O152 1.868(10) .
M54 O303 2.007(10) .
M54 O216 2.247(10) .
M54 O131 2.283(10) .
M55 O460 1.713(13) .
M55 O370 1.742(14) .
M55 O182 1.921(10) .
M55 O376 1.964(12) .
M55 O251 2.225(11) .
M55 O494 2.243(15) .
M82 O319 1.756(17) .
M82 O387 1.767(18) .
M82 O372 1.791(17) .
M82 O78 2.068(15) .
M82 O193 2.141(15) .
M82 O197 2.273(17) .
M87 O133 1.708(14) .
M87 O353 1.713(15) .
M87 O351 1.799(12) .
M87 O5 2.029(12) .
M87 O102 2.204(13) .
M87 O352 2.317(14) .
M88 O376 1.743(14) .
M88 O484 1.758(15) .
M88 O433 1.892(19) .
M88 O55 2.030(14) .
M88 O309 2.110(14) .
M88 O403 2.193(19) .
Ce1 O356 2.467(11) .
Ce1 O500 2.479(16) .
Ce1 O201 2.491(10) .
Ce1 O422 2.533(14) .
Ce1 O259 2.534(13) .
Ce1 O294 2.545(11) .
Ce1 O505 2.548(17) .
Ce1 O497 2.549(17) .
Ce1 O392 2.576(12) .
Ce2 O32 2.472(10) .
Ce2 O445 2.481(13) .
Ce2 O456 2.498(19) .
Ce2 O518 2.508(17) .
Ce2 O133 2.534(12) .
Ce2 O469 2.534(11) .
Ce2 O519 2.54(2) .
Ce2 O516 2.564(16) .
Ce2 O449 2.568(16) .
Ce3 O235 2.435(12) .
Ce3 O440 2.487(16) .
Ce3 O499 2.509(18) .
Ce3 O347 2.522(12) .
Ce3 O484 2.528(13) .
Ce3 O510 2.539(18) .
Ce3 O354 2.589(10) .
Ce3 O574 2.69(4) .
Ce3 O575 2.74(5) .
Ce4 O382 2.415(13) .
Ce4 O332 2.434(10) .
Ce4 O459 2.472(17) .
Ce4 O515 2.479(16) .
Ce4 O372 2.519(12) .
Ce4 O371 2.528(11) .
Ce4 O410 2.571(14) .
Ce4 O570 2.572(18) .
Ce4 O401 2.598(15) .
O14 Mo11 2.009(9) 2_655
O14 Mo94 2.011(9) 2_655
O15 M33 1.909(9) 2_655
O110 Mo37 2.034(9) 2_756
O115 Mo94 1.871(10) 2_655
O121 Mo6 2.046(11) 2_655
O146 C26 1.272(18) .
O151 Mo99 1.822(11) 2_655
O167 M40 2.325(11) 2_756
O167 Mo73 2.448(11) 2_756
O172 C33 1.25(2) .
O173 C26 1.255(18) .
O181 M51 1.823(9) 2_655
O189 C20 1.23(2) .
O190 M37 2.005(10) 2_756
O204 Mo73 2.055(11) 2_756
O204 M37 2.127(12) 2_756
O211 M37 2.003(10) 2_756
O216 C1 1.26(2) .
O266 C1 1.258(18) .
O294 Mo37 1.752(12) 2_756
O297 M37 2.236(11) 2_756
O306 C33 1.32(2) .
O312 C8 1.30(2) .
O340 M40 2.015(10) 2_756
O369 M51 1.746(10) 2_655
O379 C13 1.23(2) .
O407 C13 1.24(2) 2_756
O420 O823 1.40(8) 1_554
O421 C8 1.19(2) .
O428 O428 1.65(3) 2_655
O444 Mo85 1.927(11) 2_756
O466 M31 1.990(11) 2_655
O494 C20 1.29(3) .
O533 M5 1.16(6) 2_756
O533 O759 1.41(7) 2_756
O601 M10' 2.44(3) 1_556
O620 O660 1.68(8) 2_656
O660 O620 1.68(8) 2_656
O738 O738 1.48(5) 2_655
O751 O791 1.38(7) 2_756
O751 O751 1.69(6) 2_756
O753 M7 1.68(4) 2_756
O753 O772 1.79(6) 2_756
O753 M11 1.89(4) 2_756
O756 O756 1.54(6) 2_756
O758 M6 2.43(3) 2_756
O759 O533 1.41(7) 2_756
O759 M6' 2.45(4) 2_756
O769 O769 1.74(10) 2_756
O769 M7 2.27(5) 2_756
O772 O753 1.79(6) 2_756
O772 M7' 1.94(5) 2_756
O774 O774 1.66(6) 2_655
O779 M4' 2.28(3) 2_655
O785 M8 2.39(5) 2_655
O790 O790 0.5(3) 2_655
O790 M4 2.1(2) 2_655
O790 M10 2.52(19) 2_655
O791 M7 1.07(6) 2_756
O791 O751 1.38(7) 2_756
O793 M4 2.01(3) 2_655
O799 M5' 1.79(4) 2_756
O823 O420 1.40(8) 1_556
N1 C7 1.46(3) .
N1 H1A 0.9100 .
N1 H1B 0.9100 .
N1 H1C 0.9100 .
N2 C12 1.27(4) .
N2 C10 1.40(3) .
N3 C12 1.30(5) .
N3 C11 1.33(4) .
N3 H3 0.8800 .
N4 C2 1.48(2) .
N4 H4A 0.9100 .
N4 H4B 0.9100 .
N4 H4C 0.9100 .
N5 C6 1.32(3) .
N5 C5 1.36(3) .
N5 H5 0.8800 .
N6 C5 1.25(3) .
N6 C4 1.32(3) .
N7 C14 1.40(2) .
N7 H7A 0.9100 .
N7 H7B 0.9100 .
N7 H7C 0.9100 .
N8 C18 1.32(3) .
N8 C17 1.33(2) .
N8 H8 0.8800 .
N9 C16 1.36(2) .
N9 C17 1.39(2) .
N10 C21 1.48(3) .
N10 H10A 0.9100 .
N10 H10B 0.9100 .
N10 H10C 0.9100 .
N11 C24 1.37(2) .
N11 C25 1.65(11) .
N11 H11 0.8800 .
N12 C23 1.33(3) .
N12 C24 1.34(3) .
N13 C27 1.48(2) .
N13 H13A 0.9100 .
N13 H13B 0.9100 .
N13 H13C 0.9100 .
N14 C31 1.32(3) .
N14 C29 1.38(2) .
N15 C31 1.34(2) .
N15 C30 1.35(2) .
N15 H15 0.8800 .
N16 C32 1.44(2) .
N16 H16A 0.9100 .
N16 H16B 0.9100 .
N16 H16C 0.9100 .
N17 C36 1.30(2) .
N17 C35 1.37(2) .
N18 C36 1.31(2) .
N18 C37 1.38(2) .
N18 H18 0.8800 .
C1 C2 1.48(2) .
C2 C3 1.55(2) .
C2 H2 1.0000 .
C3 C4 1.51(3) .
C3 H3A 0.9900 .
C3 H3B 0.9900 .
C4 C6 1.44(3) .
C5 H5A 0.9500 .
C6 H6 0.9500 .
C7 C9 1.56(3) .
C7 C8 1.59(3) .
C7 H7 1.0000 .
C9 C10 1.40(3) .
C9 H9A 0.9900 .
C9 H9B 0.9900 .
C10 C11 1.38(4) .
C11 H11A 0.9500 .
C12 H12 0.9500 .
C13 O407 1.24(2) 2_756
C13 C14 1.60(2) .
C14 C15 1.61(2) .
C14 H14 1.0000 .
C15 C16 1.47(3) .
C15 H15A 0.9900 .
C15 H15B 0.9900 .
C16 C18 1.410(18) .
C17 H17 0.9500 .
C18 H18A 0.9500 .
C20 C21 1.60(3) .
C21 C22 1.47(3) .
C21 H21 1.0000 .
C22 C23 1.51(3) .
C22 H22A 0.9900 .
C22 H22B 0.9900 .
C23 C25 1.30(3) .
C24 H24 0.9500 .
C25 H25 0.9500 .
C26 C27 1.56(2) .
C27 C28 1.52(2) .
C27 H27 1.0000 .
C28 C29 1.53(2) .
C28 H28A 0.9900 .
C28 H28B 0.9900 .
C29 C30 1.33(2) .
C30 H30 0.9500 .
C31 H31 0.9500 .
C32 C33 1.48(2) .
C32 C34 1.62(2) .
C32 H32 1.0000 .
C34 C35 1.46(3) .
C34 H34A 0.9900 .
C34 H34B 0.9900 .
C35 C37 1.35(3) .
C36 H36 0.9500 .
C37 H37 0.9500 .
